data_1568969
loop_
_publ_author_name
'Fang, Pengwei'
'Chen, Muqing'
'Yin, Nan'
'Zhuang, Guilin'
'Chen, Tianyun'
'Zhang, Xinyu'
'Du, Pingwu'

_publ_section_title
;
 Regulating supramolecular interactions in dimeric macrocycles.
;
_journal_issue 20
_journal_name_full 'Chemical science'
_journal_page_first 5425
_journal_page_last 5430
_journal_paper_doi 10.1039/d3sc00035d
_journal_volume 14
_journal_year 2023
_chemical_formula_sum 'C315 H110'
_chemical_formula_weight 3894.02
_space_group_crystal_system monoclinic
_space_group_IT_number 14
_space_group_name_Hall '-P 2ybc'
_space_group_name_H-M_alt 'P 1 21/c 1'
_atom_sites_solution_hydrogens geom
_audit_creation_method SHELXL-2018/3
_audit_update_record
;
2022-07-20 deposited with the CCDC.	2023-04-26 downloaded from the CCDC.
;
_cell_angle_alpha 90
_cell_angle_beta 105.3310(10)
_cell_angle_gamma 90
_cell_formula_units_Z 4
_cell_length_a 20.6555(2)
_cell_length_b 38.6556(5)
_cell_length_c 25.2345(3)
_cell_measurement_reflns_used 128766
_cell_measurement_temperature 100(2)
_cell_measurement_theta_max 69.609
_cell_measurement_theta_min 2.495
_cell_volume 19431.5(4)
_computing_cell_refinement 'CrysAlisPro 1.171.41.110a (Rigaku OD, 2021)'
_computing_data_collection 'CrysAlisPro 1.171.41.110a (Rigaku OD, 2021)'
_computing_data_reduction 'CrysAlisPro 1.171.41.110a (Rigaku OD, 2021)'
_computing_molecular_graphics 'Olex2 (Dolomanov et al., 2009)'
_computing_publication_material 'Olex2 (Dolomanov et al., 2009)'
_computing_structure_refinement 'SHELXL-2018/3 (Sheldrick, 2018)'
_computing_structure_solution 'ShelXT (Sheldrick, 2015)'
_diffrn_ambient_temperature 100(2)
_diffrn_measured_fraction_theta_full 0.989
_diffrn_measured_fraction_theta_max 0.972
_diffrn_measurement_device_type 'XtaLAB Synergy, Dualflex, HyPix'
_diffrn_measurement_method '\w scans'
_diffrn_radiation_type CuK\a
_diffrn_radiation_wavelength 1.54184
_diffrn_reflns_av_R_equivalents 0.0541
_diffrn_reflns_av_unetI/netI 0.0563
_diffrn_reflns_Laue_measured_fraction_full 0.989
_diffrn_reflns_Laue_measured_fraction_max 0.972
_diffrn_reflns_limit_h_max 25
_diffrn_reflns_limit_h_min -21
_diffrn_reflns_limit_k_max 46
_diffrn_reflns_limit_k_min -45
_diffrn_reflns_limit_l_max 30
_diffrn_reflns_limit_l_min -30
_diffrn_reflns_number 128766
_diffrn_reflns_point_group_measured_fraction_full 0.989
_diffrn_reflns_point_group_measured_fraction_max 0.972
_diffrn_reflns_theta_full 67.684
_diffrn_reflns_theta_max 69.609
_diffrn_reflns_theta_min 2.495
_diffrn_source 'micro-focus sealed X-ray tube'
_exptl_absorpt_coefficient_mu 0.584
_exptl_absorpt_correction_T_max 1.00000
_exptl_absorpt_correction_T_min 0.79378
_exptl_absorpt_correction_type multi-scan
_exptl_crystal_colour Black
_exptl_crystal_density_diffrn 1.331
_exptl_crystal_description Block
_exptl_crystal_F_000 8000
_exptl_crystal_size_max 0.06
_exptl_crystal_size_mid 0.05
_exptl_crystal_size_min 0.05
_refine_diff_density_max 0.994
_refine_diff_density_min -0.476
_refine_diff_density_rms 0.118
_refine_ls_extinction_method none
_refine_ls_goodness_of_fit_ref 1.063
_refine_ls_hydrogen_treatment constr
_refine_ls_matrix_type full
_refine_ls_number_parameters 3790
_refine_ls_number_reflns 35548
_refine_ls_number_restraints 3508
_refine_ls_restrained_S_all 1.067
_refine_ls_R_factor_all 0.1629
_refine_ls_R_factor_gt 0.1416
_refine_ls_shift/su_max 0.006
_refine_ls_shift/su_mean 0.000
_refine_ls_structure_factor_coef Fsqd
_refine_ls_weighting_details 'w=1/[\s^2^(Fo^2^)+(0.3000P)^2^+45.0000P] where P=(Fo^2^+2Fc^2^)/3'
_refine_ls_weighting_scheme calc
_refine_ls_wR_factor_gt 0.4175
_refine_ls_wR_factor_ref 0.4408
_reflns_Friedel_coverage 0.000
_reflns_number_gt 26862
_reflns_number_total 35548
_reflns_threshold_expression 'I > 2\s(I)'
_cod_data_source_file d3sc00035d2.cif
_cod_data_source_block exp_9657_auto_sqd_sqd_sqd
_cod_depositor_comments 'Adding full bibliography for 1568967--1568969.cif.'
_cod_original_sg_symbol_H-M 'P 21/c'
_cod_database_code 1568969
_shelx_shelxl_version_number 2018/3
_shelx_space_group_comment
;
The symmetry employed for this shelxl refinement is uniquely defined
by the following loop, which should always be used as a source of
symmetry information in preference to the above space-group names.
They are only intended as comments.
;
_platon_squeeze_void_probe_radius 1.20

loop_
_space_group_symop_operation_xyz
'x, y, z'
'-x, y+1/2, -z+1/2'
'-x, -y, -z'
'x, -y-1/2, z-1/2'

loop_
_atom_site_label
_atom_site_type_symbol
_atom_site_fract_x
_atom_site_fract_y
_atom_site_fract_z
_atom_site_U_iso_or_equiv
_atom_site_adp_type
_atom_site_occupancy
_atom_site_site_symmetry_order
_atom_site_calc_flag
_atom_site_refinement_flags_posn
_atom_site_refinement_flags_adp
_atom_site_refinement_flags_occupancy
_atom_site_disorder_assembly
_atom_site_disorder_group
C004 C 0.6387(2) 0.49610(12) 0.29802(17) 0.0269(9) Uani 1 1 d . . . A 2
H004 H 0.668092 0.485384 0.279677 0.032 Uiso 1 1 calc R U . A 2
C005 C 0.6166(2) 0.43877(12) 0.33307(17) 0.0264(9) Uani 1 1 d . . . A 2
C006 C 0.6192(2) 0.53021(12) 0.28595(17) 0.0291(9) Uani 1 1 d . . . A 2
H006 H 0.636456 0.542622 0.260203 0.035 Uiso 1 1 calc R U . A 2
C007 C 0.4794(2) 0.37413(11) 0.27224(17) 0.0244(8) Uani 1 1 d . . . A 2
C008 C 0.6072(2) 0.35685(11) 0.19029(17) 0.0253(9) Uani 1 1 d . . . A 2
H008 H 0.641588 0.373548 0.192770 0.030 Uiso 1 1 calc R U . A 2
C009 C 0.6156(2) 0.47720(12) 0.33699(16) 0.0256(9) Uani 1 1 d . . . A 2
C00A C 0.7419(2) 0.43555(11) 0.34943(17) 0.0264(9) Uani 1 1 d . . . A 2
C00B C 0.5540(2) 0.42197(11) 0.31859(16) 0.0230(8) Uani 1 1 d . . . A 2
C00C C 0.5146(2) 0.30448(11) 0.18336(18) 0.0278(9) Uani 1 1 d . . . A 2
H00C H 0.484956 0.285461 0.181477 0.033 Uiso 1 1 calc R U . A 2
C00E C 0.2364(2) 0.57220(13) -0.17784(18) 0.0302(10) Uani 1 1 d . . . A 2
H00E H 0.273247 0.586683 -0.178807 0.036 Uiso 1 1 calc R U . A 2
C00F C 0.3869(2) 0.31867(13) -0.02581(19) 0.0331(10) Uani 1 1 d . . . A 2
C00G C 0.6689(2) 0.38717(11) 0.30531(16) 0.0229(8) Uani 1 1 d . . . A 2
C00H C 0.6748(2) 0.42039(12) 0.32989(16) 0.0249(9) Uani 1 1 d . . . A 2
C00I C 0.5810(2) 0.49549(13) 0.36814(17) 0.0300(10) Uani 1 1 d . . . A 2
H00I H 0.571154 0.484548 0.398795 0.036 Uiso 1 1 calc R U . A 2
C00J C 0.6041(2) 0.37215(11) 0.28403(16) 0.0236(8) Uani 1 1 d . . . A 2
C00K C 0.4887(2) 0.43999(12) 0.31611(17) 0.0264(9) Uani 1 1 d . . . A 2
C00L C 0.7298(2) 0.36990(12) 0.29931(16) 0.0266(9) Uani 1 1 d . . . A 2
C00M C 0.5606(2) 0.52925(13) 0.35566(18) 0.0307(9) Uani 1 1 d . . . A 2
H00M H 0.536609 0.540975 0.377605 0.037 Uiso 1 1 calc R U . A 2
C00N C 0.7354(2) 0.33402(13) 0.29969(18) 0.0320(10) Uani 1 1 d . . . A 2
H00N H 0.697638 0.320458 0.301286 0.038 Uiso 1 1 calc R U . A 2
C00O C 0.5899(2) 0.34660(11) 0.23804(17) 0.0243(8) Uani 1 1 d . . . A 2
C00P C 0.7928(2) 0.42396(13) 0.32578(17) 0.0295(10) Uani 1 1 d . . . A 2
C00Q C 0.2108(2) 0.60875(12) -0.10534(19) 0.0304(10) Uani 1 1 d . . . A 2
C00R C 0.7587(2) 0.45772(12) 0.39478(17) 0.0270(9) Uani 1 1 d . . . A 2
H00R H 0.725080 0.464018 0.412373 0.032 Uiso 1 1 calc R U . A 2
C00S C 0.5246(2) 0.31800(12) 0.13495(18) 0.0284(9) Uani 1 1 d . . . A 2
C00T C 0.5752(2) 0.34311(11) 0.13990(17) 0.0251(9) Uani 1 1 d . . . A 2
H00T H 0.587341 0.350669 0.108030 0.030 Uiso 1 1 calc R U . A 2
C00U C 0.2727(2) 0.33335(13) -0.0859(2) 0.0342(10) Uani 1 1 d . . . A 2
H00U H 0.252055 0.318556 -0.065168 0.041 Uiso 1 1 calc R U . A 2
C00V C 0.1778(2) 0.51807(14) -0.19961(17) 0.0318(10) Uani 1 1 d . . . A 2
C00W C 0.3421(2) 0.33205(12) -0.07758(18) 0.0304(10) Uani 1 1 d . . . A 2
C00X C 0.5748(2) 0.54657(13) 0.31078(18) 0.0306(10) Uani 1 1 d . . . A 2
C00Y C 0.5484(2) 0.38848(12) 0.29529(16) 0.0247(9) Uani 1 1 d . . . A 2
C00Z C 0.1867(2) 0.47984(13) -0.20115(18) 0.0312(10) Uani 1 1 d . . . A 2
C010 C 0.3466(2) 0.35071(13) 0.22784(18) 0.0308(10) Uani 1 1 d . . . A 2
C011 C 0.3200(2) 0.64862(13) 0.0522(2) 0.0346(10) Uani 1 1 d . . . A 2
C012 C 0.4466(2) 0.42959(12) 0.34679(18) 0.0293(9) Uani 1 1 d . . . A 2
H012 H 0.462312 0.413349 0.375572 0.035 Uiso 1 1 calc R U . A 2
C013 C 0.4655(2) 0.46504(12) 0.27620(18) 0.0283(9) Uani 1 1 d . . . A 2
H013 H 0.494549 0.473528 0.255585 0.034 Uiso 1 1 calc R U . A 2
C014 C 0.7860(2) 0.39019(13) 0.29947(17) 0.0303(10) Uani 1 1 d . . . A 2
C015 C 0.4417(2) 0.38456(12) 0.21999(17) 0.0277(9) Uani 1 1 d . . . A 2
H015 H 0.461135 0.399843 0.199056 0.033 Uiso 1 1 calc R U . A 2
C016 C 0.1889(2) 0.58359(13) -0.15170(19) 0.0320(10) Uani 1 1 d . . . A 2
C017 C 0.2229(2) 0.46264(14) -0.23296(18) 0.0330(10) Uani 1 1 d . . . A 2
H017 H 0.233548 0.474378 -0.262645 0.040 Uiso 1 1 calc R U . A 2
C018 C 0.9464(2) 0.17328(13) 0.5374(2) 0.0386(11) Uani 1 1 d . . . A 2
C019 C 0.3297(2) 0.37200(12) -0.15403(18) 0.0293(9) Uani 1 1 d . . . A 2
H019 H 0.348723 0.383276 -0.179796 0.035 Uiso 1 1 calc R U . A 2
C01A C 0.2431(2) 0.42905(14) -0.22165(19) 0.0336(10) Uani 1 1 d . . . A 2
H01A H 0.267470 0.417977 -0.243964 0.040 Uiso 1 1 calc R U . A 2
C01B C 0.2590(2) 0.63473(13) -0.1023(2) 0.0346(10) Uani 1 1 d . . . A 2
H01B H 0.269696 0.642040 -0.134959 0.042 Uiso 1 1 calc R U . A 2
C01C C 0.4556(2) 0.31298(14) -0.0198(2) 0.0359(11) Uani 1 1 d . . . A 2
H01C H 0.471859 0.310965 -0.051515 0.043 Uiso 1 1 calc R U . A 2
C01D C 0.5629(3) 0.60317(13) 0.25868(19) 0.0332(10) Uani 1 1 d . . . A 2
H01D H 0.610238 0.606020 0.267357 0.040 Uiso 1 1 calc R U . A 2
C01E C 0.2335(2) 0.35561(13) -0.1236(2) 0.0345(10) Uani 1 1 d . . . A 2
H01E H 0.186245 0.355863 -0.128562 0.041 Uiso 1 1 calc R U . A 2
C01F C 0.3773(2) 0.37318(13) 0.19852(19) 0.0326(10) Uani 1 1 d . . . A 2
H01F H 0.353005 0.380705 0.162987 0.039 Uiso 1 1 calc R U . A 2
C01H C 0.3563(2) 0.46580(12) 0.29484(19) 0.0296(9) Uani 1 1 d . . . A 2
C01I C 0.3887(3) 0.65326(13) 0.0606(2) 0.0354(10) Uani 1 1 d . . . A 2
H01I H 0.406403 0.659506 0.030769 0.043 Uiso 1 1 calc R U . A 2
C01J C 0.5470(2) 0.31817(11) 0.23424(17) 0.0260(9) Uani 1 1 d . . . A 2
H01J H 0.540140 0.308172 0.266698 0.031 Uiso 1 1 calc R U . A 2
C01K C 0.4493(2) 0.35160(13) 0.30160(18) 0.0285(9) Uani 1 1 d . . . A 2
H01K H 0.473744 0.343885 0.336957 0.034 Uiso 1 1 calc R U . A 2
C01L C 0.4009(2) 0.47784(13) 0.26596(18) 0.0306(10) Uani 1 1 d . . . A 2
H01L H 0.386494 0.495177 0.238709 0.037 Uiso 1 1 calc R U . A 2
C01M C 0.5352(2) 0.57612(12) 0.28357(19) 0.0314(10) Uani 1 1 d . . . A 2
C01N C 0.7942(2) 0.31737(14) 0.29784(19) 0.0351(11) Uani 1 1 d . . . A 2
C01O C 0.2910(2) 0.64977(13) -0.0532(2) 0.0362(11) Uani 1 1 d . . . A 2
H01O H 0.323721 0.667146 -0.052474 0.043 Uiso 1 1 calc R U . A 2
C01P C 0.3652(3) 0.31724(15) 0.0218(2) 0.0375(11) Uani 1 1 d . . . A 2
H01P H 0.318541 0.318753 0.018950 0.045 Uiso 1 1 calc R U . A 2
C01Q C 0.3841(2) 0.34033(13) 0.2799(2) 0.0331(10) Uani 1 1 d . . . A 2
H01Q H 0.364357 0.325201 0.300890 0.040 Uiso 1 1 calc R U . A 2
C01R C 0.4313(2) 0.64869(12) 0.1128(2) 0.0325(10) Uani 1 1 d . . . A 2
H01R H 0.478079 0.652357 0.118282 0.039 Uiso 1 1 calc R U . A 2
C01S C 0.2291(2) 0.41050(13) -0.17827(18) 0.0319(10) Uani 1 1 d . . . A 2
C01T C 0.2305(2) 0.53984(13) -0.20252(17) 0.0296(10) Uani 1 1 d . . . A 2
H01T H 0.262300 0.532553 -0.221354 0.036 Uiso 1 1 calc R U . A 2
C01U C 0.4077(2) 0.63891(12) 0.1575(2) 0.0331(10) Uani 1 1 d . . . A 2
C01V C 0.4522(2) 0.62193(12) 0.2068(2) 0.0316(10) Uani 1 1 d . . . A 2
C01W C 0.2766(2) 0.64017(13) -0.0040(2) 0.0317(10) Uani 1 1 d . . . A 2
C01X C 0.4792(2) 0.31187(12) 0.07942(19) 0.0307(10) Uani 1 1 d . . . A 2
C01Y C 0.2625(2) 0.37811(13) -0.15514(19) 0.0324(10) Uani 1 1 d . . . A 2
C01Z C 0.4098(3) 0.31368(14) 0.0733(2) 0.0361(11) Uani 1 1 d . . . A 2
H01Z H 0.393130 0.312446 0.104915 0.043 Uiso 1 1 calc R U . A 2
C020 C 0.1677(2) 0.46065(13) -0.16053(18) 0.0311(10) Uani 1 1 d . . . A 2
H020 H 0.140174 0.471046 -0.140226 0.037 Uiso 1 1 calc R U . A 2
C021 C 0.3685(2) 0.34973(13) -0.11577(19) 0.0309(10) Uani 1 1 d . . . A 2
H021 H 0.414155 0.346280 -0.115278 0.037 Uiso 1 1 calc R U . A 2
C022 C 0.1239(2) 0.53206(14) -0.1829(2) 0.0349(11) Uani 1 1 d . . . A 2
H022 H 0.083277 0.519386 -0.187930 0.042 Uiso 1 1 calc R U . A 2
C023 C 0.5216(2) 0.62554(12) 0.22177(19) 0.0320(10) Uani 1 1 d . . . A 2
H023 H 0.541333 0.643837 0.206286 0.038 Uiso 1 1 calc R U . A 2
C024 C 0.2237(2) 0.61642(14) -0.0079(2) 0.0363(11) Uani 1 1 d . . . A 2
H024 H 0.210225 0.610708 0.024232 0.044 Uiso 1 1 calc R U . A 2
C025 C 0.8236(2) 0.47086(13) 0.41496(19) 0.0338(10) Uani 1 1 d . . . A 2
C026 C 0.1914(2) 0.60137(14) -0.0571(2) 0.0364(11) Uani 1 1 d . . . A 2
H026 H 0.155420 0.585764 -0.058566 0.044 Uiso 1 1 calc R U . A 2
C027 C 0.2828(2) 0.47829(14) 0.2785(2) 0.0367(11) Uani 1 1 d . . . A 2
C028 C 0.9834(3) 0.17395(15) 0.5959(2) 0.0438(12) Uani 1 1 d . . . A 2
C029 C 0.3811(2) 0.44218(13) 0.33696(19) 0.0318(10) Uani 1 1 d . . . A 2
H029 H 0.353292 0.434569 0.359194 0.038 Uiso 1 1 calc R U . A 2
C02A C 0.5003(2) 0.31026(13) 0.03212(18) 0.0338(10) Uani 1 1 d . . . A 2
H02A H 0.546681 0.307191 0.034952 0.041 Uiso 1 1 calc R U . A 2
C02B C 0.8685(2) 0.46523(15) 0.38198(19) 0.0403(12) Uani 1 1 d . . . A 2
H02B H 0.909405 0.477880 0.389573 0.048 Uiso 1 1 calc R U . A 2
C02C C 0.2745(2) 0.33727(14) 0.2048(2) 0.0394(11) Uani 1 1 d . . . A 2
C02D C 0.8482(2) 0.48288(14) 0.47243(19) 0.0356(11) Uani 1 1 d . . . A 2
C02E C 0.8545(2) 0.44196(15) 0.33931(19) 0.0367(11) Uani 1 1 d . . . A 2
H02E H 0.886357 0.437962 0.318871 0.044 Uiso 1 1 calc R U . A 2
C02F C 0.8406(2) 0.37369(15) 0.28597(19) 0.0381(12) Uani 1 1 d . . . A 2
H02F H 0.875292 0.387165 0.277937 0.046 Uiso 1 1 calc R U . A 2
C02G C 0.1302(2) 0.56452(14) -0.1589(2) 0.0359(11) Uani 1 1 d . . . A 2
H02G H 0.093768 0.573917 -0.147260 0.043 Uiso 1 1 calc R U . A 2
C02H C 0.3377(3) 0.64070(13) 0.1497(2) 0.0384(11) Uani 1 1 d . . . A 2
H02H H 0.319878 0.638791 0.180632 0.046 Uiso 1 1 calc R U . A 2
C02I C 0.2946(3) 0.64515(13) 0.0983(2) 0.0370(11) Uani 1 1 d . . . A 2
H02I H 0.247574 0.645874 0.094044 0.044 Uiso 1 1 calc R U . A 2
C02J C 0.8436(3) 0.33853(16) 0.2845(2) 0.0421(12) Uani 1 1 d . . . A 2
H02J H 0.879869 0.327871 0.274145 0.050 Uiso 1 1 calc R U . A 2
C02K C 0.8801(3) 0.19852(13) 0.4327(2) 0.0397(12) Uani 1 1 d . . . A 2
C02L C 0.1885(2) 0.42706(14) -0.14969(19) 0.0330(10) Uani 1 1 d . . . A 2
H02L H 0.174943 0.414692 -0.121918 0.040 Uiso 1 1 calc R U . A 2
C02M C 0.8047(3) 0.49039(14) 0.5058(2) 0.0390(11) Uani 1 1 d . . . A 2
H02M H 0.758126 0.493677 0.489483 0.047 Uiso 1 1 calc R U . A 2
C02N C 0.8781(3) 0.18160(13) 0.5245(2) 0.0413(12) Uani 1 1 d . . . A 2
H02N H 0.853545 0.179053 0.551219 0.050 Uiso 1 1 calc R U . A 2
C02O C 0.9777(3) 0.17288(13) 0.4954(2) 0.0420(12) Uani 1 1 d . . . A 2
H02O H 1.021939 0.163855 0.502190 0.050 Uiso 1 1 calc R U . A 2
C02P C 0.9462(3) 0.18531(14) 0.4441(2) 0.0425(12) Uani 1 1 d . . . A 2
H02P H 0.969024 0.185037 0.415969 0.051 Uiso 1 1 calc R U . A 2
C02Q C 0.8466(3) 0.19363(14) 0.4722(2) 0.0411(12) Uani 1 1 d . . . A 2
H02Q H 0.799917 0.198668 0.463525 0.049 Uiso 1 1 calc R U . A 2
C02R C 0.4657(3) 0.57461(13) 0.2713(2) 0.0372(11) Uani 1 1 d . . . A 2
H02R H 0.445483 0.558145 0.289820 0.045 Uiso 1 1 calc R U . A 2
C02S C 1.0469(3) 0.19031(15) 0.6104(2) 0.0434(12) Uani 1 1 d . . . A 2
H02S H 1.072963 0.191365 0.584528 0.052 Uiso 1 1 calc R U . A 2
C02T C 0.9403(3) 0.48470(17) 0.5542(2) 0.0447(13) Uani 1 1 d . . . A 2
H02T H 0.987391 0.483934 0.570345 0.054 Uiso 1 1 calc R U . A 2
C02U C 0.4251(3) 0.59606(14) 0.2333(2) 0.0393(11) Uani 1 1 d . . . A 2
H02U H 0.377805 0.593279 0.224791 0.047 Uiso 1 1 calc R U . A 2
C02V C 0.8302(3) 0.49295(14) 0.5625(2) 0.0389(11) Uani 1 1 d . . . A 2
H02V H 0.800253 0.497933 0.584305 0.047 Uiso 1 1 calc R U . A 2
C02W C 1.0711(3) 0.20478(16) 0.6619(2) 0.0457(13) Uani 1 1 d . . . A 2
H02W H 1.113435 0.216140 0.670672 0.055 Uiso 1 1 calc R U . A 2
C02X C 0.9167(3) 0.48200(16) 0.4977(2) 0.0423(13) Uani 1 1 d . . . A 2
H02X H 0.947568 0.479511 0.476010 0.051 Uiso 1 1 calc R U . A 2
C02Y C 1.0406(3) 0.3354(2) 0.7941(2) 0.0529(16) Uani 1 1 d . . . A 2
C02Z C 1.0063(3) 0.40604(18) 0.7694(2) 0.0480(15) Uani 1 1 d . . . A 2
C030 C 0.8106(3) 0.28159(16) 0.3186(2) 0.0423(12) Uani 1 1 d . . . A 2
C031 C 0.8532(3) 0.22180(14) 0.3857(2) 0.0423(12) Uani 1 1 d . . . A 2
C032 C 0.8836(3) 0.46421(17) 0.6753(2) 0.0452(13) Uani 1 1 d . . . A 2
H032 H 0.836326 0.467102 0.663139 0.054 Uiso 1 1 calc R U . A 2
C033 C 1.0350(3) 0.20308(18) 0.7011(2) 0.0508(15) Uani 1 1 d . . . A 2
C034 C 0.2414(3) 0.46142(16) 0.3141(3) 0.0464(13) Uani 1 1 d . . . A 2
H03A H 0.241193 0.436261 0.309355 0.070 Uiso 1 1 calc R U . A 2
H03B H 0.195181 0.470125 0.302792 0.070 Uiso 1 1 calc R U . A 2
H03C H 0.261309 0.467154 0.352826 0.070 Uiso 1 1 calc R U . A 2
C035 C 0.9245(3) 0.48068(16) 0.6473(2) 0.0418(12) Uani 1 1 d . . . A 2
C036 C 1.0813(3) 0.3571(2) 0.7728(2) 0.0557(17) Uani 1 1 d . . . A 2
H036 H 1.121491 0.348127 0.766597 0.067 Uiso 1 1 calc R U . A 2
C037 C 0.8975(3) 0.48851(15) 0.5881(2) 0.0408(12) Uani 1 1 d . . . A 2
C038 C 0.9107(3) 0.44370(17) 0.7206(2) 0.0445(13) Uani 1 1 d . . . A 2
H038 H 0.881687 0.433198 0.739470 0.053 Uiso 1 1 calc R U . A 2
C039 C 0.9797(3) 0.43805(18) 0.7393(2) 0.0469(14) Uani 1 1 d . . . A 2
C03A C 0.2813(3) 0.51718(16) 0.2853(3) 0.0477(13) Uani 1 1 d . . . A 2
H03D H 0.305014 0.523391 0.323142 0.072 Uiso 1 1 calc R U . A 2
H03E H 0.234560 0.525014 0.277523 0.072 Uiso 1 1 calc R U . A 2
H03F H 0.303185 0.528308 0.259793 0.072 Uiso 1 1 calc R U . A 2
C03B C 1.0202(3) 0.4607(2) 0.7183(2) 0.0538(16) Uani 1 1 d . . . A 2
H03G H 1.067103 0.461693 0.735196 0.065 Uiso 1 1 calc R U . A 2
C03D C 1.0480(3) 0.2972(2) 0.7896(2) 0.0589(17) Uani 1 1 d . . . A 2
C03E C 0.9704(3) 0.3848(2) 0.7967(2) 0.0547(17) Uani 1 1 d . . . A 2
H03H H 0.933115 0.394436 0.807022 0.066 Uiso 1 1 calc R U . A 2
C03F C 1.0647(3) 0.3915(2) 0.7604(2) 0.0533(16) Uani 1 1 d . . . A 2
H03I H 1.093341 0.405441 0.745414 0.064 Uiso 1 1 calc R U . A 2
C03G C 0.9929(3) 0.48138(19) 0.6740(2) 0.0524(16) Uani 1 1 d . . . A 2
H03J H 1.021334 0.496635 0.660975 0.063 Uiso 1 1 calc R U . A 2
C03H C 0.9537(3) 0.16715(18) 0.6384(3) 0.0557(16) Uani 1 1 d . . . A 2
H03K H 0.915011 0.152817 0.631681 0.067 Uiso 1 1 calc R U . A 2
C03I C 1.0453(3) 0.2314(2) 0.7424(2) 0.0572(17) Uani 1 1 d . . . A 2
C03J C 0.2519(3) 0.46785(19) 0.2187(3) 0.0537(15) Uani 1 1 d . . . A 2
H03L H 0.277778 0.478280 0.195337 0.081 Uiso 1 1 calc R U . A 2
H03M H 0.205387 0.475988 0.206945 0.081 Uiso 1 1 calc R U . A 2
H03N H 0.252851 0.442607 0.215407 0.081 Uiso 1 1 calc R U . A 2
C03K C 0.7653(3) 0.25974(15) 0.3347(3) 0.0505(14) Uani 1 1 d . . . A 2
H03O H 0.718798 0.265112 0.322974 0.061 Uiso 1 1 calc R U . A 2
C03L C 0.8975(3) 0.24189(19) 0.3658(3) 0.0561(17) Uani 1 1 d . . . A 2
H03P H 0.943461 0.235459 0.374567 0.067 Uiso 1 1 calc R U . A 2
C03M C 0.9866(3) 0.3507(2) 0.8093(2) 0.0541(16) Uani 1 1 d . . . A 2
H03Q H 0.961113 0.337486 0.828326 0.065 Uiso 1 1 calc R U . A 2
C03N C 0.7851(3) 0.23057(15) 0.3670(3) 0.0490(14) Uani 1 1 d . . . A 2
H03R H 0.752250 0.216449 0.376519 0.059 Uiso 1 1 calc R U . A 2
C03O C 1.1059(3) 0.2819(2) 0.7839(3) 0.0580(17) Uani 1 1 d . . . A 2
H03S H 1.147280 0.293980 0.796071 0.070 Uiso 1 1 calc R U . A 2
C03P C 0.9898(3) 0.2760(2) 0.7770(3) 0.065(2) Uani 1 1 d . . . A 2
H03T H 0.949882 0.284714 0.784132 0.078 Uiso 1 1 calc R U . A 2
C03R C 0.9799(3) 0.1810(2) 0.6901(3) 0.0595(17) Uani 1 1 d . . . A 2
H03U H 0.959843 0.175379 0.718817 0.071 Uiso 1 1 calc R U . A 2
C03S C 1.1057(3) 0.2502(2) 0.7613(3) 0.0623(19) Uani 1 1 d . . . A 2
H03V H 1.146648 0.240386 0.758168 0.075 Uiso 1 1 calc R U . A 2
C03T C 0.8769(3) 0.27100(19) 0.3335(3) 0.0596(17) Uani 1 1 d . . . A 2
H03W H 0.909274 0.284004 0.321359 0.072 Uiso 1 1 calc R U . A 2
C03V C 0.9887(3) 0.2445(2) 0.7556(3) 0.0583(17) Uani 1 1 d . . . A 2
H03X H 0.949080 0.230915 0.749202 0.070 Uiso 1 1 calc R U . A 2
C03Y C 0.6328(4) 0.09494(18) 0.1244(3) 0.0609(18) Uani 1 1 d . . . B 3
C03Z C 0.8037(4) 0.12370(17) 0.1867(3) 0.0545(15) Uani 1 1 d . . . B 3
C040 C 0.6859(4) 0.10439(17) 0.1657(4) 0.0646(19) Uani 1 1 d . . . B 3
C041 C 0.5532(3) 0.20750(18) 0.1238(3) 0.0566(16) Uani 1 1 d . . . B 3
C044 C 0.7696(4) 0.26498(18) 0.0807(3) 0.0589(16) Uani 1 1 d . . . B 3
C047 C 0.6529(3) 0.26304(15) 0.0353(3) 0.0502(14) Uani 1 1 d . . . B 3
C04A C 0.7917(4) 0.14896(18) 0.2235(3) 0.0576(16) Uani 1 1 d . . . B 3
C04B C 0.2322(3) 0.3460(2) 0.2435(3) 0.073(2) Uani 1 1 d . . . A 2
H04A H 0.248537 0.333007 0.277795 0.110 Uiso 1 1 calc R U . A 2
H04B H 0.185316 0.339827 0.226404 0.110 Uiso 1 1 calc R U . A 2
H04C H 0.235341 0.370860 0.251465 0.110 Uiso 1 1 calc R U . A 2
C04D C 0.8308(4) 0.1797(2) 0.2206(3) 0.0652(19) Uani 1 1 d . . . B 3
C04G C 0.6095(3) 0.22625(17) -0.0428(2) 0.0529(15) Uani 1 1 d . . . B 3
C04H C 0.7314(4) 0.27185(19) 0.1211(3) 0.0600(16) Uani 1 1 d . . . B 3
C04I C 0.2781(4) 0.2987(2) 0.1974(4) 0.080(2) Uani 1 1 d . . . A 2
H04D H 0.309919 0.293575 0.175730 0.120 Uiso 1 1 calc R U . A 2
H04E H 0.233551 0.289980 0.178102 0.120 Uiso 1 1 calc R U . A 2
H04F H 0.293078 0.287605 0.233417 0.120 Uiso 1 1 calc R U . A 2
C04J C 0.5627(3) 0.23460(16) 0.0873(3) 0.0534(15) Uani 1 1 d . . . B 3
C04K C 0.6134(4) 0.15152(19) 0.1849(3) 0.0601(17) Uani 1 1 d . . . B 3
C04L C 0.5098(4) 0.1709(2) 0.0456(4) 0.0659(18) Uani 1 1 d . . . B 3
C04N C 0.7541(4) 0.10061(17) 0.1598(3) 0.0561(16) Uani 1 1 d . . . B 3
C04O C 0.8528(3) 0.2340(2) 0.1490(3) 0.066(2) Uani 1 1 d . . . B 3
C04Q C 0.2402(3) 0.3531(3) 0.1477(3) 0.075(2) Uani 1 1 d . . . A 2
H04G H 0.237864 0.378295 0.151017 0.113 Uiso 1 1 calc R U . A 2
H04H H 0.194755 0.343691 0.134343 0.113 Uiso 1 1 calc R U . A 2
H04I H 0.266416 0.347292 0.121721 0.113 Uiso 1 1 calc R U . A 2
C04R C 0.5279(4) 0.1825(2) -0.0392(3) 0.0630(18) Uani 1 1 d . . . B 3
C04T C 0.7211(4) 0.25994(17) 0.0279(3) 0.0565(15) Uani 1 1 d . . . B 3
C04U C 0.5998(3) 0.24402(16) 0.0038(2) 0.0504(14) Uani 1 1 d . . . B 3
C04V C 0.6764(4) 0.22369(19) -0.0503(3) 0.0594(17) Uani 1 1 d . . . B 3
C04Y C 0.8680(4) 0.1727(2) 0.1809(3) 0.0638(18) Uani 1 1 d . . . B 3
C051 C 0.6806(4) 0.19035(18) -0.0769(2) 0.0585(17) Uani 1 1 d . . . B 3
C052 C 0.6605(4) 0.26999(19) 0.0918(3) 0.0612(17) Uani 1 1 d . . . B 3
C053 C 0.7597(4) 0.08627(17) 0.1095(3) 0.0568(16) Uani 1 1 d . . . B 3
C055 C 0.5516(3) 0.22882(16) 0.0301(3) 0.0517(14) Uani 1 1 d . . . B 3
C056 C 0.8784(4) 0.1981(2) 0.1460(3) 0.0667(18) Uani 1 1 d . . . B 3
C058 C 0.6003(4) 0.2131(2) 0.1758(3) 0.0619(17) Uani 1 1 d . . . B 3
C059 C 0.5645(4) 0.1444(2) 0.1364(3) 0.0649(18) Uani 1 1 d . . . B 3
C05A C 0.7278(4) 0.15268(19) 0.2297(3) 0.0633(17) Uani 1 1 d . . . B 3
C05B C 0.5735(4) 0.19621(19) -0.0649(3) 0.0633(18) Uani 1 1 d . . . B 3
C05C C 0.6745(4) 0.1314(2) 0.2003(3) 0.0610(17) Uani 1 1 d . . . B 3
C05D C 0.5315(3) 0.1755(2) 0.1031(3) 0.0600(16) Uani 1 1 d . . . B 3
C05E C 0.8134(4) 0.2388(2) 0.1883(3) 0.0673(19) Uani 1 1 d . . . B 3
C05H C 0.6150(4) 0.25669(19) 0.1182(3) 0.0607(16) Uani 1 1 d . . . B 3
C05I C 0.5128(3) 0.13871(18) 0.0206(3) 0.0636(18) Uani 1 1 d . . . B 3
C05J C 0.8279(4) 0.2464(2) 0.0956(4) 0.0673(19) Uani 1 1 d . . . B 3
C05K C 0.7068(4) 0.2447(2) 0.2005(3) 0.0627(17) Uani 1 1 d . . . B 3
C05L C 0.6736(4) 0.1194(2) -0.0658(3) 0.0670(19) Uani 1 1 d . . . B 3
C05M C 0.7538(4) 0.2605(2) 0.1734(3) 0.0647(18) Uani 1 1 d . . . B 3
C05N C 0.5231(4) 0.1454(2) -0.0325(3) 0.0651(19) Uani 1 1 d . . . B 3
C05O C 0.6389(4) 0.07857(18) 0.0751(3) 0.0665(18) Uani 1 1 d . . . B 3
C05P C 0.7335(4) 0.23759(18) -0.0116(3) 0.0564(15) Uani 1 1 d . . . B 3
C05Q C 0.6388(4) 0.24406(18) 0.1728(3) 0.0580(16) Uani 1 1 d . . . B 3
C05T C 0.8043(4) 0.2116(2) 0.2246(3) 0.0671(18) Uani 1 1 d . . . B 3
C05W C 0.5189(3) 0.1979(2) 0.0092(3) 0.0658(19) Uani 1 1 d . . . B 3
C05X C 0.7783(4) 0.09733(17) 0.0224(3) 0.0612(18) Uani 1 1 d . . . B 3
C05Y C 0.8508(4) 0.1373(2) 0.1605(3) 0.0595(16) Uani 1 1 d . . . B 3
C060 C 0.6638(4) 0.09119(18) -0.0281(3) 0.0623(17) Uani 1 1 d . . . B 3
C061 C 0.5417(4) 0.1111(2) 0.0495(3) 0.0676(19) Uani 1 1 d . . . B 3
C062 C 0.8089(4) 0.10060(19) 0.0823(3) 0.0646(18) Uani 1 1 d . . . B 3
C063 C 0.5704(4) 0.1142(2) 0.1095(3) 0.0635(17) Uani 1 1 d . . . B 3
C064 C 0.7144(4) 0.08142(18) 0.0145(3) 0.0655(19) Uani 1 1 d . . . B 3
C065 C 0.8588(4) 0.1570(2) 0.0675(3) 0.0686(19) Uani 1 1 d . . . B 3
C066 C 0.8289(4) 0.1533(2) 0.0112(3) 0.0701(19) Uani 1 1 d . . . B 3
C067 C 0.6158(4) 0.1738(2) -0.0866(3) 0.069(2) Uani 1 1 d . . . B 3
C068 C 0.5650(4) 0.1239(2) -0.0527(3) 0.0668(19) Uani 1 1 d . . . B 3
C2CA C 0.8262(7) 0.7441(4) 0.4189(6) 0.086(3) Uani 0.692(7) 1 d D U P C 1
C06C C 0.8492(4) 0.1286(2) 0.1053(3) 0.0668(19) Uani 1 1 d . . . B 3
C06D C 0.7895(4) 0.1230(2) -0.0120(3) 0.0640(18) Uani 1 1 d . . . B 3
C06E C 0.7013(4) 0.1870(2) 0.2352(3) 0.0652(19) Uani 1 1 d . . . B 3
C06G C 0.6126(4) 0.1391(2) -0.0810(3) 0.071(2) Uani 1 1 d . . . B 3
C06H C 0.6300(4) 0.1849(2) 0.2062(3) 0.069(2) Uani 1 1 d . . . B 3
C06I C 0.5849(4) 0.08820(17) 0.0290(3) 0.0575(16) Uani 1 1 d . . . B 3
C06J C 0.7358(4) 0.1339(2) -0.0567(3) 0.068(2) Uani 1 1 d . . . B 3
C06K C 0.7382(4) 0.2159(2) 0.2324(3) 0.0648(18) Uani 1 1 d . . . B 3
C06L C 0.7038(4) 0.07455(17) 0.0681(4) 0.0675(19) Uani 1 1 d . . . B 3
C06M C 0.8719(4) 0.1912(2) 0.0897(3) 0.0690(19) Uani 1 1 d . . . B 3
C06O C 0.7400(5) 0.1718(2) -0.0626(3) 0.073(2) Uani 1 1 d . . . B 3
C06V C 0.6874(10) 0.6047(5) 0.3865(8) 0.104(4) Uani 0.692(7) 1 d . U P C 1
C06X C 0.7958(4) 0.1839(2) -0.0217(3) 0.071(2) Uani 1 1 d . . . B 3
C06Y C 0.8399(4) 0.2209(2) 0.0577(3) 0.0670(18) Uani 1 1 d . . . B 3
C06Z C 0.5973(5) 0.0954(2) -0.0224(4) 0.075(2) Uani 1 1 d . . . B 3
C073 C 0.7785(14) 0.5850(7) 0.5554(10) 0.127(4) Uani 0.692(7) 1 d . U P C 1
C3MA C 0.9070(7) 0.7073(3) 0.3899(5) 0.095(3) Uani 0.692(7) 1 d D U P C 1
C076 C 0.7949(4) 0.2169(2) 0.0036(3) 0.073(2) Uani 1 1 d . . . B 3
C0CA C 0.7946(8) 0.6998(3) 0.3414(8) 0.107(4) Uani 0.692(7) 1 d D U P C 1
C8LA C 0.9067(11) 0.5996(5) 0.5952(9) 0.130(5) Uani 0.692(7) 1 d D U P C 1
C8BA C 0.8204(9) 0.6253(4) 0.6264(10) 0.132(4) Uani 0.692(7) 1 d D U P C 1
C1AA C 0.8373(10) 0.5964(5) 0.5967(10) 0.131(4) Uani 0.692(7) 1 d D U P C 1
C6JA C 0.9330(10) 0.6310(5) 0.6251(8) 0.138(5) Uani 0.692(7) 1 d D U P C 1
C8FA C 0.6840(11) 0.6025(4) 0.4769(7) 0.118(4) Uani 0.692(7) 1 d D U P C 1
C07G C 0.7097(12) 0.5845(5) 0.4358(9) 0.117(4) Uani 0.692(7) 1 d . U P C 1
C2EA C 0.8747(10) 0.5699(6) 0.5054(7) 0.123(4) Uani 0.692(7) 1 d D U P C 1
C4DA C 0.8044(7) 0.5737(5) 0.4141(6) 0.116(4) Uani 0.692(7) 1 d D U P C 1
C9CA C 0.8044(10) 0.5702(7) 0.5080(7) 0.127(4) Uani 0.692(7) 1 d D U P C 1
C2BA C 0.7102(9) 0.7168(4) 0.3775(7) 0.109(4) Uani 0.692(7) 1 d D U P C 1
C0EA C 0.8432(7) 0.7235(3) 0.3784(5) 0.091(3) Uani 0.692(7) 1 d D U P C 1
C5EA C 0.7274(7) 0.6069(5) 0.3531(8) 0.116(4) Uani 0.692(7) 1 d D U P C 1
C8CA C 0.7615(9) 0.5708(7) 0.4521(7) 0.126(4) Uani 0.692(7) 1 d D U P C 1
C3JA C 0.9000(7) 0.6746(3) 0.3618(5) 0.098(3) Uani 0.692(7) 1 d D U P C 1
C0BA C 0.7152(12) 0.6044(5) 0.5351(8) 0.129(4) Uani 0.692(7) 1 d D U P C 1
C7CA C 0.8745(6) 0.7509(3) 0.4676(5) 0.096(3) Uani 0.692(7) 1 d D U P C 1
C4GA C 0.8753(8) 0.5729(5) 0.4475(6) 0.122(4) Uani 0.692(7) 1 d D U P C 1
C9JA C 0.9384(6) 0.7354(3) 0.4795(4) 0.110(4) Uani 0.692(7) 1 d D U P C 1
C6AA C 0.9329(13) 0.5878(5) 0.5483(8) 0.128(5) Uani 0.692(7) 1 d D U P C 1
C3BA C 0.6485(9) 0.6320(3) 0.3955(6) 0.099(3) Uani 0.692(7) 1 d D U P C 1
C2AA C 0.8567(7) 0.7567(4) 0.5158(5) 0.117(4) Uani 0.692(7) 1 d D U P C 1
C1FA C 0.8369(7) 0.6095(3) 0.3500(6) 0.120(4) Uani 0.692(7) 1 d D U P C 1
C7DA C 0.7924(7) 0.7534(4) 0.5162(5) 0.114(3) Uani 0.692(7) 1 d D U P C 1
C8DA C 0.9015(7) 0.6118(4) 0.3814(7) 0.116(4) Uani 0.692(7) 1 d D U P C 1
C8EA C 0.7897(6) 0.5898(4) 0.3679(7) 0.120(4) Uani 0.692(7) 1 d D U P C 1
C1DA C 0.7403(8) 0.7474(4) 0.4696(6) 0.107(3) Uani 0.692(7) 1 d D U P C 1
C5BA C 0.8241(8) 0.7299(4) 0.6050(7) 0.135(4) Uani 0.692(7) 1 d D U P C 1
C7AA C 0.6648(10) 0.6956(3) 0.3981(7) 0.120(4) Uani 0.692(7) 1 d D U P C 1
C4BA C 0.6553(8) 0.6640(4) 0.3672(5) 0.112(4) Uani 0.692(7) 1 d D U P C 1
C6DA C 0.7765(7) 0.7378(5) 0.5623(6) 0.132(4) Uani 0.692(7) 1 d D U P C 1
C0DA C 0.7576(9) 0.6426(4) 0.6108(8) 0.136(4) Uani 0.692(7) 1 d D U P C 1
C1GA C 0.7560(9) 0.6800(4) 0.6142(8) 0.134(4) Uani 0.692(7) 1 d D U P C 1
C08I C 0.7598(10) 0.7446(4) 0.4232(7) 0.099(3) Uani 0.692(7) 1 d . U P C 1
C5DA C 0.7027(11) 0.6323(4) 0.5652(6) 0.135(4) Uani 0.692(7) 1 d D U P C 1
C8AA C 0.9198(8) 0.5906(6) 0.4325(8) 0.131(4) Uani 0.692(7) 1 d D U P C 1
C7FA C 0.6466(9) 0.6317(3) 0.4487(5) 0.112(4) Uani 0.692(7) 1 d D U P C 1
C3DA C 0.6919(9) 0.7253(4) 0.4837(5) 0.113(3) Uani 0.692(7) 1 d D U P C 1
C0AA C 0.7014(7) 0.6635(4) 0.3332(7) 0.114(4) Uani 0.692(7) 1 d D U P C 1
C4EA C 0.7348(6) 0.6366(3) 0.3248(7) 0.116(4) Uani 0.692(7) 1 d D U P C 1
C6EA C 0.8930(6) 0.7318(3) 0.6037(5) 0.134(4) Uani 0.692(7) 1 d D U P C 1
C5AA C 0.9356(7) 0.6445(4) 0.3871(7) 0.112(4) Uani 0.692(7) 1 d D U P C 1
C2GA C 0.8152(8) 0.6986(3) 0.6326(9) 0.134(4) Uani 0.692(7) 1 d D U P C 1
C8JA C 0.9518(6) 0.7097(3) 0.4453(5) 0.110(4) Uani 0.692(7) 1 d D U P C 1
C6CA C 0.8326(6) 0.6705(3) 0.3302(6) 0.104(3) Uani 0.692(7) 1 d D U P C 1
C9EA C 0.6710(8) 0.6635(3) 0.5373(5) 0.125(4) Uani 0.692(7) 1 d D U P C 1
C6BA C 0.6576(11) 0.6966(3) 0.4514(5) 0.120(4) Uani 0.692(7) 1 d D U P C 1
C0GA C 0.7021(11) 0.6924(4) 0.5686(5) 0.136(4) Uani 0.692(7) 1 d D U P C 1
C6FA C 0.6496(8) 0.6647(3) 0.4794(5) 0.116(3) Uani 0.692(7) 1 d D U P C 1
C0KA C 0.9583(7) 0.7309(3) 0.5385(4) 0.128(4) Uani 0.692(7) 1 d D U P C 1
C0MA C 0.9915(8) 0.7032(3) 0.5618(5) 0.142(5) Uani 0.692(7) 1 d D U P C 1
C9DA C 0.9075(6) 0.7450(3) 0.5598(5) 0.125(4) Uani 0.692(7) 1 d D U P C 1
C1CA C 0.7332(7) 0.6973(3) 0.3387(7) 0.116(4) Uani 0.692(7) 1 d D U P C 1
C2DA C 0.7106(9) 0.7228(4) 0.5421(5) 0.127(4) Uani 0.692(7) 1 d D U P C 1
C3EA C 0.8024(5) 0.6392(3) 0.3224(6) 0.117(4) Uani 0.692(7) 1 d D U P C 1
C5JA C 0.9768(15) 0.6115(5) 0.4685(9) 0.158(5) Uani 0.692(7) 1 d D U P C 1
C3GA C 0.8792(7) 0.6811(4) 0.6475(7) 0.138(4) Uani 0.692(7) 1 d D U P C 1
C0HA C 0.9268(8) 0.7017(4) 0.6291(6) 0.142(4) Uani 0.692(7) 1 d D U P C 1
C9BA C 0.8811(7) 0.6450(4) 0.6485(7) 0.141(4) Uani 0.692(7) 1 d D U P C 1
C5LA C 0.9794(10) 0.6890(3) 0.6118(5) 0.142(5) Uani 0.692(7) 1 d D U P C 1
C4HA C 0.3529(5) 0.25952(19) -0.1650(3) 0.070(2) Uani 1 1 d . . . D 6
H4HA H 0.353837 0.233964 -0.162371 0.084 Uiso 1 1 calc R U . D 6
H4HB H 0.368540 0.268893 -0.127306 0.084 Uiso 1 1 calc R U . D 6
C2HA C 0.4753(4) 0.26245(19) -0.1746(3) 0.0665(18) Uani 1 1 d . . . D 6
H2HA H 0.479521 0.237171 -0.168359 0.080 Uiso 1 1 calc R U . D 6
H2HB H 0.491430 0.274123 -0.138634 0.080 Uiso 1 1 calc R U . D 6
C3HA C 0.4031(4) 0.2715(2) -0.1993(3) 0.068(2) Uani 1 1 d . . . D 6
H3HA H 0.388641 0.260899 -0.236294 0.082 Uiso 1 1 calc R U . D 6
H3HB H 0.399537 0.296863 -0.204053 0.082 Uiso 1 1 calc R U . D 6
C12 C 0.2872(4) 0.2701(3) -0.1876(4) 0.085(3) Uani 1 1 d . . . D 6
H12A H 0.271230 0.260933 -0.225006 0.128 Uiso 1 1 calc R U . D 6
H12B H 0.285406 0.295440 -0.188733 0.128 Uiso 1 1 calc R U . D 6
H12C H 0.258715 0.261447 -0.165075 0.128 Uiso 1 1 calc R U . D 6
C9FA C 0.5186(3) 0.27334(14) -0.2119(3) 0.0472(13) Uani 1 1 d . . . D 6
H9FA H 0.512447 0.298323 -0.220333 0.057 Uiso 1 1 calc R U . D 6
H9FB H 0.505281 0.260311 -0.246869 0.057 Uiso 1 1 calc R U . D 6
C5GA C 0.5927(4) 0.2658(2) -0.1824(4) 0.075(2) Uani 1 1 d . . . D 6
H5GA H 0.620506 0.269898 -0.207746 0.112 Uiso 1 1 calc R U . D 6
H5GB H 0.597309 0.241709 -0.170083 0.112 Uiso 1 1 calc R U . D 6
H5GC H 0.607240 0.281185 -0.150506 0.112 Uiso 1 1 calc R U . D 6
C3CA C 0.9868(10) 0.6776(4) 0.4714(5) 0.167(6) Uani 0.692(7) 1 d D U P C 1
C9AA C 1.0061(10) 0.6425(4) 0.5595(6) 0.179(6) Uani 0.692(7) 1 d D U P C 1
C8MA C 0.9776(13) 0.6121(4) 0.5268(8) 0.169(5) Uani 0.692(7) 1 d D U P C 1
C9GA C 0.6912(6) 0.5164(2) 0.0440(4) 0.049(3) Uani 0.5 1 d D U P E 5
C8HA C 0.6663(5) 0.5503(2) 0.0377(3) 0.056(3) Uani 0.5 1 d D U P E 5
C3KA C 0.6704(6) 0.5121(2) -0.0562(4) 0.060(3) Uani 0.5 1 d D U P E 5
C5CA C 0.6935(5) 0.4971(2) -0.0051(4) 0.059(2) Uani 0.5 1 d D U P E 5
C2KA C 0.6443(5) 0.5657(2) -0.0142(3) 0.064(3) Uani 0.5 1 d D U P E 5
C2IA C 0.6460(5) 0.5471(3) -0.0615(4) 0.064(3) Uani 0.5 1 d D U P E 5
C7IA C 0.6371(6) 0.4430(3) -0.0376(3) 0.068(3) Uani 0.5 1 d D U P E 5
C8IA C 0.6763(6) 0.4632(2) 0.0050(3) 0.069(3) Uani 0.5 1 d D U P E 5
C6LA C 0.6126(5) 0.4574(3) -0.0914(4) 0.067(3) Uani 0.5 1 d D U P E 5
C4JA C 0.6292(6) 0.4915(3) -0.1006(4) 0.070(3) Uani 0.5 1 d D U P E 5
C5FA C 0.6362(5) 0.5044(2) 0.1175(4) 0.048(3) Uani 0.5 1 d D U P E 5
C3IA C 0.6263(5) 0.5620(3) 0.0723(4) 0.052(3) Uani 0.5 1 d D U P E 5
C1KA C 0.5865(4) 0.5867(3) -0.0138(4) 0.056(3) Uani 0.5 1 d D U P E 5
C4FA C 0.6750(5) 0.4937(2) 0.0833(4) 0.050(2) Uani 0.5 1 d D U P E 5
C0IA C 0.6119(5) 0.5406(2) 0.1130(4) 0.048(2) Uani 0.5 1 d D U P E 5
C1BA C 0.5759(5) 0.5846(3) 0.0391(4) 0.057(3) Uani 0.5 1 d D U P E 5
C6KA C 0.5422(5) 0.4877(3) 0.1565(5) 0.056(3) Uani 0.5 1 d D U P E 5
C5NA C 0.6009(5) 0.4791(2) 0.1394(4) 0.049(2) Uani 0.5 1 d D U P E 5
C0NA C 0.5528(5) 0.5479(2) 0.1276(4) 0.052(3) Uani 0.5 1 d D U P E 5
C9HA C 0.5182(4) 0.5218(3) 0.1515(5) 0.058(3) Uani 0.5 1 d D U P E 5
C7KA C 0.5897(5) 0.4454(3) 0.1132(5) 0.055(3) Uani 0.5 1 d D U P E 5
C5IA C 0.6169(6) 0.4383(3) 0.0701(4) 0.051(3) Uani 0.5 1 d D U P E 5
C0JA C 0.6663(6) 0.4608(3) 0.0594(4) 0.061(3) Uani 0.5 1 d D U P E 5
C4LA C 0.5312(5) 0.5886(3) -0.0601(4) 0.059(3) Uani 0.5 1 d D U P E 5
C7GA C 0.5761(7) 0.4171(3) 0.0232(6) 0.069(3) Uani 0.5 1 d D U P E 5
C0FA C 0.5120(6) 0.5862(4) 0.0469(4) 0.057(3) Uani 0.5 1 d D U P E 5
C5MA C 0.5018(5) 0.5710(3) 0.0939(5) 0.054(3) Uani 0.5 1 d D U P E 5
C2NA C 0.5319(4) 0.5693(3) -0.1086(4) 0.062(3) Uani 0.5 1 d D U P E 5
C3FA C 0.5852(6) 0.4209(3) -0.0261(4) 0.077(3) Uani 0.5 1 d D U P E 5
C4IA C 0.5785(5) 0.5148(3) -0.1333(4) 0.066(3) Uani 0.5 1 d D U P E 5
C1LA C 0.4643(4) 0.5879(3) -0.0529(4) 0.054(3) Uani 0.5 1 d D U P E 5
C7HA C 0.4536(5) 0.5868(3) -0.0016(5) 0.055(3) Uani 0.5 1 d D U P E 5
C1IA C 0.5885(5) 0.5485(3) -0.1095(4) 0.060(3) Uani 0.5 1 d D U P E 5
C2LA C 0.4651(4) 0.5560(3) -0.1317(4) 0.051(3) Uani 0.5 1 d D U P E 5
C2FA C 0.5128(5) 0.5014(3) -0.1552(4) 0.061(3) Uani 0.5 1 d D U P E 5
C6IA C 0.4464(5) 0.5282(3) 0.1334(5) 0.071(3) Uani 0.5 1 d D U P E 5
C3LA C 0.4562(4) 0.5228(3) -0.1544(5) 0.050(3) Uani 0.5 1 d D U P E 5
C4MA C 0.4361(6) 0.5585(4) 0.0971(6) 0.064(3) Uani 0.5 1 d D U P E 5
C6GA C 0.4092(5) 0.4434(3) -0.1031(4) 0.061(3) Uani 0.5 1 d D U P E 5
C9IA C 0.4295(4) 0.4661(3) -0.1395(4) 0.060(3) Uani 0.5 1 d D U P E 5
C7JA C 0.5274(6) 0.4223(3) -0.0730(5) 0.076(3) Uani 0.5 1 d D U P E 5
C8KA C 0.4954(5) 0.4667(3) -0.1459(6) 0.062(3) Uani 0.5 1 d D U P E 5
C4CA C 0.4622(6) 0.4199(3) -0.0684(5) 0.070(3) Uani 0.5 1 d D U P E 5
C3OA C 0.3457(6) 0.4378(3) -0.0338(4) 0.067(3) Uani 0.5 1 d D U P E 5
C6HA C 0.3958(6) 0.4158(3) -0.0014(4) 0.078(3) Uani 0.5 1 d D U P E 5
C4KA C 0.5106(6) 0.4069(4) 0.0290(5) 0.072(3) Uani 0.5 1 d D U P E 5
C9KA C 0.4541(6) 0.4082(3) -0.0195(5) 0.077(3) Uani 0.5 1 d D U P E 5
C1JA C 0.5449(5) 0.4445(4) -0.1131(5) 0.068(3) Uani 0.5 1 d D U P E 5
C0LA C 0.4044(5) 0.5012(2) -0.1450(4) 0.050(2) Uani 0.5 1 d D U P E 5
C1MA C 0.3607(5) 0.5117(2) -0.1159(5) 0.043(2) Uani 0.5 1 d D U P E 5
C9MA C 0.3151(6) 0.5261(3) -0.0192(5) 0.061(3) Uani 0.5 1 d D U P E 5
C5OA C 0.3304(5) 0.4871(3) -0.0882(4) 0.053(3) Uani 0.5 1 d D U P E 5
C2OA C 0.3150(6) 0.4636(3) -0.0075(5) 0.076(3) Uani 0.5 1 d D U P E 5
C6NA C 0.3353(6) 0.5301(3) 0.0396(5) 0.062(2) Uani 0.5 1 d D U P E 5
C1EA C 0.3891(6) 0.5728(3) 0.0030(5) 0.054(3) Uani 0.5 1 d D U P E 5
C4NA C 0.3701(5) 0.5473(3) -0.0908(4) 0.039(2) Uani 0.5 1 d D U P E 5
C3NA C 0.3494(6) 0.5527(3) -0.0421(5) 0.054(3) Uani 0.5 1 d D U P E 5
C7LA C 0.3808(6) 0.5585(3) 0.0530(5) 0.059(3) Uani 0.5 1 d D U P E 5
C4OA C 0.3555(5) 0.4521(2) -0.0832(4) 0.061(3) Uani 0.5 1 d D U P E 5
C1NA C 0.4229(5) 0.5674(3) -0.0972(4) 0.046(2) Uani 0.5 1 d D U P E 5
C7BA C 0.3447(7) 0.5015(4) 0.0741(6) 0.071(3) Uani 0.5 1 d D U P E 5
C8GA C 0.3345(6) 0.4676(3) 0.0500(5) 0.071(3) Uani 0.5 1 d D U P E 5
C2JA C 0.3862(5) 0.4452(3) 0.0830(4) 0.078(3) Uani 0.5 1 d D U P E 5
C2MA C 0.4860(6) 0.4139(4) 0.0757(5) 0.070(3) Uani 0.5 1 d D U P E 5
C6MA C 0.4962(5) 0.4593(2) 0.1439(4) 0.069(3) Uani 0.5 1 d D U P E 5
C7MA C 0.4266(6) 0.4654(3) 0.1266(5) 0.071(3) Uani 0.5 1 d D U P E 5
C5KA C 0.4016(5) 0.5004(3) 0.1218(6) 0.077(3) Uani 0.5 1 d D U P E 5
C9LA C 0.5254(5) 0.4333(3) 0.1171(6) 0.064(3) Uani 0.5 1 d D U P E 5
C1HA C 0.4150(5) 0.4196(3) 0.0574(4) 0.081(3) Uani 0.5 1 d D U P E 5
C5HA C 0.9788(12) 0.6461(4) 0.4395(6) 0.164(5) Uani 0.692(7) 1 d D U P C 1
C3AA C 1.0086(10) 0.6755(3) 0.5296(6) 0.175(6) Uani 0.692(7) 1 d D U P C 1
C4AA C 0.9831(14) 0.6517(4) 0.6087(7) 0.189(7) Uani 0.692(7) 1 d D U P C 1
C0OA C 0.3050(8) 0.4938(3) -0.0419(6) 0.059(3) Uani 0.5 1 d D U P E 5
C1 C 0.9257(8) 0.6632(3) 0.6278(8) 0.078(5) Uani 0.308(7) 1 d D U P C -5
C6OA C 0.9924(10) 0.6246(4) 0.5848(7) 0.080(6) Uani 0.308(7) 1 d D U P C -5
C2 C 0.9455(13) 0.6296(3) 0.6184(12) 0.075(6) Uani 0.308(7) 1 d D U P C -5
C7OA C 0.9759(9) 0.6242(5) 0.4191(9) 0.076(5) Uani 0.308(7) 1 d D U P C -5
C9NA C 0.9761(9) 0.5932(5) 0.5513(7) 0.072(5) Uani 0.308(7) 1 d D U P C -5
C4PA C 1.0115(12) 0.6226(5) 0.4771(8) 0.074(5) Uani 0.308(7) 1 d D U P C -5
C0PA C 0.9819(9) 0.5927(5) 0.4988(8) 0.074(5) Uani 0.308(7) 1 d D U P C -5
C7QA C 0.9904(9) 0.6871(3) 0.5695(7) 0.095(6) Uani 0.308(7) 1 d D U P C -5
C2PA C 0.9341(8) 0.5773(7) 0.4574(7) 0.085(6) Uani 0.308(7) 1 d D U P C -5
C5PA C 0.9294(8) 0.5953(5) 0.4074(10) 0.088(6) Uani 0.308(7) 1 d D U P C -5
C3QA C 1.0253(10) 0.6521(4) 0.5077(7) 0.075(5) Uani 0.308(7) 1 d D U P C -5
C8NA C 1.0165(8) 0.6535(4) 0.5628(7) 0.095(6) Uani 0.308(7) 1 d D U P C -5
C3PA C 0.9560(8) 0.6562(4) 0.3943(10) 0.092(6) Uani 0.308(7) 1 d D U P C -5
C6PA C 0.8672(8) 0.5992(4) 0.3699(8) 0.100(7) Uani 0.308(7) 1 d D U P C -5
C9OA C 0.8937(7) 0.6601(3) 0.3556(8) 0.101(7) Uani 0.308(7) 1 d D U P C -5
C8OA C 0.8481(7) 0.6312(4) 0.3428(7) 0.106(7) Uani 0.308(7) 1 d D U P C -5
C3SA C 0.9716(7) 0.6866(5) 0.4233(7) 0.092(6) Uani 0.308(7) 1 d D U P C -5
C9QA C 1.0102(9) 0.6861(4) 0.4833(7) 0.087(6) Uani 0.308(7) 1 d D U P C -5
C3UA C 0.9139(8) 0.5829(6) 0.5604(7) 0.064(5) Uani 0.308(7) 1 d D U P C -5
C5TA C 0.8778(8) 0.5632(5) 0.4680(6) 0.086(6) Uani 0.308(7) 1 d D U P C -5
C1UA C 0.8687(7) 0.5668(5) 0.5208(7) 0.069(5) Uani 0.308(7) 1 d D U P C -5
C0QA C 0.7517(8) 0.6692(4) 0.3399(9) 0.105(7) Uani 0.308(7) 1 d D U P C -5
C8QA C 0.7998(5) 0.7004(4) 0.3526(7) 0.114(8) Uani 0.308(7) 1 d D U P C -5
C1RA C 0.8684(5) 0.6927(3) 0.3645(6) 0.102(7) Uani 0.308(7) 1 d D U P C -5
C8PA C 0.7787(7) 0.6361(4) 0.3373(9) 0.099(7) Uani 0.308(7) 1 d D U P C -5
C2QA C 0.9871(8) 0.7076(4) 0.5212(5) 0.093(6) Uani 0.308(7) 1 d D U P C -5
C3 C 0.9469(10) 0.6919(3) 0.6031(7) 0.097(6) Uani 0.308(7) 1 d D U P C -5
C5QA C 0.8948(9) 0.7206(5) 0.5871(7) 0.101(7) Uani 0.308(7) 1 d D U P C -5
C4RA C 0.8927(6) 0.7408(4) 0.5393(4) 0.102(7) Uani 0.308(7) 1 d D U P C -5
C2SA C 0.9161(6) 0.7085(3) 0.4060(5) 0.093(6) Uani 0.308(7) 1 d D U P C -5
C7SA C 0.9298(7) 0.7315(5) 0.5023(5) 0.106(7) Uani 0.308(7) 1 d D U P C -5
C6SA C 0.8976(7) 0.7348(4) 0.4410(6) 0.100(7) Uani 0.308(7) 1 d D U P C -5
C9RA C 0.7541(9) 0.6068(4) 0.3594(8) 0.096(7) Uani 0.308(7) 1 d D U P C -5
C0SA C 0.8093(6) 0.5844(5) 0.3806(8) 0.098(7) Uani 0.308(7) 1 d D U P C -5
C7EA C 0.8149(6) 0.5661(5) 0.4299(7) 0.082(6) Uani 0.308(7) 1 d D U P C -5
C9PA C 0.7032(10) 0.6118(4) 0.3895(8) 0.092(7) Uani 0.308(7) 1 d D U P C -5
C2RA C 0.6658(9) 0.6425(4) 0.3808(8) 0.089(6) Uani 0.308(7) 1 d D U P C -5
C6RA C 0.6862(9) 0.6713(4) 0.3516(11) 0.092(7) Uani 0.308(7) 1 d D U P C -5
C1OA C 0.7816(8) 0.7275(4) 0.3886(8) 0.109(7) Uani 0.308(7) 1 d D U P C -5
C5SA C 0.8255(9) 0.7423(5) 0.4272(6) 0.091(7) Uani 0.308(7) 1 d D U P C -5
C4SA C 0.7109(10) 0.5930(5) 0.4411(7) 0.088(7) Uani 0.308(7) 1 d D U P C -5
C1SA C 0.7660(8) 0.5701(5) 0.4600(6) 0.086(7) Uani 0.308(7) 1 d D U P C -5
C3TA C 0.6374(11) 0.6908(4) 0.4224(6) 0.071(5) Uani 0.308(7) 1 d D U P C -5
C4QA C 0.6783(10) 0.6053(5) 0.4804(5) 0.076(6) Uani 0.308(7) 1 d D U P C -5
C0TA C 0.6402(10) 0.6364(3) 0.4701(5) 0.089(6) Uani 0.308(7) 1 d D U P C -5
C2TA C 0.6338(10) 0.6549(4) 0.4213(5) 0.087(6) Uani 0.308(7) 1 d D U P C -5
C0RA C 0.7955(6) 0.7548(5) 0.4644(5) 0.104(7) Uani 0.308(7) 1 d D U P C -5
C5RA C 0.7157(13) 0.7301(4) 0.3958(10) 0.094(7) Uani 0.308(7) 1 d D U P C -5
C7NA C 0.6703(10) 0.7003(6) 0.3837(8) 0.091(7) Uani 0.308(7) 1 d D U P C -5
C7RA C 0.8276(5) 0.7541(4) 0.5207(5) 0.103(7) Uani 0.308(7) 1 d D U P C -5
C5UA C 0.7915(7) 0.7453(6) 0.5586(5) 0.104(7) Uani 0.308(7) 1 d D U P C -5
C9TA C 0.7225(9) 0.7371(5) 0.5396(5) 0.107(7) Uani 0.308(7) 1 d D U P C -5
C9SA C 0.6902(9) 0.7373(4) 0.4833(5) 0.104(7) Uani 0.308(7) 1 d D U P C -5
C8RA C 0.7275(8) 0.7461(6) 0.4450(6) 0.106(7) Uani 0.308(7) 1 d D U P C -5
C8SA C 0.6544(10) 0.6902(4) 0.5210(5) 0.098(6) Uani 0.308(7) 1 d D U P C -5
C6QA C 0.7113(9) 0.6040(5) 0.5366(6) 0.078(6) Uani 0.308(7) 1 d D U P C -5
C0UA C 0.7778(7) 0.5897(5) 0.5532(6) 0.054(5) Uani 0.308(7) 1 d D U P C -5
C1PA C 0.6469(9) 0.7088(4) 0.4719(6) 0.099(7) Uani 0.308(7) 1 d D U P C -5
C6TA C 0.7024(10) 0.7076(3) 0.5626(7) 0.108(7) Uani 0.308(7) 1 d D U P C -5
C3RA C 0.6511(10) 0.6545(4) 0.5201(5) 0.098(7) Uani 0.308(7) 1 d D U P C -5
C4UA C 0.7996(6) 0.5701(5) 0.5159(6) 0.070(6) Uani 0.308(7) 1 d D U P C -5
C4 C 0.8604(7) 0.6654(6) 0.6339(11) 0.091(6) Uani 0.308(7) 1 d D U P C -5
C7TA C 0.8305(11) 0.7216(8) 0.5960(11) 0.108(7) Uani 0.308(7) 1 d D U P C -5
C1TA C 0.8267(7) 0.6054(5) 0.5981(7) 0.052(5) Uani 0.308(7) 1 d D U P C -5
C2UA C 0.8931(9) 0.6015(7) 0.6022(9) 0.056(5) Uani 0.308(7) 1 d D U P C -5
C1QA C 0.8117(7) 0.6362(5) 0.6224(8) 0.069(5) Uani 0.308(7) 1 d D U P C -5
C4TA C 0.7488(9) 0.6890(4) 0.6031(8) 0.097(7) Uani 0.308(7) 1 d D U P C -5
C7PA C 0.7439(8) 0.6512(4) 0.6025(7) 0.084(6) Uani 0.308(7) 1 d D U P C -5
C8TA C 0.6962(9) 0.6349(4) 0.5615(7) 0.091(7) Uani 0.308(7) 1 d D U P C -5
C5 C 0.8210(10) 0.6979(5) 0.622(2) 0.110(8) Uani 0.308(7) 1 d D U P C -5

loop_
_atom_site_aniso_label
_atom_site_aniso_U_11
_atom_site_aniso_U_22
_atom_site_aniso_U_33
_atom_site_aniso_U_23
_atom_site_aniso_U_13
_atom_site_aniso_U_12
C004 0.024(2) 0.037(2) 0.0175(19) -0.0011(17) 0.0027(16) -0.0055(17)
C005 0.022(2) 0.036(2) 0.0185(19) 0.0070(17) 0.0019(16) -0.0044(17)
C006 0.031(2) 0.038(2) 0.0177(19) 0.0037(17) 0.0055(17) -0.0029(18)
C007 0.0163(19) 0.032(2) 0.0203(19) -0.0004(16) -0.0024(15) -0.0041(16)
C008 0.0180(19) 0.031(2) 0.025(2) 0.0048(17) 0.0037(16) -0.0030(16)
C009 0.021(2) 0.037(2) 0.0156(18) 0.0008(16) -0.0007(15) -0.0073(17)
C00A 0.022(2) 0.031(2) 0.022(2) 0.0089(17) -0.0003(16) -0.0066(17)
C00B 0.0175(19) 0.032(2) 0.0170(18) 0.0033(16) 0.0008(15) -0.0035(16)
C00C 0.029(2) 0.027(2) 0.026(2) 0.0026(17) 0.0039(17) -0.0047(17)
C00E 0.017(2) 0.048(3) 0.023(2) 0.0147(19) 0.0005(16) 0.0035(18)
C00F 0.028(2) 0.043(3) 0.026(2) -0.0061(19) 0.0035(18) -0.0092(19)
C00G 0.0155(19) 0.034(2) 0.0157(18) 0.0076(16) -0.0014(15) -0.0009(16)
C00H 0.019(2) 0.037(2) 0.0156(18) 0.0077(16) -0.0011(15) -0.0040(17)
C00I 0.023(2) 0.045(3) 0.020(2) 0.0017(18) 0.0028(17) -0.0074(18)
C00J 0.020(2) 0.032(2) 0.0161(18) 0.0059(16) -0.0013(15) -0.0001(16)
C00K 0.020(2) 0.038(2) 0.0184(19) -0.0049(17) -0.0006(16) -0.0024(17)
C00L 0.022(2) 0.041(2) 0.0141(18) 0.0051(16) -0.0002(15) -0.0009(17)
C00M 0.030(2) 0.039(2) 0.025(2) -0.0012(18) 0.0096(18) -0.0048(19)
C00N 0.022(2) 0.047(3) 0.023(2) 0.0022(19) -0.0006(17) -0.0025(19)
C00O 0.0188(19) 0.030(2) 0.021(2) 0.0035(16) -0.0010(16) -0.0009(16)
C00P 0.021(2) 0.047(3) 0.0163(19) 0.0096(18) -0.0010(16) -0.0032(18)
C00Q 0.018(2) 0.039(2) 0.034(2) 0.0104(19) 0.0065(18) 0.0033(17)
C00R 0.0165(19) 0.042(2) 0.021(2) 0.0043(17) 0.0022(16) -0.0074(17)
C00S 0.028(2) 0.032(2) 0.023(2) 0.0001(17) 0.0039(17) -0.0001(17)
C00T 0.020(2) 0.034(2) 0.020(2) 0.0075(16) 0.0035(16) 0.0005(16)
C00U 0.032(2) 0.041(3) 0.031(2) -0.009(2) 0.0094(19) -0.014(2)
C00V 0.020(2) 0.055(3) 0.0166(19) 0.0033(19) -0.0015(16) -0.0027(19)
C00W 0.030(2) 0.038(2) 0.022(2) -0.0076(18) 0.0031(18) -0.0106(19)
C00X 0.031(2) 0.038(2) 0.021(2) 0.0004(18) 0.0055(18) -0.0055(19)
C00Y 0.019(2) 0.035(2) 0.0189(19) 0.0033(16) 0.0033(16) -0.0028(16)
C00Z 0.017(2) 0.052(3) 0.020(2) 0.0015(19) -0.0037(16) -0.0061(18)
C010 0.018(2) 0.049(3) 0.026(2) -0.0028(19) 0.0045(17) -0.0059(18)
C011 0.028(2) 0.037(3) 0.038(3) 0.003(2) 0.010(2) 0.0042(19)
C012 0.024(2) 0.037(2) 0.026(2) -0.0018(18) 0.0048(17) -0.0025(18)
C013 0.023(2) 0.040(2) 0.022(2) 0.0007(18) 0.0074(17) 0.0004(18)
C014 0.023(2) 0.052(3) 0.0144(19) 0.0110(18) 0.0013(16) 0.0018(19)
C015 0.027(2) 0.038(2) 0.0152(19) 0.0073(17) -0.0004(16) -0.0029(18)
C016 0.017(2) 0.045(3) 0.031(2) 0.012(2) 0.0007(17) 0.0060(18)
C017 0.023(2) 0.054(3) 0.020(2) 0.0007(19) 0.0024(17) -0.006(2)
C018 0.027(2) 0.029(2) 0.055(3) 0.002(2) 0.002(2) 0.0063(18)
C019 0.022(2) 0.041(2) 0.023(2) -0.0047(18) 0.0023(17) -0.0089(18)
C01A 0.021(2) 0.056(3) 0.024(2) -0.005(2) 0.0047(17) -0.010(2)
C01B 0.024(2) 0.041(3) 0.039(3) 0.015(2) 0.0083(19) -0.0003(19)
C01C 0.028(2) 0.053(3) 0.026(2) -0.006(2) 0.0056(19) -0.005(2)
C01D 0.034(2) 0.035(2) 0.031(2) -0.0016(19) 0.011(2) -0.0049(19)
C01E 0.025(2) 0.044(3) 0.031(2) -0.002(2) 0.0014(19) -0.0065(19)
C01F 0.028(2) 0.044(3) 0.024(2) 0.0036(19) 0.0027(18) -0.0027(19)
C01H 0.026(2) 0.034(2) 0.029(2) -0.0040(18) 0.0075(18) -0.0005(18)
C01I 0.036(3) 0.033(2) 0.039(3) 0.006(2) 0.013(2) 0.0003(19)
C01J 0.028(2) 0.028(2) 0.021(2) 0.0053(16) 0.0048(17) 0.0029(17)
C01K 0.019(2) 0.044(3) 0.020(2) 0.0075(18) 0.0013(16) -0.0020(18)
C01L 0.026(2) 0.041(3) 0.023(2) 0.0026(18) 0.0019(17) -0.0010(18)
C01M 0.039(3) 0.030(2) 0.029(2) -0.0022(18) 0.015(2) -0.0019(19)
C01N 0.026(2) 0.049(3) 0.026(2) 0.002(2) -0.0005(18) 0.008(2)
C01O 0.026(2) 0.042(3) 0.041(3) 0.013(2) 0.009(2) -0.0021(19)
C01P 0.028(2) 0.055(3) 0.028(2) -0.004(2) 0.0058(19) -0.011(2)
C01Q 0.024(2) 0.042(3) 0.031(2) 0.0036(19) 0.0054(18) -0.0091(19)
C01R 0.028(2) 0.031(2) 0.040(3) 0.0016(19) 0.012(2) -0.0001(18)
C01S 0.022(2) 0.048(3) 0.023(2) -0.0052(19) 0.0006(17) -0.0128(19)
C01T 0.019(2) 0.048(3) 0.020(2) 0.0120(18) 0.0020(16) 0.0026(18)
C01U 0.035(2) 0.032(2) 0.035(2) -0.0049(19) 0.012(2) 0.0039(19)
C01V 0.031(2) 0.033(2) 0.033(2) -0.0022(18) 0.0116(19) 0.0006(18)
C01W 0.025(2) 0.038(2) 0.033(2) 0.0020(19) 0.0094(19) 0.0028(18)
C01X 0.031(2) 0.034(2) 0.026(2) -0.0019(18) 0.0056(18) -0.0082(18)
C01Y 0.025(2) 0.044(3) 0.027(2) -0.0089(19) 0.0040(18) -0.0092(19)
C01Z 0.034(3) 0.049(3) 0.025(2) -0.001(2) 0.0077(19) -0.008(2)
C020 0.023(2) 0.046(3) 0.023(2) -0.0024(19) 0.0051(17) -0.0059(19)
C021 0.020(2) 0.044(3) 0.029(2) -0.0098(19) 0.0064(17) -0.0053(18)
C022 0.0120(19) 0.056(3) 0.034(2) 0.007(2) 0.0010(17) -0.0012(19)
C023 0.034(2) 0.031(2) 0.032(2) -0.0015(18) 0.0102(19) -0.0038(18)
C024 0.032(2) 0.043(3) 0.039(3) 0.005(2) 0.019(2) 0.003(2)
C025 0.031(2) 0.044(3) 0.024(2) 0.0027(19) 0.0027(18) -0.014(2)
C026 0.024(2) 0.043(3) 0.045(3) 0.008(2) 0.015(2) 0.0020(19)
C027 0.025(2) 0.047(3) 0.039(3) -0.002(2) 0.011(2) 0.002(2)
C028 0.026(2) 0.046(3) 0.056(3) 0.009(2) 0.004(2) 0.005(2)
C029 0.027(2) 0.042(3) 0.028(2) -0.0006(19) 0.0093(18) -0.0037(19)
C02A 0.030(2) 0.048(3) 0.022(2) -0.0022(19) 0.0034(18) -0.002(2)
C02B 0.028(2) 0.065(3) 0.026(2) 0.003(2) 0.0038(19) -0.024(2)
C02C 0.023(2) 0.050(3) 0.044(3) -0.003(2) 0.007(2) -0.009(2)
C02D 0.029(2) 0.049(3) 0.026(2) -0.004(2) 0.0018(19) -0.018(2)
C02E 0.024(2) 0.061(3) 0.024(2) 0.007(2) 0.0056(18) -0.009(2)
C02F 0.022(2) 0.066(4) 0.025(2) 0.010(2) 0.0045(18) 0.002(2)
C02G 0.018(2) 0.052(3) 0.035(2) 0.004(2) 0.0026(18) 0.0045(19)
C02H 0.042(3) 0.038(3) 0.040(3) 0.001(2) 0.019(2) 0.008(2)
C02I 0.033(3) 0.039(3) 0.042(3) 0.002(2) 0.016(2) 0.009(2)
C02J 0.031(3) 0.060(3) 0.035(3) 0.000(2) 0.009(2) 0.013(2)
C02K 0.029(2) 0.035(3) 0.049(3) -0.004(2) 0.000(2) 0.005(2)
C02L 0.023(2) 0.052(3) 0.024(2) -0.0004(19) 0.0060(17) -0.0103(19)
C02M 0.030(2) 0.048(3) 0.035(3) -0.003(2) 0.002(2) -0.010(2)
C02N 0.031(3) 0.035(3) 0.054(3) 0.005(2) 0.005(2) -0.002(2)
C02O 0.026(2) 0.037(3) 0.055(3) -0.002(2) -0.004(2) 0.014(2)
C02P 0.035(3) 0.042(3) 0.046(3) -0.007(2) 0.003(2) 0.015(2)
C02Q 0.028(2) 0.038(3) 0.054(3) 0.003(2) 0.003(2) 0.004(2)
C02R 0.036(3) 0.037(3) 0.044(3) 0.002(2) 0.021(2) 0.004(2)
C02S 0.029(3) 0.052(3) 0.050(3) 0.014(2) 0.013(2) 0.009(2)
C02T 0.031(3) 0.070(4) 0.031(3) -0.004(2) 0.005(2) -0.025(2)
C02U 0.033(3) 0.049(3) 0.039(3) 0.004(2) 0.017(2) 0.007(2)
C02V 0.029(2) 0.050(3) 0.037(3) -0.007(2) 0.006(2) -0.008(2)
C02W 0.022(2) 0.061(3) 0.048(3) 0.014(3) 0.001(2) 0.004(2)
C02X 0.026(2) 0.072(4) 0.026(2) -0.007(2) 0.0025(19) -0.021(2)
C02Y 0.030(3) 0.094(5) 0.031(3) -0.007(3) 0.002(2) 0.007(3)
C02Z 0.028(3) 0.089(4) 0.023(2) -0.016(3) -0.001(2) 0.002(3)
C030 0.033(3) 0.056(3) 0.037(3) 0.000(2) 0.007(2) 0.009(2)
C031 0.036(3) 0.043(3) 0.044(3) -0.004(2) 0.004(2) 0.008(2)
C032 0.028(2) 0.074(4) 0.035(3) -0.011(3) 0.012(2) -0.005(2)
C033 0.029(3) 0.080(4) 0.041(3) 0.016(3) 0.005(2) 0.011(3)
C034 0.028(3) 0.057(3) 0.056(3) 0.000(3) 0.014(2) 0.004(2)
C035 0.026(2) 0.069(4) 0.029(2) -0.014(2) 0.005(2) -0.010(2)
C036 0.030(3) 0.090(5) 0.043(3) -0.024(3) 0.002(2) 0.005(3)
C037 0.032(3) 0.055(3) 0.033(3) -0.010(2) 0.005(2) -0.013(2)
C038 0.029(3) 0.070(4) 0.038(3) -0.006(3) 0.015(2) -0.005(2)
C039 0.033(3) 0.083(4) 0.025(2) -0.020(3) 0.008(2) -0.008(3)
C03A 0.036(3) 0.050(3) 0.060(3) -0.001(3) 0.018(3) 0.009(2)
C03B 0.030(3) 0.101(5) 0.027(3) -0.018(3) 0.001(2) -0.022(3)
C03D 0.041(3) 0.100(5) 0.032(3) 0.003(3) 0.003(2) 0.011(3)
C03E 0.041(3) 0.105(5) 0.019(2) -0.001(3) 0.009(2) 0.011(3)
C03F 0.026(3) 0.092(5) 0.040(3) -0.025(3) 0.006(2) -0.014(3)
C03G 0.040(3) 0.088(5) 0.030(3) -0.018(3) 0.011(2) -0.032(3)
C03H 0.029(3) 0.065(4) 0.071(4) 0.020(3) 0.010(3) -0.004(3)
C03I 0.034(3) 0.100(5) 0.036(3) 0.014(3) 0.005(2) 0.016(3)
C03J 0.025(3) 0.082(4) 0.048(3) 0.002(3) -0.002(2) 0.002(3)
C03K 0.029(3) 0.045(3) 0.069(4) 0.006(3) -0.001(3) 0.006(2)
C03L 0.036(3) 0.082(4) 0.054(3) 0.021(3) 0.017(3) 0.032(3)
C03M 0.038(3) 0.097(5) 0.027(3) 0.009(3) 0.008(2) 0.013(3)
C03N 0.035(3) 0.045(3) 0.058(3) 0.007(3) -0.004(3) 0.004(2)
C03O 0.027(3) 0.099(5) 0.043(3) -0.004(3) 0.001(2) 0.008(3)
C03P 0.029(3) 0.112(6) 0.055(4) 0.031(4) 0.013(3) 0.017(3)
C03R 0.040(3) 0.087(5) 0.052(4) 0.020(3) 0.012(3) 0.004(3)
C03S 0.027(3) 0.112(6) 0.045(3) 0.003(4) 0.004(2) 0.015(3)
C03T 0.043(3) 0.076(4) 0.068(4) 0.027(3) 0.028(3) 0.021(3)
C03V 0.038(3) 0.075(5) 0.061(4) 0.021(3) 0.013(3) 0.010(3)
C03Y 0.073(5) 0.053(4) 0.065(4) 0.021(3) 0.032(4) 0.018(3)
C03Z 0.065(4) 0.056(4) 0.041(3) 0.012(3) 0.011(3) 0.007(3)
C040 0.061(4) 0.048(4) 0.093(5) 0.033(4) 0.035(4) 0.007(3)
C041 0.054(4) 0.060(4) 0.062(4) -0.001(3) 0.027(3) 0.013(3)
C044 0.059(4) 0.053(4) 0.061(4) 0.002(3) 0.010(3) -0.008(3)
C047 0.057(4) 0.042(3) 0.049(3) 0.004(2) 0.009(3) 0.008(3)
C04A 0.063(4) 0.064(4) 0.039(3) 0.012(3) 0.002(3) 0.016(3)
C04B 0.041(3) 0.108(6) 0.076(5) -0.030(4) 0.025(3) -0.025(4)
C04D 0.072(5) 0.073(5) 0.037(3) 0.004(3) -0.008(3) 0.013(4)
C04G 0.064(4) 0.052(3) 0.040(3) 0.005(3) 0.009(3) 0.009(3)
C04H 0.061(4) 0.063(4) 0.053(4) -0.008(3) 0.010(3) -0.007(3)
C04I 0.050(4) 0.064(4) 0.114(7) -0.021(4) -0.002(4) -0.017(3)
C04J 0.055(4) 0.049(3) 0.055(4) 0.006(3) 0.014(3) 0.022(3)
C04K 0.069(4) 0.064(4) 0.056(4) 0.004(3) 0.031(3) 0.008(3)
C04L 0.046(4) 0.064(4) 0.088(5) 0.000(4) 0.017(3) -0.004(3)
C04N 0.061(4) 0.050(3) 0.058(4) 0.016(3) 0.016(3) 0.013(3)
C04O 0.050(4) 0.078(5) 0.054(4) -0.027(3) -0.016(3) 0.008(3)
C04Q 0.034(3) 0.115(7) 0.063(4) 0.014(4) -0.010(3) -0.023(4)
C04R 0.053(4) 0.074(5) 0.051(4) 0.000(3) -0.006(3) 0.003(3)
C04T 0.069(4) 0.049(3) 0.054(4) -0.001(3) 0.020(3) 0.001(3)
C04U 0.060(4) 0.046(3) 0.042(3) 0.005(2) 0.007(3) 0.016(3)
C04V 0.069(4) 0.072(4) 0.040(3) 0.017(3) 0.020(3) 0.017(3)
C04Y 0.060(4) 0.077(5) 0.047(3) 0.000(3) -0.001(3) 0.019(3)
C051 0.076(5) 0.065(4) 0.031(3) 0.009(3) 0.006(3) 0.007(3)
C052 0.074(5) 0.065(4) 0.048(3) 0.001(3) 0.021(3) 0.014(3)
C053 0.067(4) 0.047(3) 0.052(4) 0.011(3) 0.010(3) 0.017(3)
C055 0.048(3) 0.045(3) 0.060(4) 0.007(3) 0.011(3) 0.012(3)
C056 0.056(4) 0.082(5) 0.055(4) 0.001(4) 0.001(3) 0.005(3)
C058 0.065(4) 0.068(4) 0.059(4) 0.002(3) 0.026(3) 0.009(3)
C059 0.051(4) 0.071(5) 0.078(5) 0.012(4) 0.026(4) 0.002(3)
C05A 0.074(5) 0.064(4) 0.051(4) 0.005(3) 0.014(3) 0.003(3)
C05B 0.065(4) 0.066(4) 0.046(3) -0.004(3) -0.008(3) 0.014(3)
C05C 0.065(4) 0.079(5) 0.040(3) 0.011(3) 0.015(3) 0.011(3)
C05D 0.049(4) 0.075(5) 0.057(4) -0.001(3) 0.017(3) 0.000(3)
C05E 0.052(4) 0.074(5) 0.069(4) 0.006(4) 0.002(3) 0.006(3)
C05H 0.062(4) 0.062(4) 0.060(4) 0.001(3) 0.020(3) 0.007(3)
C05I 0.049(4) 0.052(4) 0.082(5) -0.008(3) 0.003(3) -0.008(3)
C05J 0.056(4) 0.064(4) 0.084(5) 0.017(4) 0.021(4) 0.002(3)
C05K 0.079(5) 0.067(4) 0.046(3) -0.002(3) 0.023(3) 0.010(4)
C05L 0.077(5) 0.071(5) 0.047(4) -0.011(3) 0.006(3) 0.019(4)
C05M 0.064(4) 0.073(5) 0.055(4) -0.009(3) 0.013(3) 0.002(3)
C05N 0.057(4) 0.067(4) 0.061(4) -0.023(3) -0.003(3) -0.010(3)
C05O 0.062(4) 0.051(4) 0.080(5) 0.005(3) 0.009(4) 0.004(3)
C05P 0.062(4) 0.057(4) 0.054(4) -0.002(3) 0.020(3) -0.003(3)
C05Q 0.059(4) 0.063(4) 0.049(3) -0.015(3) 0.008(3) 0.010(3)
C05T 0.077(5) 0.066(4) 0.059(4) -0.007(3) 0.018(4) 0.005(4)
C05W 0.039(3) 0.070(4) 0.078(5) -0.005(4) -0.004(3) 0.013(3)
C05X 0.086(5) 0.051(4) 0.057(4) 0.001(3) 0.038(4) 0.019(3)
C05Y 0.057(4) 0.068(4) 0.051(4) 0.001(3) 0.010(3) 0.010(3)
C060 0.079(5) 0.051(4) 0.061(4) 0.000(3) 0.026(4) 0.013(3)
C061 0.047(4) 0.068(4) 0.081(5) -0.013(4) 0.007(3) -0.004(3)
C062 0.060(4) 0.059(4) 0.070(4) -0.006(3) 0.008(3) 0.017(3)
C063 0.057(4) 0.064(4) 0.069(4) 0.009(3) 0.017(3) -0.001(3)
C064 0.074(5) 0.053(4) 0.061(4) -0.017(3) 0.002(4) 0.007(3)
C065 0.065(4) 0.082(5) 0.061(4) -0.007(4) 0.023(4) 0.008(4)
C066 0.072(5) 0.085(5) 0.055(4) -0.004(4) 0.020(4) -0.001(4)
C067 0.086(5) 0.075(5) 0.035(3) -0.012(3) -0.002(3) 0.004(4)
C068 0.066(4) 0.071(5) 0.057(4) -0.013(3) 0.003(3) -0.002(4)
C2CA 0.105(6) 0.061(5) 0.094(6) 0.020(5) 0.031(5) -0.026(5)
C06C 0.068(4) 0.075(5) 0.057(4) 0.000(3) 0.015(3) 0.017(4)
C06D 0.075(5) 0.072(4) 0.047(3) -0.010(3) 0.019(3) 0.014(4)
C06E 0.087(5) 0.067(4) 0.042(3) 0.009(3) 0.016(3) 0.013(4)
C06G 0.088(5) 0.073(5) 0.046(4) -0.014(3) 0.007(4) 0.009(4)
C06H 0.080(5) 0.074(5) 0.059(4) 0.003(3) 0.030(4) 0.021(4)
C06I 0.064(4) 0.045(3) 0.064(4) -0.004(3) 0.018(3) -0.002(3)
C06J 0.083(5) 0.077(5) 0.048(4) -0.014(3) 0.023(4) 0.019(4)
C06K 0.074(5) 0.076(5) 0.043(3) 0.006(3) 0.014(3) 0.018(4)
C06L 0.065(4) 0.041(3) 0.091(6) 0.002(3) 0.011(4) 0.003(3)
C06M 0.071(5) 0.086(5) 0.050(4) -0.011(4) 0.016(3) -0.011(4)
C06O 0.096(6) 0.093(6) 0.035(3) 0.006(3) 0.023(4) 0.019(5)
C06V 0.105(7) 0.096(6) 0.094(6) 0.000(6) -0.002(6) -0.034(6)
C06X 0.067(5) 0.085(5) 0.068(5) -0.008(4) 0.031(4) 0.010(4)
C06Y 0.056(4) 0.079(5) 0.067(4) -0.005(4) 0.019(3) 0.001(3)
C06Z 0.085(6) 0.057(4) 0.073(5) -0.019(4) 0.008(4) 0.003(4)
C073 0.156(8) 0.103(7) 0.112(7) 0.020(7) 0.020(7) -0.032(7)
C3MA 0.099(6) 0.103(6) 0.091(6) 0.010(5) 0.042(5) -0.032(6)
C076 0.083(5) 0.075(5) 0.070(5) -0.001(4) 0.032(4) 0.007(4)
C0CA 0.113(6) 0.105(6) 0.097(6) 0.028(6) 0.017(6) -0.032(6)
C8LA 0.174(9) 0.120(8) 0.089(7) 0.020(7) 0.024(7) -0.012(8)
C8BA 0.181(8) 0.123(7) 0.089(7) 0.007(6) 0.030(7) -0.022(7)
C1AA 0.174(8) 0.116(7) 0.096(7) 0.022(6) 0.026(7) -0.024(7)
C6JA 0.180(10) 0.135(9) 0.089(8) 0.019(7) 0.019(8) -0.017(9)
C8FA 0.125(7) 0.103(7) 0.115(7) 0.009(6) 0.011(6) -0.049(6)
C07G 0.127(7) 0.095(7) 0.111(7) 0.001(6) -0.003(6) -0.033(6)
C2EA 0.162(8) 0.096(7) 0.100(7) 0.010(6) 0.017(7) -0.004(7)
C4DA 0.140(7) 0.106(7) 0.091(6) -0.007(6) 0.011(6) -0.014(7)
C9CA 0.161(8) 0.095(7) 0.107(7) 0.013(6) 0.005(7) -0.023(7)
C2BA 0.106(6) 0.095(6) 0.115(7) 0.025(6) 0.012(6) -0.009(6)
C0EA 0.104(6) 0.082(6) 0.090(6) 0.022(5) 0.031(5) -0.028(5)
C5EA 0.107(7) 0.122(7) 0.102(7) -0.003(6) 0.000(6) -0.018(6)
C8CA 0.146(8) 0.103(7) 0.110(7) 0.005(6) -0.001(7) -0.026(7)
C3JA 0.103(6) 0.113(7) 0.093(6) 0.001(5) 0.056(5) -0.022(6)
C0BA 0.147(8) 0.113(7) 0.121(7) 0.015(7) 0.028(7) -0.044(7)
C7CA 0.126(7) 0.059(5) 0.100(6) -0.002(5) 0.023(6) -0.027(5)
C4GA 0.151(8) 0.099(7) 0.101(7) -0.006(6) 0.010(6) 0.001(7)
C9JA 0.131(7) 0.080(6) 0.108(6) 0.003(5) 0.013(6) -0.036(6)
C6AA 0.173(10) 0.110(8) 0.093(7) 0.014(7) 0.020(8) -0.002(8)
C3BA 0.098(6) 0.102(6) 0.091(6) 0.000(6) 0.014(5) -0.032(5)
C2AA 0.159(7) 0.076(6) 0.111(6) -0.014(6) 0.029(6) -0.035(6)
C1FA 0.128(7) 0.123(7) 0.108(7) -0.010(6) 0.027(6) -0.009(6)
C7DA 0.156(7) 0.089(6) 0.111(6) -0.018(6) 0.059(6) -0.012(6)
C8DA 0.126(7) 0.119(7) 0.110(7) -0.010(6) 0.043(6) -0.001(6)
C8EA 0.125(7) 0.123(7) 0.101(7) -0.007(6) 0.012(6) -0.012(6)
C1DA 0.132(7) 0.080(6) 0.123(7) -0.003(6) 0.060(6) 0.000(6)
C5BA 0.186(8) 0.111(7) 0.104(7) -0.026(6) 0.029(7) -0.021(7)
C7AA 0.114(7) 0.110(7) 0.127(7) 0.014(6) 0.013(6) -0.004(6)
C4BA 0.104(7) 0.104(6) 0.112(7) 0.013(6) -0.001(6) -0.014(6)
C6DA 0.172(8) 0.110(7) 0.115(7) -0.023(6) 0.042(7) -0.009(7)
C0DA 0.174(8) 0.137(7) 0.100(7) -0.002(7) 0.044(7) -0.020(7)
C1GA 0.175(8) 0.135(7) 0.098(7) -0.012(7) 0.049(7) -0.012(7)
C08I 0.114(6) 0.077(6) 0.109(6) 0.012(5) 0.036(6) -0.001(5)
C5DA 0.161(8) 0.132(7) 0.115(7) 0.007(7) 0.042(7) -0.029(7)
C8AA 0.137(7) 0.127(7) 0.124(7) -0.008(7) 0.028(7) 0.010(7)
C7FA 0.116(7) 0.108(6) 0.109(6) 0.001(6) 0.023(6) -0.032(6)
C3DA 0.129(7) 0.098(6) 0.131(7) -0.002(6) 0.066(6) 0.005(6)
C0AA 0.106(7) 0.115(7) 0.106(7) 0.011(6) -0.002(6) -0.021(6)
C4EA 0.103(7) 0.128(7) 0.102(6) -0.001(6) 0.004(6) -0.018(6)
C6EA 0.185(8) 0.101(7) 0.101(7) -0.030(6) 0.013(7) -0.045(7)
C5AA 0.112(8) 0.125(8) 0.111(7) -0.011(7) 0.049(7) -0.012(7)
C2GA 0.187(8) 0.123(7) 0.093(7) -0.019(6) 0.042(7) -0.022(7)
C8JA 0.112(7) 0.107(7) 0.105(7) -0.003(6) 0.020(6) -0.033(7)
C6CA 0.113(6) 0.115(6) 0.090(6) 0.008(6) 0.036(5) -0.023(6)
C9EA 0.144(7) 0.124(7) 0.119(7) -0.009(6) 0.053(6) -0.015(7)
C6BA 0.122(7) 0.116(7) 0.128(7) 0.001(6) 0.041(6) 0.001(6)
C0GA 0.165(8) 0.131(7) 0.120(7) -0.010(6) 0.051(7) -0.004(7)
C6FA 0.126(7) 0.109(6) 0.121(7) 0.000(6) 0.044(6) -0.017(6)
C0KA 0.161(8) 0.085(6) 0.115(7) -0.017(6) -0.003(7) -0.045(6)
C0MA 0.180(10) 0.100(8) 0.116(8) -0.023(7) -0.012(8) -0.043(8)
C9DA 0.172(8) 0.085(6) 0.108(7) -0.033(6) 0.020(6) -0.053(6)
C1CA 0.116(7) 0.107(6) 0.110(6) 0.031(6) 0.004(6) -0.016(6)
C2DA 0.156(7) 0.116(7) 0.124(7) -0.008(6) 0.063(6) -0.002(7)
C3EA 0.113(7) 0.128(7) 0.101(6) -0.007(6) 0.015(6) -0.010(6)
C5JA 0.153(8) 0.156(8) 0.157(8) -0.011(7) 0.027(7) 0.009(7)
C3GA 0.195(8) 0.124(7) 0.085(6) -0.017(6) 0.017(7) -0.023(7)
C0HA 0.191(9) 0.114(7) 0.098(7) -0.034(6) -0.002(7) -0.032(7)
C9BA 0.194(9) 0.131(7) 0.087(7) 0.000(6) 0.019(7) -0.019(7)
C5LA 0.185(10) 0.108(8) 0.102(8) -0.025(7) -0.015(8) -0.036(8)
C4HA 0.094(6) 0.053(4) 0.056(4) -0.014(3) 0.009(4) 0.010(4)
C2HA 0.074(5) 0.049(4) 0.076(5) -0.013(3) 0.018(4) -0.006(3)
C3HA 0.058(4) 0.058(4) 0.079(5) -0.027(4) 0.003(4) -0.002(3)
C12 0.072(5) 0.112(7) 0.082(5) -0.044(5) 0.037(4) -0.044(5)
C9FA 0.063(4) 0.028(2) 0.054(3) -0.008(2) 0.021(3) 0.001(2)
C5GA 0.065(5) 0.065(5) 0.099(6) -0.006(4) 0.029(4) 0.010(4)
C3CA 0.148(9) 0.175(10) 0.172(10) -0.021(9) 0.032(9) 0.004(9)
C9AA 0.178(7) 0.177(7) 0.177(7) -0.004(6) 0.037(6) -0.004(6)
C8MA 0.167(8) 0.166(8) 0.169(8) -0.006(7) 0.033(6) 0.003(7)
C9GA 0.031(4) 0.063(5) 0.048(5) 0.012(4) 0.001(4) 0.001(4)
C8HA 0.039(4) 0.059(5) 0.061(5) 0.009(4) -0.002(4) -0.010(4)
C3KA 0.038(5) 0.098(6) 0.050(5) 0.007(5) 0.020(4) 0.010(5)
C5CA 0.040(5) 0.086(6) 0.050(5) 0.007(5) 0.010(4) 0.016(5)
C2KA 0.041(4) 0.071(5) 0.070(5) 0.020(4) 0.001(4) -0.015(4)
C2IA 0.038(5) 0.095(6) 0.057(5) 0.028(5) 0.012(4) -0.004(5)
C7IA 0.057(6) 0.091(6) 0.046(5) -0.016(5) -0.004(5) 0.046(5)
C8IA 0.050(5) 0.092(6) 0.058(6) -0.001(5) 0.003(5) 0.031(5)
C6LA 0.053(5) 0.104(6) 0.040(5) -0.016(5) 0.006(4) 0.040(5)
C4JA 0.047(5) 0.119(6) 0.044(5) 0.004(5) 0.013(4) 0.025(5)
C5FA 0.044(5) 0.054(5) 0.035(4) -0.003(5) -0.012(4) 0.006(5)
C3IA 0.039(4) 0.047(4) 0.056(5) -0.001(4) -0.012(4) -0.006(4)
C1KA 0.038(5) 0.048(5) 0.065(5) 0.018(5) -0.015(5) -0.015(4)
C4FA 0.041(5) 0.059(5) 0.040(5) 0.008(4) -0.008(4) 0.008(5)
C0IA 0.044(5) 0.050(5) 0.036(4) -0.009(4) -0.017(4) 0.007(4)
C1BA 0.048(5) 0.039(5) 0.062(5) -0.004(4) -0.022(5) -0.007(4)
C6KA 0.063(6) 0.071(6) 0.026(5) 0.011(5) 0.000(5) 0.002(5)
C5NA 0.053(5) 0.058(5) 0.025(4) 0.008(4) -0.007(4) 0.004(5)
C0NA 0.050(5) 0.061(5) 0.031(4) -0.013(4) -0.016(4) 0.016(5)
C9HA 0.064(6) 0.077(6) 0.026(4) -0.006(5) -0.002(4) 0.021(5)
C7KA 0.058(6) 0.057(5) 0.038(5) 0.019(4) -0.007(5) 0.011(5)
C5IA 0.054(5) 0.051(5) 0.038(5) 0.010(4) -0.006(5) 0.023(4)
C0JA 0.056(5) 0.070(6) 0.046(5) 0.007(5) -0.008(5) 0.023(5)
C4LA 0.042(5) 0.058(5) 0.060(5) 0.033(5) -0.013(5) -0.010(5)
C7GA 0.076(6) 0.052(5) 0.058(5) -0.003(5) -0.020(6) 0.027(5)
C0FA 0.056(5) 0.046(5) 0.050(5) -0.008(4) -0.019(5) 0.011(5)
C5MA 0.050(5) 0.059(5) 0.038(5) -0.018(4) -0.016(4) 0.020(5)
C2NA 0.046(5) 0.085(6) 0.051(5) 0.034(5) 0.005(4) -0.007(5)
C3FA 0.075(6) 0.076(6) 0.058(6) -0.022(5) -0.023(6) 0.041(5)
C4IA 0.052(5) 0.110(6) 0.038(5) 0.019(5) 0.019(4) 0.017(5)
C1LA 0.047(5) 0.049(5) 0.052(5) 0.020(4) -0.012(5) -0.002(4)
C7HA 0.050(5) 0.045(5) 0.050(5) -0.005(4) -0.021(5) 0.011(4)
C1IA 0.041(5) 0.099(6) 0.041(5) 0.028(5) 0.014(4) -0.008(5)
C2LA 0.039(5) 0.077(6) 0.034(5) 0.027(4) 0.008(4) 0.000(5)
C2FA 0.054(5) 0.101(6) 0.029(4) 0.000(5) 0.011(4) 0.022(5)
C6IA 0.073(6) 0.099(6) 0.043(5) -0.007(5) 0.016(5) 0.016(5)
C3LA 0.044(5) 0.080(6) 0.025(5) 0.014(5) 0.005(4) 0.011(5)
C4MA 0.063(6) 0.082(6) 0.040(5) -0.015(5) 0.002(5) 0.028(5)
C6GA 0.059(5) 0.059(5) 0.048(5) -0.022(5) -0.017(5) 0.016(5)
C9IA 0.055(5) 0.070(6) 0.040(5) -0.016(5) -0.016(5) 0.023(5)
C7JA 0.078(6) 0.073(6) 0.058(6) -0.026(5) -0.015(5) 0.036(5)
C8KA 0.057(5) 0.087(6) 0.032(5) -0.014(5) -0.003(4) 0.033(5)
C4CA 0.072(5) 0.054(5) 0.065(5) -0.019(4) -0.016(5) 0.014(5)
C3OA 0.053(5) 0.056(5) 0.079(5) 0.005(5) -0.006(5) -0.018(4)
C6HA 0.072(6) 0.050(5) 0.087(6) 0.018(5) -0.022(6) -0.019(5)
C4KA 0.079(6) 0.039(5) 0.069(6) 0.010(5) -0.029(6) 0.001(5)
C9KA 0.083(6) 0.044(5) 0.077(6) -0.002(5) -0.026(6) -0.004(5)
C1JA 0.064(6) 0.089(6) 0.040(5) -0.023(5) -0.003(5) 0.043(5)
C0LA 0.043(5) 0.071(5) 0.026(4) 0.000(4) -0.010(4) 0.016(5)
C1MA 0.032(4) 0.057(5) 0.030(4) 0.006(4) -0.011(4) 0.010(4)
C9MA 0.039(5) 0.077(6) 0.064(6) -0.002(5) 0.008(5) 0.010(5)
C5OA 0.031(4) 0.061(5) 0.052(5) -0.003(5) -0.013(4) -0.001(4)
C2OA 0.052(5) 0.081(6) 0.086(6) 0.018(5) 0.000(5) -0.017(5)
C6NA 0.047(5) 0.092(6) 0.051(5) 0.003(5) 0.021(4) 0.019(5)
C1EA 0.047(5) 0.058(5) 0.049(5) -0.013(5) -0.003(4) 0.026(4)
C4NA 0.027(4) 0.055(5) 0.030(4) 0.004(4) 0.000(4) 0.010(4)
C3NA 0.043(4) 0.062(5) 0.050(5) 0.000(4) 0.003(4) 0.013(4)
C7LA 0.052(5) 0.076(6) 0.045(5) -0.011(5) 0.007(5) 0.028(5)
C4OA 0.047(5) 0.053(5) 0.065(5) -0.008(5) -0.014(5) -0.008(5)
C1NA 0.037(5) 0.052(5) 0.040(5) 0.019(4) -0.004(4) 0.005(4)
C7BA 0.054(6) 0.107(6) 0.061(6) 0.015(5) 0.030(5) 0.005(5)
C8GA 0.049(5) 0.093(6) 0.073(6) 0.032(6) 0.021(5) -0.015(5)
C2JA 0.066(6) 0.093(6) 0.074(6) 0.041(5) 0.017(5) -0.020(5)
C2MA 0.068(6) 0.051(5) 0.067(6) 0.032(5) -0.021(5) -0.014(5)
C6MA 0.075(6) 0.085(6) 0.042(5) 0.027(5) 0.009(5) 0.000(5)
C7MA 0.070(6) 0.093(6) 0.056(5) 0.032(5) 0.025(5) -0.007(6)
C5KA 0.070(5) 0.105(6) 0.061(5) 0.012(5) 0.027(5) 0.011(5)
C9LA 0.069(6) 0.063(6) 0.047(5) 0.031(5) -0.007(5) -0.002(5)
C1HA 0.071(6) 0.069(6) 0.082(6) 0.037(5) -0.014(5) -0.023(5)
C5HA 0.145(9) 0.172(10) 0.168(10) -0.024(9) 0.031(9) 0.005(9)
C3AA 0.170(8) 0.176(8) 0.173(8) -0.006(7) 0.033(7) -0.002(7)
C4AA 0.193(9) 0.186(9) 0.181(9) 0.003(8) 0.036(7) -0.006(8)
C0OA 0.034(5) 0.067(6) 0.070(6) 0.008(5) 0.000(5) -0.005(5)
C1 0.069(10) 0.091(11) 0.077(11) -0.028(10) 0.026(9) -0.037(9)
C6OA 0.050(9) 0.093(12) 0.093(12) -0.005(10) 0.015(9) -0.005(9)
C2 0.050(9) 0.101(12) 0.070(11) -0.004(10) 0.007(9) -0.011(10)
C7OA 0.080(10) 0.069(10) 0.107(11) -0.010(10) 0.073(9) -0.005(9)
C9NA 0.048(9) 0.064(10) 0.104(12) 0.010(10) 0.021(9) 0.012(8)
C4PA 0.054(9) 0.066(10) 0.120(12) -0.013(10) 0.055(9) 0.000(8)
C0PA 0.058(9) 0.062(10) 0.110(12) -0.005(10) 0.035(9) 0.014(8)
C7QA 0.084(11) 0.085(11) 0.132(13) -0.050(11) 0.057(10) -0.055(10)
C2PA 0.088(11) 0.077(11) 0.103(12) -0.013(10) 0.050(10) -0.012(10)
C5PA 0.093(12) 0.088(12) 0.101(12) -0.017(11) 0.057(10) -0.009(10)
C3QA 0.065(9) 0.077(10) 0.109(12) -0.035(9) 0.067(9) -0.035(8)
C8NA 0.072(11) 0.106(12) 0.119(13) -0.028(11) 0.047(10) -0.043(10)
C3PA 0.102(12) 0.089(12) 0.117(12) 0.021(11) 0.087(10) 0.003(11)
C6PA 0.111(13) 0.097(13) 0.096(13) -0.022(11) 0.036(12) -0.011(12)
C9OA 0.132(14) 0.094(13) 0.098(12) 0.024(11) 0.070(11) 0.006(12)
C8OA 0.125(14) 0.110(13) 0.097(12) -0.015(12) 0.056(12) -0.006(12)
C3SA 0.102(12) 0.093(12) 0.114(12) 0.004(10) 0.087(10) -0.008(10)
C9QA 0.083(11) 0.075(11) 0.131(12) -0.027(10) 0.078(10) -0.037(9)
C3UA 0.065(10) 0.052(9) 0.082(12) 0.005(9) 0.032(9) 0.013(8)
C5TA 0.104(12) 0.055(10) 0.103(13) -0.026(10) 0.033(11) -0.023(10)
C1UA 0.083(11) 0.029(8) 0.104(12) 0.002(9) 0.042(10) -0.010(8)
C0QA 0.128(14) 0.087(12) 0.092(12) -0.005(11) 0.015(12) 0.028(12)
C8QA 0.132(14) 0.102(13) 0.113(14) 0.016(12) 0.039(13) -0.012(13)
C1RA 0.126(13) 0.096(13) 0.107(13) 0.002(11) 0.072(11) 0.006(12)
C8PA 0.124(14) 0.100(13) 0.080(12) -0.018(11) 0.041(12) 0.000(12)
C2QA 0.093(11) 0.064(10) 0.136(13) -0.035(10) 0.052(11) -0.046(9)
C3 0.088(12) 0.104(12) 0.112(13) -0.040(11) 0.050(11) -0.044(10)
C5QA 0.118(13) 0.082(12) 0.114(13) -0.058(11) 0.048(11) -0.025(11)
C4RA 0.103(12) 0.071(11) 0.140(14) -0.059(11) 0.045(12) -0.042(11)
C2SA 0.113(13) 0.095(12) 0.111(13) -0.003(11) 0.098(10) -0.003(11)
C7SA 0.108(13) 0.074(11) 0.141(14) -0.029(12) 0.043(12) -0.054(10)
C6SA 0.115(13) 0.075(11) 0.124(13) 0.010(11) 0.054(12) -0.034(11)
C9RA 0.114(13) 0.090(12) 0.093(12) -0.030(11) 0.045(11) 0.002(12)
C0SA 0.107(13) 0.079(12) 0.112(14) -0.026(11) 0.035(12) -0.018(11)
C7EA 0.089(12) 0.046(10) 0.115(13) -0.018(10) 0.035(11) -0.022(9)
C9PA 0.096(10) 0.088(10) 0.089(9) -0.007(8) 0.018(8) -0.002(8)
C2RA 0.083(9) 0.086(9) 0.088(9) 0.003(8) 0.004(7) 0.003(8)
C6RA 0.089(12) 0.084(12) 0.087(12) 0.008(11) -0.007(11) 0.025(11)
C1OA 0.116(13) 0.088(12) 0.130(14) 0.033(11) 0.043(12) -0.002(12)
C5SA 0.100(13) 0.061(12) 0.125(14) 0.011(12) 0.049(12) -0.024(11)
C4SA 0.088(9) 0.080(10) 0.091(10) 0.001(8) 0.017(7) -0.008(8)
C1SA 0.095(12) 0.044(9) 0.100(13) 0.018(10) -0.006(11) -0.040(9)
C3TA 0.066(10) 0.075(10) 0.075(11) 0.015(9) 0.024(9) 0.020(9)
C4QA 0.068(9) 0.075(9) 0.084(9) 0.008(7) 0.016(7) -0.009(7)
C0TA 0.078(9) 0.095(9) 0.094(9) 0.009(7) 0.024(7) 0.000(7)
C2TA 0.077(8) 0.086(9) 0.092(9) 0.010(7) 0.012(7) 0.002(7)
C0RA 0.120(13) 0.060(11) 0.136(14) -0.014(11) 0.038(13) -0.012(11)
C5RA 0.095(12) 0.058(11) 0.121(14) 0.039(10) 0.017(12) 0.021(10)
C7NA 0.097(12) 0.069(11) 0.090(12) 0.032(10) -0.008(11) 0.025(10)
C7RA 0.112(13) 0.054(11) 0.143(14) -0.042(11) 0.035(13) -0.028(12)
C5UA 0.123(14) 0.059(11) 0.127(14) -0.043(11) 0.026(12) -0.026(11)
C9TA 0.101(13) 0.086(13) 0.140(14) -0.020(12) 0.042(12) 0.003(12)
C9SA 0.097(13) 0.083(12) 0.140(14) -0.006(12) 0.044(12) 0.006(12)
C8RA 0.120(13) 0.066(12) 0.134(14) 0.016(12) 0.038(13) 0.007(11)
C8SA 0.096(12) 0.108(12) 0.097(12) 0.002(11) 0.039(11) 0.003(11)
C6QA 0.076(11) 0.081(11) 0.085(11) 0.019(10) 0.038(10) -0.020(10)
C0UA 0.055(7) 0.044(7) 0.066(8) 0.029(6) 0.021(6) -0.023(6)
C1PA 0.093(12) 0.081(12) 0.113(13) -0.009(11) 0.010(12) 0.020(11)
C6TA 0.112(13) 0.097(13) 0.120(14) -0.019(12) 0.039(12) 0.017(12)
C3RA 0.093(9) 0.111(9) 0.093(9) 0.004(8) 0.029(7) 0.008(8)
C4UA 0.087(11) 0.023(8) 0.090(12) 0.016(9) 0.008(10) -0.032(8)
C4 0.100(12) 0.100(12) 0.064(11) -0.042(10) 0.007(10) -0.007(11)
C7TA 0.130(14) 0.094(13) 0.105(14) -0.047(11) 0.041(12) -0.006(12)
C1TA 0.055(9) 0.061(10) 0.047(9) 0.023(8) 0.023(7) 0.002(8)
C2UA 0.038(8) 0.064(10) 0.064(10) 0.024(9) 0.011(8) 0.001(8)
C1QA 0.070(10) 0.108(12) 0.033(9) -0.002(9) 0.021(8) -0.002(10)
C4TA 0.100(12) 0.109(13) 0.084(12) -0.049(11) 0.031(11) 0.027(11)
C7PA 0.089(12) 0.120(13) 0.048(10) -0.023(10) 0.029(9) -0.002(11)
C8TA 0.095(12) 0.120(13) 0.065(11) 0.015(11) 0.033(10) -0.008(11)
C5 0.128(13) 0.104(13) 0.097(13) -0.050(11) 0.026(12) -0.007(12)

loop_
_atom_type_symbol
_atom_type_description
_atom_type_scat_dispersion_real
_atom_type_scat_dispersion_imag
_atom_type_scat_source
C C 0.0181 0.0091 'International Tables Vol C Tables 4.2.6.8 and 6.1.1.4'
H H 0.0000 0.0000 'International Tables Vol C Tables 4.2.6.8 and 6.1.1.4'

loop_
_geom_angle_atom_site_label_1
_geom_angle_atom_site_label_2
_geom_angle_atom_site_label_3
_geom_angle
_geom_angle_site_symmetry_1
_geom_angle_site_symmetry_3
_geom_angle_publ_flag
C006 C004 C009 120.9(4) . . ?
C00B C005 C00H 119.3(4) . . ?
C00B C005 C009 116.8(4) . . ?
C00H C005 C009 122.0(4) . . ?
C004 C006 C00X 121.4(4) . . ?
C01K C007 C015 117.6(4) . . ?
C01K C007 C00Y 122.6(4) . . ?
C015 C007 C00Y 119.7(4) . . ?
C00T C008 C00O 121.1(4) . . ?
C00I C009 C004 116.9(4) . . ?
C00I C009 C005 124.3(4) . . ?
C004 C009 C005 117.3(4) . . ?
C00R C00A C00P 119.3(4) . . ?
C00R C00A C00H 121.9(4) . . ?
C00P C00A C00H 118.3(4) . . ?
C005 C00B C00Y 119.9(4) . . ?
C005 C00B C00K 123.3(4) . . ?
C00Y C00B C00K 115.6(4) . . ?
C01J C00C C00S 121.4(4) . . ?
C01T C00E C016 120.5(4) . . ?
C01P C00F C01C 116.6(4) . . ?
C01P C00F C00W 120.5(5) . . ?
C01C C00F C00W 122.0(4) . . ?
C00H C00G C00J 119.8(4) . . ?
C00H C00G C00L 118.7(4) . . ?
C00J C00G C00L 121.4(4) . . ?
C00G C00H C005 120.2(4) . . ?
C00G C00H C00A 118.3(4) . . ?
C005 C00H C00A 121.5(4) . . ?
C00M C00I C009 121.6(4) . . ?
C00Y C00J C00G 118.5(4) . . ?
C00Y C00J C00O 116.8(4) . . ?
C00G C00J C00O 122.2(4) . . ?
C012 C00K C013 117.8(4) . . ?
C012 C00K C00B 122.5(4) . . ?
C013 C00K C00B 119.1(4) . . ?
C00N C00L C014 119.4(4) . . ?
C00N C00L C00G 121.7(4) . . ?
C014 C00L C00G 118.5(4) . . ?
C00I C00M C00X 121.0(4) . . ?
C01N C00N C00L 122.3(4) . . ?
C01J C00O C008 117.6(4) . . ?
C01J C00O C00J 124.4(4) . . ?
C008 C00O C00J 116.0(4) . . ?
C00A C00P C02E 117.8(4) . . ?
C00A C00P C014 119.0(4) . . ?
C02E C00P C014 121.7(4) . . ?
C01B C00Q C026 117.3(5) . . ?
C01B C00Q C016 124.9(4) . . ?
C026 C00Q C016 116.6(4) . . ?
C025 C00R C00A 121.8(4) . . ?
C00C C00S C00T 117.3(4) . . ?
C00C C00S C01X 124.5(4) . . ?
C00T C00S C01X 117.5(4) . . ?
C008 C00T C00S 120.8(4) . . ?
C01E C00U C00W 121.4(4) . . ?
C01T C00V C022 118.5(5) . . ?
C01T C00V C00Z 119.6(4) . . ?
C022 C00V C00Z 120.3(4) . . ?
C00U C00W C021 116.7(4) . . ?
C00U C00W C00F 121.7(4) . . ?
C021 C00W C00F 120.7(4) . . ?
C006 C00X C00M 116.6(4) . . ?
C006 C00X C01M 119.7(4) . . ?
C00M C00X C01M 122.5(4) . . ?
C00J C00Y C00B 121.0(4) . . ?
C00J C00Y C007 120.1(4) . . ?
C00B C00Y C007 117.8(4) . . ?
C017 C00Z C020 117.5(5) . . ?
C017 C00Z C00V 125.0(4) . . ?
C020 C00Z C00V 116.4(4) . . ?
C01Q C010 C01F 117.4(4) . . ?
C01Q C010 C02C 120.0(4) . . ?
C01F C010 C02C 122.6(4) . . ?
C01I C011 C02I 118.4(5) . . ?
C01I C011 C01W 120.2(4) . . ?
C02I C011 C01W 120.2(4) . . ?
C00K C012 C029 121.8(4) . . ?
C01L C013 C00K 121.0(4) . . ?
C00L C014 C02F 117.4(5) . . ?
C00L C014 C00P 119.0(4) . . ?
C02F C014 C00P 121.9(4) . . ?
C01F C015 C007 121.4(4) . . ?
C02G C016 C00E 118.1(5) . . ?
C02G C016 C00Q 121.4(4) . . ?
C00E C016 C00Q 118.1(4) . . ?
C01A C017 C00Z 120.6(4) . . ?
C02O C018 C02N 118.3(5) . . ?
C02O C018 C028 123.0(5) . . ?
C02N C018 C028 117.0(5) . . ?
C021 C019 C01Y 120.5(4) . . ?
C017 C01A C01S 122.2(5) . . ?
C01O C01B C00Q 121.2(4) . . ?
C02A C01C C00F 120.9(4) . . ?
C023 C01D C01M 120.7(5) . . ?
C00U C01E C01Y 120.9(4) . . ?
C015 C01F C010 121.3(4) . . ?
C029 C01H C01L 117.1(4) . . ?
C029 C01H C027 123.2(4) . . ?
C01L C01H C027 119.7(4) . . ?
C01R C01I C011 119.5(5) . . ?
C00C C01J C00O 120.4(4) . . ?
C01Q C01K C007 120.8(4) . . ?
C013 C01L C01H 121.4(4) . . ?
C02R C01M C01D 116.5(5) . . ?
C02R C01M C00X 119.2(4) . . ?
C01D C01M C00X 122.9(4) . . ?
C00N C01N C02J 115.6(5) . . ?
C00N C01N C030 122.7(5) . . ?
C02J C01N C030 120.6(4) . . ?
C01B C01O C01W 121.6(4) . . ?
C01Z C01P C00F 121.9(5) . . ?
C01K C01Q C010 121.5(4) . . ?
C01I C01R C01U 122.2(5) . . ?
C02L C01S C01A 116.4(5) . . ?
C02L C01S C01Y 117.8(4) . . ?
C01A C01S C01Y 124.9(4) . . ?
C00E C01T C00V 119.9(4) . . ?
C01R C01U C02H 116.1(5) . . ?
C01R C01U C01V 121.7(4) . . ?
C02H C01U C01V 121.5(4) . . ?
C023 C01V C02U 117.1(4) . . ?
C023 C01V C01U 123.1(4) . . ?
C02U C01V C01U 118.5(4) . . ?
C01O C01W C024 117.0(5) . . ?
C01O C01W C011 124.5(4) . . ?
C024 C01W C011 117.7(4) . . ?
C02A C01X C01Z 117.1(4) . . ?
C02A C01X C00S 124.2(4) . . ?
C01Z C01X C00S 117.8(4) . . ?
C019 C01Y C01E 116.7(5) . . ?
C019 C01Y C01S 120.5(4) . . ?
C01E C01Y C01S 121.5(4) . . ?
C01P C01Z C01X 120.9(4) . . ?
C02L C020 C00Z 120.9(4) . . ?
C019 C021 C00W 121.7(4) . . ?
C02G C022 C00V 119.4(4) . . ?
C01D C023 C01V 121.8(4) . . ?
C026 C024 C01W 121.4(4) . . ?
C00R C025 C02B 116.4(4) . . ?
C00R C025 C02D 121.3(4) . . ?
C02B C025 C02D 121.0(4) . . ?
C024 C026 C00Q 120.9(5) . . ?
C03A C027 C03J 111.0(5) . . ?
C03A C027 C034 108.8(4) . . ?
C03J C027 C034 108.2(5) . . ?
C03A C027 C01H 109.3(4) . . ?
C03J C027 C01H 107.8(4) . . ?
C034 C027 C01H 111.8(4) . . ?
C03H C028 C02S 116.9(6) . . ?
C03H C028 C018 123.4(5) . . ?
C02S C028 C018 117.8(5) . . ?
C01H C029 C012 120.6(4) . . ?
C01X C02A C01C 122.0(5) . . ?
C02E C02B C025 121.7(4) . . ?
C04I C02C C04B 110.9(6) . . ?
C04I C02C C010 107.9(5) . . ?
C04B C02C C010 110.3(5) . . ?
C04I C02C C04Q 107.5(6) . . ?
C04B C02C C04Q 108.2(6) . . ?
C010 C02C C04Q 112.1(4) . . ?
C02X C02D C02M 117.4(4) . . ?
C02X C02D C025 119.2(5) . . ?
C02M C02D C025 122.7(4) . . ?
C02B C02E C00P 120.1(5) . . ?
C02J C02F C014 120.1(5) . . ?
C022 C02G C016 121.2(5) . . ?
C02I C02H C01U 121.5(5) . . ?
C02H C02I C011 120.2(5) . . ?
C02F C02J C01N 121.9(5) . . ?
C02Q C02K C02P 116.6(5) . . ?
C02Q C02K C031 121.0(5) . . ?
C02P C02K C031 121.4(5) . . ?
C020 C02L C01S 122.0(4) . . ?
C02V C02M C02D 120.0(5) . . ?
C02Q C02N C018 119.3(5) . . ?
C02P C02O C018 121.2(5) . . ?
C02O C02P C02K 120.6(5) . . ?
C02K C02Q C02N 122.6(5) . . ?
C02U C02R C01M 122.4(5) . . ?
C02W C02S C028 120.3(5) . . ?
C02X C02T C037 122.2(5) . . ?
C02R C02U C01V 121.2(5) . . ?
C037 C02V C02M 122.2(5) . . ?
C02S C02W C033 121.4(5) . . ?
C02T C02X C02D 120.8(5) . . ?
C036 C02Y C03M 117.3(7) . . ?
C036 C02Y C03D 118.7(5) . . ?
C03M C02Y C03D 122.9(6) . . ?
C03E C02Z C03F 115.8(6) . . ?
C03E C02Z C039 124.7(5) . . ?
C03F C02Z C039 118.0(6) . . ?
C03T C030 C03K 115.6(5) . . ?
C03T C030 C01N 119.3(5) . . ?
C03K C030 C01N 123.8(5) . . ?
C03L C031 C03N 116.1(5) . . ?
C03L C031 C02K 119.2(5) . . ?
C03N C031 C02K 123.2(5) . . ?
C038 C032 C035 121.0(5) . . ?
C03R C033 C02W 116.9(6) . . ?
C03R C033 C03I 123.3(6) . . ?
C02W C033 C03I 117.4(6) . . ?
C032 C035 C03G 115.9(5) . . ?
C032 C035 C037 119.3(4) . . ?
C03G C035 C037 123.1(5) . . ?
C03F C036 C02Y 121.6(6) . . ?
C02V C037 C02T 116.7(5) . . ?
C02V C037 C035 124.2(5) . . ?
C02T C037 C035 117.9(5) . . ?
C032 C038 C039 121.6(5) . . ?
C038 C039 C03B 115.5(6) . . ?
C038 C039 C02Z 120.8(5) . . ?
C03B C039 C02Z 122.4(5) . . ?
C03G C03B C039 120.8(5) . . ?
C03O C03D C03P 115.8(7) . . ?
C03O C03D C02Y 123.0(7) . . ?
C03P C03D C02Y 119.4(6) . . ?
C03M C03E C02Z 123.0(6) . . ?
C036 C03F C02Z 121.3(6) . . ?
C03B C03G C035 121.9(5) . . ?
C03R C03H C028 120.7(6) . . ?
C03V C03I C03S 117.0(7) . . ?
C03V C03I C033 117.4(6) . . ?
C03S C03I C033 124.4(6) . . ?
C03N C03K C030 123.0(5) . . ?
C03T C03L C031 122.4(5) . . ?
C03E C03M C02Y 120.2(6) . . ?
C03K C03N C031 120.5(6) . . ?
C03S C03O C03D 121.9(7) . . ?
C03V C03P C03D 122.8(6) . . ?
C03H C03R C033 121.4(6) . . ?
C03O C03S C03I 120.9(6) . . ?
C030 C03T C03L 121.8(6) . . ?
C03P C03V C03I 120.3(7) . . ?
C040 C03Y C05O 123.5(7) . . ?
C040 C03Y C063 123.2(7) . . ?
C05O C03Y C063 106.1(7) . . ?
C04N C03Z C05Y 121.3(6) . . ?
C04N C03Z C04A 121.8(7) . . ?
C05Y C03Z C04A 108.2(6) . . ?
C03Y C040 C05C 116.2(6) . . ?
C03Y C040 C04N 120.1(7) . . ?
C05C C040 C04N 117.3(7) . . ?
C05D C041 C058 124.1(7) . . ?
C05D C041 C04J 119.9(6) . . ?
C058 C041 C04J 107.7(6) . . ?
C05J C044 C04T 121.7(7) . . ?
C05J C044 C04H 120.0(7) . . ?
C04T C044 C04H 107.1(6) . . ?
C04U C047 C052 122.5(6) . . ?
C04U C047 C04T 121.5(6) . . ?
C052 C047 C04T 106.7(6) . . ?
C05A C04A C03Z 119.1(7) . . ?
C05A C04A C04D 118.9(7) . . ?
C03Z C04A C04D 109.6(6) . . ?
C05T C04D C04Y 121.3(7) . . ?
C05T C04D C04A 119.8(8) . . ?
C04Y C04D C04A 106.8(7) . . ?
C05B C04G C04U 123.2(7) . . ?
C05B C04G C04V 108.3(6) . . ?
C04U C04G C04V 119.4(6) . . ?
C05M C04H C052 121.1(7) . . ?
C05M C04H C044 120.8(7) . . ?
C052 C04H C044 107.0(6) . . ?
C055 C04J C05H 122.8(6) . . ?
C055 C04J C041 121.5(6) . . ?
C05H C04J C041 107.2(6) . . ?
C059 C04K C06H 124.3(7) . . ?
C059 C04K C05C 120.6(7) . . ?
C06H C04K C05C 106.5(7) . . ?
C05I C04L C05D 122.1(7) . . ?
C05I C04L C05W 109.2(7) . . ?
C05D C04L C05W 120.5(7) . . ?
C03Z C04N C053 117.5(6) . . ?
C03Z C04N C040 119.4(7) . . ?
C053 C04N C040 116.2(7) . . ?
C05J C04O C05E 119.2(6) . . ?
C05J C04O C056 108.4(6) . . ?
C05E C04O C056 114.9(7) . . ?
C05B C04R C05W 120.2(7) . . ?
C05B C04R C05N 120.7(7) . . ?
C05W C04R C05N 106.7(7) . . ?
C05P C04T C044 121.8(7) . . ?
C05P C04T C047 120.3(6) . . ?
C044 C04T C047 108.8(6) . . ?
C047 C04U C04G 117.8(6) . . ?
C047 C04U C055 119.1(6) . . ?
C04G C04U C055 116.4(6) . . ?
C05P C04V C04G 122.1(6) . . ?
C05P C04V C051 120.5(6) . . ?
C04G C04V C051 107.1(7) . . ?
C056 C04Y C04D 120.9(7) . . ?
C056 C04Y C05Y 120.3(6) . . ?
C04D C04Y C05Y 107.1(7) . . ?
C06O C051 C067 122.2(7) . . ?
C06O C051 C04V 119.4(7) . . ?
C067 C051 C04V 107.6(6) . . ?
C05H C052 C047 120.3(7) . . ?
C05H C052 C04H 119.6(6) . . ?
C047 C052 C04H 110.3(6) . . ?
C06L C053 C04N 122.9(7) . . ?
C06L C053 C062 107.7(6) . . ?
C04N C053 C062 120.0(7) . . ?
C05W C055 C04J 116.7(6) . . ?
C05W C055 C04U 119.3(6) . . ?
C04J C055 C04U 117.0(6) . . ?
C04Y C056 C06M 121.2(8) . . ?
C04Y C056 C04O 121.0(7) . . ?
C06M C056 C04O 106.5(7) . . ?
C06H C058 C041 119.2(7) . . ?
C06H C058 C05Q 120.7(7) . . ?
C041 C058 C05Q 109.0(6) . . ?
C063 C059 C04K 117.7(7) . . ?
C063 C059 C05D 118.9(7) . . ?
C04K C059 C05D 116.4(7) . . ?
C04A C05A C05C 121.0(7) . . ?
C04A C05A C06E 120.1(7) . . ?
C05C C05A C06E 108.7(7) . . ?
C04R C05B C04G 119.0(7) . . ?
C04R C05B C067 120.4(7) . . ?
C04G C05B C067 109.5(7) . . ?
C05A C05C C040 121.1(7) . . ?
C05A C05C C04K 109.3(7) . . ?
C040 C05C C04K 120.3(7) . . ?
C041 C05D C04L 119.1(7) . . ?
C041 C05D C059 116.6(6) . . ?
C04L C05D C059 116.3(7) . . ?
C05T C05E C04O 122.3(7) . . ?
C05T C05E C05M 110.1(7) . . ?
C04O C05E C05M 118.9(7) . . ?
C052 C05H C05Q 119.2(7) . . ?
C052 C05H C04J 117.9(6) . . ?
C05Q C05H C04J 109.9(6) . . ?
C061 C05I C04L 121.9(8) . . ?
C061 C05I C05N 119.7(7) . . ?
C04L C05I C05N 107.1(7) . . ?
C044 C05J C04O 121.3(7) . . ?
C044 C05J C06Y 118.2(7) . . ?
C04O C05J C06Y 108.7(7) . . ?
C05Q C05K C06K 121.1(7) . . ?
C05Q C05K C05M 118.6(6) . . ?
C06K C05K C05M 109.4(7) . . ?
C06J C05L C06G 123.4(8) . . ?
C06J C05L C060 118.1(7) . . ?
C06G C05L C060 107.4(7) . . ?
C04H C05M C05E 119.3(7) . . ?
C04H C05M C05K 119.8(7) . . ?
C05E C05M C05K 105.0(7) . . ?
C068 C05N C05I 119.7(7) . . ?
C068 C05N C04R 118.6(8) . . ?
C05I C05N C04R 108.6(6) . . ?
C06L C05O C03Y 117.6(7) . . ?
C06L C05O C06I 119.3(8) . . ?
C03Y C05O C06I 111.3(6) . . ?
C04T C05P C04V 116.7(6) . . ?
C04T C05P C076 117.6(7) . . ?
C04V C05P C076 118.5(6) . . ?
C05K C05Q C05H 121.7(7) . . ?
C05K C05Q C058 118.9(7) . . ?
C05H C05Q C058 106.2(6) . . ?
C04D C05T C05E 119.4(7) . . ?
C04D C05T C06K 121.9(8) . . ?
C05E C05T C06K 106.8(7) . . ?
C055 C05W C04R 121.6(8) . . ?
C055 C05W C04L 120.6(7) . . ?
C04R C05W C04L 108.4(7) . . ?
C06D C05X C064 121.8(7) . . ?
C06D C05X C062 119.0(7) . . ?
C064 C05X C062 108.1(6) . . ?
C03Z C05Y C06C 121.9(7) . . ?
C03Z C05Y C04Y 108.3(6) . . ?
C06C C05Y C04Y 120.2(7) . . ?
C064 C060 C06Z 121.2(7) . . ?
C064 C060 C05L 120.4(8) . . ?
C06Z C060 C05L 106.1(6) . . ?
C05I C061 C06I 121.4(8) . . ?
C05I C061 C063 119.4(7) . . ?
C06I C061 C063 107.4(6) . . ?
C06C C062 C053 120.4(7) . . ?
C06C C062 C05X 122.5(7) . . ?
C053 C062 C05X 106.4(6) . . ?
C059 C063 C03Y 119.8(7) . . ?
C059 C063 C061 120.9(7) . . ?
C03Y C063 C061 108.2(7) . . ?
C060 C064 C05X 119.3(8) . . ?
C060 C064 C06L 121.4(8) . . ?
C05X C064 C06L 108.2(6) . . ?
C066 C065 C06M 118.5(8) . . ?
C066 C065 C06C 118.3(7) . . ?
C06M C065 C06C 118.0(7) . . ?
C065 C066 C06D 122.7(7) . . ?
C065 C066 C06X 119.8(7) . . ?
C06D C066 C06X 106.6(7) . . ?
C06G C067 C05B 120.3(8) . . ?
C06G C067 C051 119.3(8) . . ?
C05B C067 C051 107.4(6) . . ?
C05N C068 C06Z 121.4(8) . . ?
C05N C068 C06G 119.8(7) . . ?
C06Z C068 C06G 107.1(7) . . ?
C7CA C2CA C08I 114.6(14) . . ?
C7CA C2CA C0EA 119.3(8) . . ?
C08I C2CA C0EA 119.8(13) . . ?
C062 C06C C05Y 116.5(7) . . ?
C062 C06C C065 117.9(7) . . ?
C05Y C06C C065 118.4(7) . . ?
C05X C06D C06J 119.2(8) . . ?
C05X C06D C066 119.6(7) . . ?
C06J C06D C066 108.5(7) . . ?
C06K C06E C05A 120.8(8) . . ?
C06K C06E C06H 121.4(7) . . ?
C05A C06E C06H 104.8(7) . . ?
C067 C06G C05L 119.3(8) . . ?
C067 C06G C068 120.1(7) . . ?
C05L C06G C068 108.0(7) . . ?
C058 C06H C04K 119.0(7) . . ?
C058 C06H C06E 118.4(8) . . ?
C04K C06H C06E 110.7(7) . . ?
C06Z C06I C05O 120.4(7) . . ?
C06Z C06I C061 119.1(7) . . ?
C05O C06I C061 106.9(6) . . ?
C05L C06J C06D 121.2(8) . . ?
C05L C06J C06O 117.9(7) . . ?
C06D C06J C06O 108.6(7) . . ?
C06E C06K C05K 119.5(7) . . ?
C06E C06K C05T 118.3(7) . . ?
C05K C06K C05T 108.6(7) . . ?
C05O C06L C053 119.5(8) . . ?
C05O C06L C064 118.8(7) . . ?
C053 C06L C064 109.6(7) . . ?
C056 C06M C065 121.6(8) . . ?
C056 C06M C06Y 108.5(7) . . ?
C065 C06M C06Y 119.9(7) . . ?
C051 C06O C06X 121.1(7) . . ?
C051 C06O C06J 117.9(8) . . ?
C06X C06O C06J 108.2(7) . . ?
C5EA C06V C3BA 122.7(17) . . ?
C5EA C06V C07G 118.3(19) . . ?
C3BA C06V C07G 109.9(19) . . ?
C06O C06X C076 121.2(8) . . ?
C06O C06X C066 108.1(7) . . ?
C076 C06X C066 120.9(7) . . ?
C05J C06Y C076 121.2(7) . . ?
C05J C06Y C06M 107.7(7) . . ?
C076 C06Y C06M 121.8(7) . . ?
C068 C06Z C06I 118.6(7) . . ?
C068 C06Z C060 111.4(8) . . ?
C06I C06Z C060 118.9(7) . . ?
C1AA C073 C0BA 126(2) . . ?
C1AA C073 C9CA 106(2) . . ?
C0BA C073 C9CA 112.1(18) . . ?
C0EA C3MA C3JA 108.7(10) . . ?
C0EA C3MA C8JA 119.1(8) . . ?
C3JA C3MA C8JA 118.9(8) . . ?
C06X C076 C06Y 115.8(8) . . ?
C06X C076 C05P 119.0(8) . . ?
C06Y C076 C05P 119.2(7) . . ?
C1CA C0CA C6CA 121.4(9) . . ?
C1CA C0CA C0EA 125.7(15) . . ?
C6CA C0CA C0EA 107.0(13) . . ?
C1AA C8LA C6JA 107.1(8) . . ?
C1AA C8LA C6AA 124.2(17) . . ?
C6JA C8LA C6AA 120.0(8) . . ?
C0DA C8BA C1AA 123.4(18) . . ?
C0DA C8BA C9BA 119.6(8) . . ?
C1AA C8BA C9BA 107.7(7) . . ?
C8BA C1AA C073 109.8(19) . . ?
C8BA C1AA C8LA 109.0(8) . . ?
C073 C1AA C8LA 131(2) . . ?
C4AA C6JA C9BA 124.5(17) . . ?
C4AA C6JA C8LA 120.6(8) . . ?
C9BA C6JA C8LA 107.7(7) . . ?
C0BA C8FA C7FA 119.7(9) . . ?
C0BA C8FA C07G 126.9(17) . . ?
C7FA C8FA C07G 105.7(14) . . ?
C8CA C07G C06V 127(2) . . ?
C8CA C07G C8FA 115.9(19) . . ?
C06V C07G C8FA 105.3(19) . . ?
C4GA C2EA C9CA 108.2(7) . . ?
C4GA C2EA C6AA 116.9(15) . . ?
C9CA C2EA C6AA 123.8(17) . . ?
C8EA C4DA C8CA 126.2(16) . . ?
C8EA C4DA C4GA 119.1(8) . . ?
C8CA C4DA C4GA 107.6(7) . . ?
C8CA C9CA C2EA 108.1(8) . . ?
C8CA C9CA C073 119.9(17) . . ?
C2EA C9CA C073 125.9(17) . . ?
C1CA C2BA C7AA 108.4(7) . . ?
C1CA C2BA C08I 123.6(14) . . ?
C7AA C2BA C08I 116.5(13) . . ?
C2CA C0EA C3MA 119.8(8) . . ?
C2CA C0EA C0CA 123.2(13) . . ?
C3MA C0EA C0CA 107.0(12) . . ?
C06V C5EA C4EA 123.7(17) . . ?
C06V C5EA C8EA 118.6(15) . . ?
C4EA C5EA C8EA 108.1(8) . . ?
C07G C8CA C9CA 128(2) . . ?
C07G C8CA C4DA 112.9(19) . . ?
C9CA C8CA C4DA 108.4(8) . . ?
C6CA C3JA C5AA 118.0(8) . . ?
C6CA C3JA C3MA 109.4(11) . . ?
C5AA C3JA C3MA 121.5(8) . . ?
C5DA C0BA C8FA 120.2(9) . . ?
C5DA C0BA C073 118.8(17) . . ?
C8FA C0BA C073 116.3(18) . . ?
C2AA C7CA C2CA 121.0(11) . . ?
C2AA C7CA C9JA 109.4(7) . . ?
C2CA C7CA C9JA 121.5(8) . . ?
C8AA C4GA C2EA 122.0(16) . . ?
C8AA C4GA C4DA 119.8(9) . . ?
C2EA C4GA C4DA 107.5(7) . . ?
C8JA C9JA C7CA 120.0(8) . . ?
C8JA C9JA C0KA 120.3(7) . . ?
C7CA C9JA C0KA 105.5(7) . . ?
C8LA C6AA C8MA 118.5(9) . . ?
C8LA C6AA C2EA 108.2(18) . . ?
C8MA C6AA C2EA 117.3(15) . . ?
C7FA C3BA C06V 109.1(15) . . ?
C7FA C3BA C4BA 121.7(8) . . ?
C06V C3BA C4BA 115.7(14) . . ?
C7DA C2AA C7CA 119.3(13) . . ?
C7DA C2AA C9DA 120.3(8) . . ?
C7CA C2AA C9DA 109.5(7) . . ?
C8DA C1FA C8EA 120.4(8) . . ?
C8DA C1FA C3EA 121.1(8) . . ?
C8EA C1FA C3EA 107.1(7) . . ?
C2AA C7DA C1DA 123.9(13) . . ?
C2AA C7DA C6DA 119.5(8) . . ?
C1DA C7DA C6DA 109.1(7) . . ?
C1FA C8DA C5AA 119.7(8) . . ?
C1FA C8DA C8AA 116.9(8) . . ?
C5AA C8DA C8AA 113.2(14) . . ?
C4DA C8EA C1FA 122.5(8) . . ?
C4DA C8EA C5EA 116.5(16) . . ?
C1FA C8EA C5EA 108.9(7) . . ?
C08I C1DA C7DA 114.2(15) . . ?
C08I C1DA C3DA 124.2(15) . . ?
C7DA C1DA C3DA 109.0(8) . . ?
C6DA C5BA C2GA 116.0(17) . . ?
C6DA C5BA C6EA 120.7(8) . . ?
C2GA C5BA C6EA 108.2(7) . . ?
C6BA C7AA C4BA 120.9(8) . . ?
C6BA C7AA C2BA 125.3(14) . . ?
C4BA C7AA C2BA 107.3(7) . . ?
C7AA C4BA C0AA 108.5(7) . . ?
C7AA C4BA C3BA 118.3(8) . . ?
C0AA C4BA C3BA 116.5(13) . . ?
C5BA C6DA C7DA 119.6(8) . . ?
C5BA C6DA C2DA 129.9(15) . . ?
C7DA C6DA C2DA 106.3(7) . . ?
C8BA C0DA C5DA 124.1(17) . . ?
C8BA C0DA C1GA 119.2(8) . . ?
C5DA C0DA C1GA 107.3(7) . . ?
C2GA C1GA C0DA 120.2(8) . . ?
C2GA C1GA C0GA 121.1(17) . . ?
C0DA C1GA C0GA 107.9(7) . . ?
C1DA C08I C2CA 126.5(17) . . ?
C1DA C08I C2BA 112.1(14) . . ?
C2CA C08I C2BA 111.3(14) . . ?
C0BA C5DA C0DA 115.5(17) . . ?
C0BA C5DA C9EA 120.3(9) . . ?
C0DA C5DA C9EA 108.3(7) . . ?
C4GA C8AA C8DA 120.9(9) . . ?
C4GA C8AA C5JA 127.6(19) . . ?
C8DA C8AA C5JA 101.8(16) . . ?
C3BA C7FA C8FA 110.0(14) . . ?
C3BA C7FA C6FA 120.2(8) . . ?
C8FA C7FA C6FA 118.2(8) . . ?
C2DA C3DA C1DA 106.4(7) . . ?
C2DA C3DA C6BA 119.4(8) . . ?
C1DA C3DA C6BA 126.0(14) . . ?
C4EA C0AA C4BA 124.9(15) . . ?
C4EA C0AA C1CA 119.4(8) . . ?
C4BA C0AA C1CA 106.6(7) . . ?
C0AA C4EA C5EA 116.4(15) . . ?
C0AA C4EA C3EA 121.5(8) . . ?
C5EA C4EA C3EA 109.0(7) . . ?
C9DA C6EA C0HA 120.0(8) . . ?
C9DA C6EA C5BA 119.0(7) . . ?
C0HA C6EA C5BA 108.6(7) . . ?
C5HA C5AA C8DA 108.1(14) . . ?
C5HA C5AA C3JA 120.7(8) . . ?
C8DA C5AA C3JA 119.4(8) . . ?
C1GA C2GA C5BA 119.3(17) . . ?
C1GA C2GA C3GA 120.7(8) . . ?
C5BA C2GA C3GA 107.1(7) . . ?
C9JA C8JA C3MA 117.4(7) . . ?
C9JA C8JA C3CA 118.0(7) . . ?
C3MA C8JA C3CA 118.5(7) . . ?
C3EA C6CA C3JA 122.0(8) . . ?
C3EA C6CA C0CA 118.4(8) . . ?
C3JA C6CA C0CA 107.7(12) . . ?
C6FA C9EA C0GA 121.5(8) . . ?
C6FA C9EA C5DA 120.1(8) . . ?
C0GA C9EA C5DA 107.7(7) . . ?
C7AA C6BA C3DA 113.8(13) . . ?
C7AA C6BA C6FA 120.0(8) . . ?
C3DA C6BA C6FA 118.6(8) . . ?
C2DA C0GA C9EA 119.7(8) . . ?
C2DA C0GA C1GA 119.5(17) . . ?
C9EA C0GA C1GA 108.6(7) . . ?
C9EA C6FA C6BA 119.1(7) . . ?
C9EA C6FA C7FA 118.2(7) . . ?
C6BA C6FA C7FA 118.1(7) . . ?
C0MA C0KA C9DA 119.6(8) . . ?
C0MA C0KA C9JA 121.9(7) . . ?
C9DA C0KA C9JA 108.0(7) . . ?
C0KA C0MA C3AA 121.6(8) . . ?
C0KA C0MA C5LA 120.3(8) . . ?
C3AA C0MA C5LA 109.3(7) . . ?
C6EA C9DA C2AA 120.4(7) . . ?
C6EA C9DA C0KA 121.7(7) . . ?
C2AA C9DA C0KA 107.5(7) . . ?
C0CA C1CA C2BA 116.2(15) . . ?
C0CA C1CA C0AA 119.9(9) . . ?
C2BA C1CA C0AA 108.6(7) . . ?
C0GA C2DA C3DA 121.4(8) . . ?
C0GA C2DA C6DA 113.4(16) . . ?
C3DA C2DA C6DA 108.2(8) . . ?
C6CA C3EA C4EA 118.7(8) . . ?
C6CA C3EA C1FA 119.7(8) . . ?
C4EA C3EA C1FA 107.0(7) . . ?
C8MA C5JA C8AA 114(2) . . ?
C8MA C5JA C5HA 118.0(9) . . ?
C8AA C5JA C5HA 107.1(17) . . ?
C9BA C3GA C0HA 122.7(15) . . ?
C9BA C3GA C2GA 119.5(8) . . ?
C0HA C3GA C2GA 108.4(7) . . ?
C5LA C0HA C6EA 119.3(8) . . ?
C5LA C0HA C3GA 125.2(14) . . ?
C6EA C0HA C3GA 107.6(7) . . ?
C3GA C9BA C8BA 120.1(8) . . ?
C3GA C9BA C6JA 112.6(17) . . ?
C8BA C9BA C6JA 107.7(8) . . ?
C0HA C5LA C4AA 115.7(17) . . ?
C0HA C5LA C0MA 118.2(8) . . ?
C4AA C5LA C0MA 107.8(7) . . ?
C12 C4HA C3HA 113.6(7) . . ?
C3HA C2HA C9FA 111.3(7) . . ?
C2HA C3HA C4HA 115.5(7) . . ?
C2HA C9FA C5GA 108.7(6) . . ?
C3AA C3CA C5HA 119.1(7) . . ?
C3AA C3CA C8JA 119.1(7) . . ?
C5HA C3CA C8JA 118.8(7) . . ?
C8MA C9AA C4AA 119.5(9) . . ?
C8MA C9AA C3AA 117.6(9) . . ?
C4AA C9AA C3AA 106.2(7) . . ?
C5JA C8MA C9AA 118.3(10) . . ?
C5JA C8MA C6AA 120.2(16) . . ?
C9AA C8MA C6AA 119.2(8) . . ?
C0OA C9GA C8HA 165(4) 3_665 . ?
C2OA C9GA C8HA 48.8(7) 3_665 . ?
C5OA C9GA C8HA 89.7(6) 3_665 . ?
C0OA C9GA C4FA 65(3) 3_665 . ?
C2OA C9GA C4FA 160.9(13) 3_665 . ?
C5OA C9GA C4FA 32.1(5) 3_665 . ?
C8HA C9GA C4FA 120.4(7) . . ?
C0OA C9GA C5CA 49(3) 3_665 . ?
C2OA C9GA C5CA 72.1(8) 3_665 . ?
C5OA C9GA C5CA 139.8(10) 3_665 . ?
C8HA C9GA C5CA 118.5(7) . . ?
C4FA C9GA C5CA 110.0(8) . . ?
C3OA C8HA C9GA 173(2) 3_665 . ?
C2OA C8HA C9GA 55.0(8) 3_665 . ?
C4OA C8HA C9GA 92.1(6) 3_665 . ?
C3OA C8HA C2KA 55.0(13) 3_665 . ?
C2OA C8HA C2KA 69.0(7) 3_665 . ?
C4OA C8HA C2KA 136.8(8) 3_665 . ?
C9GA C8HA C2KA 121.4(6) . . ?
C3OA C8HA C3IA 60.7(15) 3_665 . ?
C2OA C8HA C3IA 163.9(13) 3_665 . ?
C4OA C8HA C3IA 28.2(5) 3_665 . ?
C9GA C8HA C3IA 119.0(6) . . ?
C2KA C8HA C3IA 109.9(6) . . ?
C3OA C8HA C0OA 170(2) 3_665 3_665 ?
C2OA C8HA C0OA 53.0(6) 3_665 3_665 ?
C4OA C8HA C0OA 93.7(7) 3_665 3_665 ?
C9GA C8HA C0OA 3.4(9) . 3_665 ?
C2KA C8HA C0OA 118.5(7) . 3_665 ?
C3IA C8HA C0OA 120.1(7) . 3_665 ?
C7BA C3KA C5CA 105.6(16) 3_665 . ?
C8GA C3KA C5CA 104.8(13) 3_665 . ?
C7BA C3KA C2IA 123.6(16) 3_665 . ?
C8GA C3KA C2IA 18.1(11) 3_665 . ?
C5CA C3KA C2IA 120.6(7) . . ?
C7BA C3KA C4JA 14.8(14) 3_665 . ?
C8GA C3KA C4JA 126.9(13) 3_665 . ?
C5CA C3KA C4JA 118.6(7) . . ?
C2IA C3KA C4JA 108.9(6) . . ?
C9MA C5CA C0OA 70.6(11) 3_665 3_665 ?
C9MA C5CA C3KA 141.1(9) 3_665 . ?
C0OA C5CA C3KA 134.2(9) 3_665 . ?
C9MA C5CA C8IA 21.7(7) 3_665 . ?
C0OA C5CA C8IA 91.9(10) 3_665 . ?
C3KA C5CA C8IA 121.5(7) . . ?
C6NA C5CA C8IA 47.1(6) 3_665 . ?
C9MA C5CA C9GA 84.2(10) 3_665 . ?
C0OA C5CA C9GA 14.7(7) 3_665 . ?
C3KA C5CA C9GA 119.9(6) . . ?
C6NA C5CA C9GA 144.3(9) 3_665 . ?
C8IA C5CA C9GA 104.9(9) . . ?
C3OA C2KA C8HA 21.1(6) 3_665 . ?
C6HA C2KA C8HA 91.6(7) 3_665 . ?
C3OA C2KA C2IA 141.0(9) 3_665 . ?
C6HA C2KA C2IA 137.6(8) 3_665 . ?
C8HA C2KA C2IA 120.2(6) . . ?
C3OA C2KA C1KA 88.8(7) 3_665 . ?
C6HA C2KA C1KA 17.8(6) 3_665 . ?
C8HA C2KA C1KA 107.3(6) . . ?
C2IA C2KA C1KA 120.0(6) . . ?
C2OA C2KA C1KA 147.8(9) 3_665 . ?
C8GA C2IA C2KA 101.6(14) 3_665 . ?
C2JA C2IA C2KA 100.5(12) 3_665 . ?
C8GA C2IA C3KA 20.8(13) 3_665 . ?
C2JA C2IA C3KA 128.8(14) 3_665 . ?
C2KA C2IA C3KA 119.4(6) . . ?
C8GA C2IA C1IA 128.2(15) 3_665 . ?
C2JA C2IA C1IA 21.4(11) 3_665 . ?
C2KA C2IA C1IA 119.3(7) . . ?
C3KA C2IA C1IA 107.6(6) . . ?
C7LA C7IA C8IA 152(3) 3_665 . ?
C6NA C7IA C8IA 50.2(7) 3_665 . ?
C1EA C7IA C8IA 90.4(7) 3_665 . ?
C7LA C7IA C6LA 41(2) 3_665 . ?
C6NA C7IA C6LA 70.9(8) 3_665 . ?
C1EA C7IA C6LA 135.8(9) 3_665 . ?
C8IA C7IA C6LA 119.8(7) . . ?
C7LA C7IA C3FA 68(2) 3_665 . ?
C6NA C7IA C3FA 154.6(13) 3_665 . ?
C1EA C7IA C3FA 29.5(6) 3_665 . ?
C8IA C7IA C3FA 118.8(7) . . ?
C6LA C7IA C3FA 108.8(6) . . ?
C9MA C8IA C5CA 49.9(16) 3_665 . ?
C6NA C8IA C5CA 66.1(8) 3_665 . ?
C3NA C8IA C5CA 136.3(12) 3_665 . ?
C9MA C8IA C7IA 162(3) 3_665 . ?
C6NA C8IA C7IA 55.4(8) 3_665 . ?
C3NA C8IA C7IA 91.5(7) 3_665 . ?
C5CA C8IA C7IA 120.4(6) . . ?
C9MA C8IA C0JA 61.7(18) 3_665 . ?
C6NA C8IA C0JA 157.8(15) 3_665 . ?
C3NA C8IA C0JA 28.9(6) 3_665 . ?
C5CA C8IA C0JA 109.9(9) . . ?
C7IA C8IA C0JA 119.7(7) . . ?
C9MA C8IA C0OA 12.4(18) 3_665 3_665 ?
C6NA C8IA C0OA 104.6(10) 3_665 3_665 ?
C3NA C8IA C0OA 97.2(9) 3_665 3_665 ?
C5CA C8IA C0OA 40.5(6) . 3_665 ?
C7IA C8IA C0OA 150.3(10) . 3_665 ?
C0JA C8IA C0OA 69.5(7) . 3_665 ?
C7LA C8IA C0OA 143.4(9) 3_665 3_665 ?
C7LA C6LA C4JA 132.9(10) 3_665 . ?
C4MA C6LA C4JA 136.5(12) 3_665 . ?
C7LA C6LA C7IA 15.8(7) 3_665 . ?
C4MA C6LA C7IA 89.3(9) 3_665 . ?
C4JA C6LA C7IA 119.1(7) . . ?
C7LA C6LA C1JA 91.3(9) 3_665 . ?
C4MA C6LA C1JA 17.8(7) 3_665 . ?
C4JA C6LA C1JA 121.0(10) . . ?
C7IA C6LA C1JA 106.7(7) . . ?
C5KA C4JA C6LA 107.7(17) 3_665 . ?
C7BA C4JA C6LA 109.0(15) 3_665 . ?
C5KA C4JA C3KA 120.9(15) 3_665 . ?
C7BA C4JA C3KA 13.3(13) 3_665 . ?
C6LA C4JA C3KA 120.5(7) . . ?
C5KA C4JA C4IA 14.5(13) 3_665 . ?
C7BA C4JA C4IA 119.8(15) 3_665 . ?
C6LA C4JA C4IA 120.4(11) . . ?
C3KA C4JA C4IA 106.6(7) . . ?
C1MA C5FA C4FA 65.2(14) 3_665 . ?
C5OA C5FA C4FA 33.5(6) 3_665 . ?
C0LA C5FA C4FA 152.1(8) 3_665 . ?
C1MA C5FA C5NA 54.0(13) 3_665 . ?
C5OA C5FA C5NA 151.8(9) 3_665 . ?
C0LA C5FA C5NA 33.7(5) 3_665 . ?
C4FA C5FA C5NA 118.6(6) . . ?
C1MA C5FA C0IA 166(2) 3_665 . ?
C5OA C5FA C0IA 86.1(7) 3_665 . ?
C0LA C5FA C0IA 86.6(7) 3_665 . ?
C4FA C5FA C0IA 118.3(6) . . ?
C5NA C5FA C0IA 118.9(6) . . ?
C4OA C3IA C0IA 55.4(12) 3_665 . ?
C6GA C3IA C0IA 32.5(6) 3_665 . ?
C3OA C3IA C0IA 142.7(9) 3_665 . ?
C4OA C3IA C8HA 69.2(12) 3_665 . ?
C6GA C3IA C8HA 151.5(10) 3_665 . ?
C3OA C3IA C8HA 21.2(6) 3_665 . ?
C0IA C3IA C8HA 121.8(6) . . ?
C4OA C3IA C1BA 163.5(19) 3_665 . ?
C6GA C3IA C1BA 90.6(8) 3_665 . ?
C3OA C3IA C1BA 87.5(7) 3_665 . ?
C0IA C3IA C1BA 121.2(9) . . ?
C8HA C3IA C1BA 106.4(6) . . ?
C6HA C1KA C4LA 171(3) 3_665 . ?
C1HA C1KA C4LA 52.2(7) 3_665 . ?
C9KA C1KA C4LA 90.4(7) 3_665 . ?
C6HA C1KA C1BA 59.5(17) 3_665 . ?
C1HA C1KA C1BA 161.1(13) 3_665 . ?
C9KA C1KA C1BA 30.8(5) 3_665 . ?
C4LA C1KA C1BA 119.6(7) . . ?
C6HA C1KA C2KA 54.4(17) 3_665 . ?
C1HA C1KA C2KA 71.4(7) 3_665 . ?
C9KA C1KA C2KA 137.3(9) 3_665 . ?
C4LA C1KA C2KA 121.0(7) . . ?
C1BA C1KA C2KA 108.0(6) . . ?
C5OA C4FA C0OA 82.2(13) 3_665 3_665 ?
C1MA C4FA C0OA 160.6(12) 3_665 3_665 ?
C5OA C4FA C5FA 58.5(11) 3_665 . ?
C1MA C4FA C5FA 26.9(5) 3_665 . ?
C0OA C4FA C5FA 137.9(9) 3_665 . ?
C5OA C4FA C0JA 160.7(17) 3_665 . ?
C1MA C4FA C0JA 95.7(8) 3_665 . ?
C0OA C4FA C0JA 91.2(10) 3_665 . ?
C5FA C4FA C0JA 120.6(7) . . ?
C5OA C4FA C9GA 65.7(11) 3_665 . ?
C1MA C4FA C9GA 147.2(9) 3_665 . ?
C0OA C4FA C9GA 16.6(7) 3_665 . ?
C5FA C4FA C9GA 122.0(7) . . ?
C0JA C4FA C9GA 106.6(9) . . ?
C6GA C0IA C0NA 57.0(11) 3_665 . ?
C4OA C0IA C0NA 144.4(10) 3_665 . ?
C9IA C0IA C0NA 29.1(5) 3_665 . ?
C6GA C0IA C3IA 59.7(11) 3_665 . ?
C4OA C0IA C3IA 28.5(6) 3_665 . ?
C9IA C0IA C3IA 145.1(9) 3_665 . ?
C0NA C0IA C3IA 116.2(8) . . ?
C6GA C0IA C5FA 161.4(16) 3_665 . ?
C4OA C0IA C5FA 92.2(7) 3_665 . ?
C9IA C0IA C5FA 91.8(7) 3_665 . ?
C0NA C0IA C5FA 118.4(7) . . ?
C3IA C0IA C5FA 118.5(7) . . ?
C9KA C1BA C0FA 54.2(13) 3_665 . ?
C4CA C1BA C0FA 29.9(7) 3_665 . ?
C6HA C1BA C0FA 140.2(8) 3_665 . ?
C9KA C1BA C1KA 70.0(13) 3_665 . ?
C4CA C1BA C1KA 149.7(10) 3_665 . ?
C6HA C1BA C1KA 18.8(6) 3_665 . ?
C0FA C1BA C1KA 121.6(7) . . ?
C9KA C1BA C3IA 164.7(19) 3_665 . ?
C4CA C1BA C3IA 92.5(9) 3_665 . ?
C6HA C1BA C3IA 91.3(8) 3_665 . ?
C0FA C1BA C3IA 120.7(10) . . ?
C1KA C1BA C3IA 108.3(7) . . ?
C3LA C6KA C9HA 162(3) 3_665 . ?
C2FA C6KA C9HA 50.2(7) 3_665 . ?
C0LA C6KA C9HA 88.2(7) 3_665 . ?
C3LA C6KA C5NA 68.2(18) 3_665 . ?
C2FA C6KA C5NA 160.4(13) 3_665 . ?
C0LA C6KA C5NA 33.3(5) 3_665 . ?
C9HA C6KA C5NA 119.9(7) . . ?
C3LA C6KA C6MA 44.5(18) 3_665 . ?
C2FA C6KA C6MA 72.3(7) 3_665 . ?
C0LA C6KA C6MA 139.9(9) 3_665 . ?
C9HA C6KA C6MA 120.2(7) . . ?
C5NA C6KA C6MA 108.7(7) . . ?
C0LA C5NA C5FA 60.8(10) 3_665 . ?
C1MA C5NA C5FA 25.8(6) 3_665 . ?
C3LA C5NA C5FA 137.3(8) 3_665 . ?
C0LA C5NA C6KA 63.4(10) 3_665 . ?
C1MA C5NA C6KA 146.0(9) 3_665 . ?
C3LA C5NA C6KA 16.7(6) 3_665 . ?
C5FA C5NA C6KA 121.5(7) . . ?
C0LA C5NA C7KA 159.5(14) 3_665 . ?
C1MA C5NA C7KA 95.2(7) 3_665 . ?
C3LA C5NA C7KA 91.9(7) 3_665 . ?
C5FA C5NA C7KA 118.6(7) . . ?
C6KA C5NA C7KA 107.5(6) . . ?
C9IA C0NA C0IA 63.0(13) 3_665 . ?
C6GA C0NA C0IA 33.0(6) 3_665 . ?
C8KA C0NA C0IA 142.5(8) 3_665 . ?
C9IA C0NA C9HA 61.9(12) 3_665 . ?
C6GA C0NA C9HA 152.7(10) 3_665 . ?
C8KA C0NA C9HA 21.1(5) 3_665 . ?
C0IA C0NA C9HA 121.9(7) . . ?
C9IA C0NA C5MA 164.4(17) 3_665 . ?
C6GA C0NA C5MA 89.9(8) 3_665 . ?
C8KA C0NA C5MA 88.4(7) 3_665 . ?
C0IA C0NA C5MA 121.0(9) . . ?
C9HA C0NA C5MA 107.8(6) . . ?
C8KA C9HA C6KA 166(3) 3_665 . ?
C2FA C9HA C6KA 55.7(7) 3_665 . ?
C9IA C9HA C6KA 93.6(7) 3_665 . ?
C8KA C9HA C6IA 48.8(17) 3_665 . ?
C2FA C9HA C6IA 66.7(7) 3_665 . ?
C9IA C9HA C6IA 135.7(8) 3_665 . ?
C6KA C9HA C6IA 119.8(7) . . ?
C8KA C9HA C0NA 65.7(15) 3_665 . ?
C2FA C9HA C0NA 160.6(13) 3_665 . ?
C9IA C9HA C0NA 27.8(5) 3_665 . ?
C6KA C9HA C0NA 119.2(7) . . ?
C6IA C9HA C0NA 108.9(6) . . ?
C1NA C7KA C5IA 62.4(15) 3_665 . ?
C4NA C7KA C5IA 33.5(7) 3_665 . ?
C2LA C7KA C5IA 146.0(10) 3_665 . ?
C1NA C7KA C9LA 64.5(14) 3_665 . ?
C4NA C7KA C9LA 155.5(13) 3_665 . ?
C2LA C7KA C9LA 22.7(6) 3_665 . ?
C5IA C7KA C9LA 124.6(10) . . ?
C1NA C7KA C5NA 164(2) 3_665 . ?
C4NA C7KA C5NA 87.5(8) 3_665 . ?
C2LA C7KA C5NA 85.7(7) 3_665 . ?
C5IA C7KA C5NA 119.2(7) . . ?
C9LA C7KA C5NA 107.5(6) . . ?
C4NA C5IA C7KA 57.2(11) 3_665 . ?
C3NA C5IA C7KA 148.4(10) 3_665 . ?
C1NA C5IA C7KA 28.1(6) 3_665 . ?
C4NA C5IA C0JA 62.8(12) 3_665 . ?
C3NA C5IA C0JA 29.5(7) 3_665 . ?
C1NA C5IA C0JA 147.4(9) 3_665 . ?
C7KA C5IA C0JA 119.5(7) . . ?
C4NA C5IA C7GA 164.2(16) 3_665 . ?
C3NA C5IA C7GA 89.1(8) 3_665 . ?
C1NA C5IA C7GA 91.3(9) 3_665 . ?
C7KA C5IA C7GA 118.0(9) . . ?
C0JA C5IA C7GA 117.7(7) . . ?
C3NA C0JA C4FA 158(2) 3_665 . ?
C4NA C0JA C4FA 89.3(8) 3_665 . ?
C9MA C0JA C4FA 87.1(10) 3_665 . ?
C3NA C0JA C5IA 55.0(14) 3_665 . ?
C4NA C0JA C5IA 32.2(6) 3_665 . ?
C9MA C0JA C5IA 140.8(10) 3_665 . ?
C4FA C0JA C5IA 119.5(8) . . ?
C3NA C0JA C8IA 67.3(13) 3_665 . ?
C4NA C0JA C8IA 150.1(10) 3_665 . ?
C9MA C0JA C8IA 22.1(6) 3_665 . ?
C4FA C0JA C8IA 108.5(9) . . ?
C5IA C0JA C8IA 120.7(7) . . ?
C3NA C0JA C0OA 130.5(17) 3_665 3_665 ?
C4NA C0JA C0OA 129.4(10) 3_665 3_665 ?
C9MA C0JA C0OA 44.6(8) 3_665 3_665 ?
C4FA C0JA C0OA 42.6(6) . 3_665 ?
C5IA C0JA C0OA 151.1(10) . 3_665 ?
C8IA C0JA C0OA 66.2(7) . 3_665 ?
C2MA C4LA C1KA 165(3) 3_665 . ?
C1HA C4LA C1KA 50.9(7) 3_665 . ?
C4KA C4LA C1KA 91.6(7) 3_665 . ?
C2MA C4LA C2NA 49.5(18) 3_665 . ?
C1HA C4LA C2NA 71.2(7) 3_665 . ?
C4KA C4LA C2NA 136.9(9) 3_665 . ?
C1KA C4LA C2NA 119.6(7) . . ?
C2MA C4LA C1LA 64(2) 3_665 . ?
C1HA C4LA C1LA 160.0(14) 3_665 . ?
C4KA C4LA C1LA 29.5(6) 3_665 . ?
C1KA C4LA C1LA 119.4(7) . . ?
C2NA C4LA C1LA 109.0(6) . . ?
C7HA C7GA C3FA 67.2(15) 3_665 . ?
C1EA C7GA C3FA 33.0(7) 3_665 . ?
C1LA C7GA C3FA 148.6(13) 3_665 . ?
C7HA C7GA C4KA 52.5(14) 3_665 . ?
C1EA C7GA C4KA 151.5(14) 3_665 . ?
C1LA C7GA C4KA 29.4(6) 3_665 . ?
C3FA C7GA C4KA 119.7(12) . . ?
C7HA C7GA C5IA 154(2) 3_665 . ?
C1EA C7GA C5IA 88.0(9) 3_665 . ?
C1LA C7GA C5IA 86.4(10) 3_665 . ?
C3FA C7GA C5IA 119.7(8) . . ?
C4KA C7GA C5IA 114.3(11) . . ?
C4CA C0FA C1BA 62.2(15) 3_665 . ?
C9KA C0FA C1BA 32.0(7) 3_665 . ?
C7JA C0FA C1BA 149.5(12) 3_665 . ?
C4CA C0FA C5MA 56.4(14) 3_665 . ?
C9KA C0FA C5MA 149.8(13) 3_665 . ?
C7JA C0FA C5MA 32.0(6) 3_665 . ?
C1BA C0FA C5MA 117.9(10) . . ?
C4CA C0FA C7HA 161(2) 3_665 . ?
C9KA C0FA C7HA 89.7(9) 3_665 . ?
C7JA C0FA C7HA 86.2(10) 3_665 . ?
C1BA C0FA C7HA 119.0(8) . . ?
C5MA C0FA C7HA 116.0(11) . . ?
C7JA C5MA C0FA 61.3(14) 3_665 . ?
C4CA C5MA C0FA 29.8(7) 3_665 . ?
C1JA C5MA C0FA 142.1(10) 3_665 . ?
C7JA C5MA C4MA 63.8(14) 3_665 . ?
C4CA C5MA C4MA 150.5(13) 3_665 . ?
C1JA C5MA C4MA 19.8(6) 3_665 . ?
C0FA C5MA C4MA 122.6(10) . . ?
C7JA C5MA C0NA 162.9(18) 3_665 . ?
C4CA C5MA C0NA 92.3(10) 3_665 . ?
C1JA C5MA C0NA 89.6(8) 3_665 . ?
C0FA C5MA C0NA 120.3(10) . . ?
C4MA C5MA C0NA 107.5(7) . . ?
C9LA C2NA C1IA 139.1(9) 3_665 . ?
C2MA C2NA C1IA 136.8(9) 3_665 . ?
C9LA C2NA C4LA 87.8(8) 3_665 . ?
C2MA C2NA C4LA 17.3(6) 3_665 . ?
C1IA C2NA C4LA 120.0(6) . . ?
C9LA C2NA C2LA 21.0(7) 3_665 . ?
C2MA C2NA C2LA 92.0(8) 3_665 . ?
C1IA C2NA C2LA 119.6(7) . . ?
C4LA C2NA C2LA 107.7(6) . . ?
C6MA C2NA C2LA 44.8(6) 3_665 . ?
C1EA C3FA C7GA 61.7(14) 3_665 . ?
C7HA C3FA C7GA 32.7(7) 3_665 . ?
C1EA C3FA C7JA 157.8(19) 3_665 . ?
C7HA C3FA C7JA 87.3(10) 3_665 . ?
C7GA C3FA C7JA 119.0(11) . . ?
C7LA C3FA C7JA 89.7(8) 3_665 . ?
C1EA C3FA C7IA 62.7(13) 3_665 . ?
C7HA C3FA C7IA 151.2(11) 3_665 . ?
C7GA C3FA C7IA 123.3(7) . . ?
C7LA C3FA C7IA 18.5(6) 3_665 . ?
C7JA C3FA C7IA 108.0(7) . . ?
C5KA C4IA C2FA 104.0(17) 3_665 . ?
C7MA C4IA C2FA 105.5(12) 3_665 . ?
C5KA C4IA C1IA 124.2(15) 3_665 . ?
C7MA C4IA C1IA 17.3(11) 3_665 . ?
C2FA C4IA C1IA 120.9(7) . . ?
C5KA C4IA C4JA 15.5(13) 3_665 . ?
C7MA C4IA C4JA 125.9(13) 3_665 . ?
C2FA C4IA C4JA 117.6(10) . . ?
C1IA C4IA C4JA 108.8(7) . . ?
C4KA C1LA C7HA 58.1(14) 3_665 . ?
C7GA C1LA C7HA 31.3(7) 3_665 . ?
C2MA C1LA C7HA 139.2(8) 3_665 . ?
C4KA C1LA C4LA 66.1(14) 3_665 . ?
C7GA C1LA C4LA 151.0(10) 3_665 . ?
C2MA C1LA C4LA 18.6(6) 3_665 . ?
C7HA C1LA C4LA 121.3(7) . . ?
C4KA C1LA C1NA 162.9(19) 3_665 . ?
C7GA C1LA C1NA 91.5(9) 3_665 . ?
C2MA C1LA C1NA 90.2(8) 3_665 . ?
C7HA C1LA C1NA 120.1(10) . . ?
C4LA C1LA C1NA 107.6(7) . . ?
C7GA C7HA C1LA 67.0(15) 3_665 . ?
C4KA C7HA C1LA 31.3(7) 3_665 . ?
C3FA C7HA C1LA 146.7(11) 3_665 . ?
C7GA C7HA C1EA 51.3(14) 3_665 . ?
C4KA C7HA C1EA 148.7(13) 3_665 . ?
C3FA C7HA C1EA 29.3(6) 3_665 . ?
C1LA C7HA C1EA 117.5(10) . . ?
C7GA C7HA C0FA 166(2) 3_665 . ?
C4KA C7HA C0FA 89.2(9) 3_665 . ?
C3FA C7HA C0FA 92.3(10) 3_665 . ?
C1LA C7HA C0FA 118.8(8) . . ?
C1EA C7HA C0FA 119.4(10) . . ?
C7MA C1IA C2NA 102.0(13) 3_665 . ?
C2JA C1IA C2NA 100.4(13) 3_665 . ?
C7MA C1IA C4IA 19.7(12) 3_665 . ?
C2JA C1IA C4IA 129.9(14) 3_665 . ?
C2NA C1IA C4IA 119.7(7) . . ?
C7MA C1IA C2IA 127.4(15) 3_665 . ?
C2JA C1IA C2IA 22.1(11) 3_665 . ?
C2NA C1IA C2IA 120.1(6) . . ?
C4IA C1IA C2IA 108.1(6) . . ?
C9LA C2LA C3LA 160(2) 3_665 . ?
C6MA C2LA C3LA 54.5(7) 3_665 . ?
C7KA C2LA C3LA 94.1(7) 3_665 . ?
C9LA C2LA C2NA 48.2(14) 3_665 . ?
C6MA C2LA C2NA 67.5(7) 3_665 . ?
C7KA C2LA C2NA 133.0(8) 3_665 . ?
C3LA C2LA C2NA 120.1(7) . . ?
C9LA C2LA C1NA 62.5(15) 3_665 . ?
C6MA C2LA C1NA 157.5(13) 3_665 . ?
C7KA C2LA C1NA 26.4(5) 3_665 . ?
C3LA C2LA C1NA 119.1(7) . . ?
C2NA C2LA C1NA 108.2(6) . . ?
C9HA C2FA C4IA 140.1(10) 3_665 . ?
C6KA C2FA C4IA 132.9(9) 3_665 . ?
C9HA C2FA C8KA 19.5(6) 3_665 . ?
C6KA C2FA C8KA 93.2(8) 3_665 . ?
C4IA C2FA C8KA 122.4(9) . . ?
C9HA C2FA C3LA 88.5(8) 3_665 . ?
C6KA C2FA C3LA 14.8(6) 3_665 . ?
C4IA C2FA C3LA 118.9(7) . . ?
C8KA C2FA C3LA 107.3(6) . . ?
C8KA C6IA C5KA 139.3(9) 3_665 . ?
C1JA C6IA C5KA 138.4(12) 3_665 . ?
C8KA C6IA C9HA 19.6(7) 3_665 . ?
C1JA C6IA C9HA 91.6(8) 3_665 . ?
C5KA C6IA C9HA 119.9(7) . . ?
C2FA C6IA C9HA 45.6(6) 3_665 . ?
C8KA C6IA C4MA 90.2(8) 3_665 . ?
C1JA C6IA C4MA 18.3(7) 3_665 . ?
C5KA C6IA C4MA 120.3(11) . . ?
C2FA C6IA C4MA 147.8(9) 3_665 . ?
C9HA C6IA C4MA 107.4(7) . . ?
C6KA C3LA C2LA 162(4) 3_665 . ?
C6MA C3LA C2LA 49.7(7) 3_665 . ?
C5NA C3LA C2LA 88.0(7) 3_665 . ?
C6KA C3LA C0LA 62.2(18) 3_665 . ?
C6MA C3LA C0LA 158.1(13) 3_665 . ?
C5NA C3LA C0LA 33.0(5) 3_665 . ?
C2LA C3LA C0LA 119.7(6) . . ?
C6KA C3LA C2FA 48.5(18) 3_665 . ?
C6MA C3LA C2FA 72.9(7) 3_665 . ?
C5NA C3LA C2FA 139.2(8) 3_665 . ?
C2LA C3LA C2FA 120.9(7) . . ?
C0LA C3LA C2FA 108.2(6) . . ?
C1JA C4MA C7LA 166(3) 3_665 . ?
C6LA C4MA C7LA 52.1(9) 3_665 . ?
C7JA C4MA C7LA 94.7(11) 3_665 . ?
C1JA C4MA C5MA 65.0(19) 3_665 . ?
C6LA C4MA C5MA 163.7(16) 3_665 . ?
C7JA C4MA C5MA 30.2(6) 3_665 . ?
C7LA C4MA C5MA 122.9(11) . . ?
C1JA C4MA C6IA 50(2) 3_665 . ?
C6LA C4MA C6IA 68.3(10) 3_665 . ?
C7JA C4MA C6IA 137.2(9) 3_665 . ?
C7LA C4MA C6IA 117.4(12) . . ?
C5MA C4MA C6IA 108.4(7) . . ?
C0IA C6GA C4OA 58.3(10) 3_665 . ?
C0NA C6GA C4OA 147.5(9) 3_665 . ?
C3IA C6GA C4OA 29.5(5) 3_665 . ?
C0IA C6GA C9IA 61.5(11) 3_665 . ?
C0NA C6GA C9IA 28.5(5) 3_665 . ?
C3IA C6GA C9IA 148.7(8) 3_665 . ?
C4OA C6GA C9IA 119.6(6) . . ?
C0IA C6GA C4CA 160.9(16) 3_665 . ?
C0NA C6GA C4CA 89.7(7) 3_665 . ?
C3IA C6GA C4CA 89.5(7) 3_665 . ?
C4OA C6GA C4CA 117.7(6) . . ?
C9IA C6GA C4CA 117.2(6) . . ?
C0NA C9IA C6GA 55.5(13) 3_665 . ?
C0IA C9IA C6GA 32.5(6) 3_665 . ?
C9HA C9IA C6GA 142.4(8) 3_665 . ?
C0NA C9IA C8KA 68.9(13) 3_665 . ?
C0IA C9IA C8KA 152.2(10) 3_665 . ?
C9HA C9IA C8KA 21.7(6) 3_665 . ?
C6GA C9IA C8KA 123.1(7) . . ?
C0NA C9IA C0LA 158.4(18) 3_665 . ?
C0IA C9IA C0LA 88.0(7) 3_665 . ?
C9HA C9IA C0LA 86.5(7) 3_665 . ?
C6GA C9IA C0LA 119.0(7) . . ?
C8KA C9IA C0LA 107.8(6) . . ?
C5MA C7JA C4CA 56.8(13) 3_665 . ?
C0FA C7JA C4CA 29.9(7) 3_665 . ?
C4MA C7JA C4CA 139.9(9) 3_665 . ?
C5MA C7JA C3FA 161.0(19) 3_665 . ?
C0FA C7JA C3FA 94.2(10) 3_665 . ?
C4MA C7JA C3FA 87.1(8) 3_665 . ?
C4CA C7JA C3FA 122.7(11) . . ?
C5MA C7JA C1JA 66.3(14) 3_665 . ?
C0FA C7JA C1JA 149.7(11) 3_665 . ?
C4MA C7JA C1JA 20.1(6) 3_665 . ?
C4CA C7JA C1JA 121.8(7) . . ?
C3FA C7JA C1JA 106.9(7) . . ?
C9HA C8KA C9IA 65.2(15) 3_665 . ?
C6IA C8KA C9IA 156.8(14) 3_665 . ?
C0NA C8KA C9IA 28.4(5) 3_665 . ?
C9HA C8KA C1JA 157(3) 3_665 . ?
C6IA C8KA C1JA 54.3(8) 3_665 . ?
C0NA C8KA C1JA 91.7(7) 3_665 . ?
C9IA C8KA C1JA 119.3(7) . . ?
C9HA C8KA C2FA 45.5(15) 3_665 . ?
C6IA C8KA C2FA 66.6(9) 3_665 . ?
C0NA C8KA C2FA 134.6(9) 3_665 . ?
C9IA C8KA C2FA 109.1(7) . . ?
C1JA C8KA C2FA 119.3(10) . . ?
C0FA C4CA C9KA 55.4(15) 3_665 . ?
C5MA C4CA C9KA 148.5(13) 3_665 . ?
C1BA C4CA C9KA 32.5(6) 3_665 . ?
C0FA C4CA C7JA 61.7(15) 3_665 . ?
C5MA C4CA C7JA 32.1(6) 3_665 . ?
C1BA C4CA C7JA 148.6(12) 3_665 . ?
C9KA C4CA C7JA 117.0(10) . . ?
C0FA C4CA C6GA 161(2) 3_665 . ?
C5MA C4CA C6GA 88.1(8) 3_665 . ?
C1BA C4CA C6GA 87.3(8) 3_665 . ?
C9KA C4CA C6GA 118.6(7) . . ?
C7JA C4CA C6GA 118.8(7) . . ?
C8HA C3OA C6HA 151(2) 3_665 . ?
C2KA C3OA C6HA 55.7(7) 3_665 . ?
C3IA C3OA C6HA 92.1(7) 3_665 . ?
C8HA C3OA C4OA 70.2(14) 3_665 . ?
C2KA C3OA C4OA 156.0(13) 3_665 . ?
C3IA C3OA C4OA 28.4(5) 3_665 . ?
C6HA C3OA C4OA 119.1(7) . . ?
C8HA C3OA C2OA 39.2(13) 3_665 . ?
C2KA C3OA C2OA 65.4(7) 3_665 . ?
C3IA C3OA C2OA 134.8(9) 3_665 . ?
C6HA C3OA C2OA 119.5(7) . . ?
C4OA C3OA C2OA 108.5(7) . . ?
C1KA C6HA C3OA 153(3) 3_665 . ?
C2KA C6HA C3OA 52.3(6) 3_665 . ?
C1BA C6HA C3OA 89.1(7) 3_665 . ?
C1KA C6HA C9KA 71.1(17) 3_665 . ?
C2KA C6HA C9KA 156.0(13) 3_665 . ?
C1BA C6HA C9KA 31.1(6) 3_665 . ?
C3OA C6HA C9KA 119.0(7) . . ?
C1KA C6HA C1HA 39.4(16) 3_665 . ?
C2KA C6HA C1HA 68.8(6) 3_665 . ?
C1BA C6HA C1HA 137.2(10) 3_665 . ?
C3OA C6HA C1HA 119.6(7) . . ?
C9KA C6HA C1HA 108.9(7) . . ?
C1LA C4KA C2MA 65.5(15) 3_665 . ?
C7HA C4KA C2MA 150.6(15) 3_665 . ?
C4LA C4KA C2MA 18.9(6) 3_665 . ?
C1LA C4KA C9KA 161(2) 3_665 . ?
C7HA C4KA C9KA 89.3(11) 3_665 . ?
C4LA C4KA C9KA 89.4(7) 3_665 . ?
C2MA C4KA C9KA 107.8(7) . . ?
C1LA C4KA C7GA 61.4(14) 3_665 . ?
C7HA C4KA C7GA 29.4(7) 3_665 . ?
C4LA C4KA C7GA 142.6(12) 3_665 . ?
C2MA C4KA C7GA 125.2(12) . . ?
C9KA C4KA C7GA 117.9(11) . . ?
C1BA C9KA C4CA 63.5(13) 3_665 . ?
C0FA C9KA C4CA 30.4(7) 3_665 . ?
C1KA C9KA C4CA 139.5(9) 3_665 . ?
C1BA C9KA C6HA 60.4(13) 3_665 . ?
C0FA C9KA C6HA 150.6(12) 3_665 . ?
C1KA C9KA C6HA 19.0(5) 3_665 . ?
C4CA C9KA C6HA 122.6(7) . . ?
C1BA C9KA C4KA 157.8(18) 3_665 . ?
C0FA C9KA C4KA 91.8(11) 3_665 . ?
C1KA C9KA C4KA 88.5(7) 3_665 . ?
C4CA C9KA C4KA 120.7(11) . . ?
C6HA C9KA C4KA 107.2(7) . . ?
C4MA C1JA C8KA 155(4) 3_665 . ?
C6IA C1JA C8KA 52.4(8) 3_665 . ?
C5MA C1JA C8KA 90.3(7) 3_665 . ?
C4MA C1JA C7JA 65(2) 3_665 . ?
C6IA C1JA C7JA 155.7(14) 3_665 . ?
C5MA C1JA C7JA 30.4(6) 3_665 . ?
C8KA C1JA C7JA 119.6(7) . . ?
C4MA C1JA C6LA 45(2) 3_665 . ?
C6IA C1JA C6LA 67.8(9) 3_665 . ?
C5MA C1JA C6LA 137.5(9) 3_665 . ?
C8KA C1JA C6LA 119.1(11) . . ?
C7JA C1JA C6LA 109.6(7) . . ?
C5NA C0LA C1MA 58.3(10) 3_665 . ?
C5FA C0LA C1MA 27.3(5) 3_665 . ?
C6KA C0LA C1MA 138.5(8) 3_665 . ?
C5NA C0LA C3LA 66.9(10) 3_665 . ?
C5FA C0LA C3LA 147.4(9) 3_665 . ?
C6KA C0LA C3LA 16.4(6) 3_665 . ?
C1MA C0LA C3LA 123.0(7) . . ?
C5NA C0LA C9IA 162.5(15) 3_665 . ?
C5FA C0LA C9IA 93.6(7) 3_665 . ?
C6KA C0LA C9IA 91.7(7) 3_665 . ?
C1MA C0LA C9IA 119.9(7) . . ?
C3LA C0LA C9IA 107.5(6) . . ?
C5FA C1MA C0LA 65.0(13) 3_665 . ?
C5NA C1MA C0LA 35.2(6) 3_665 . ?
C4FA C1MA C0LA 152.2(8) 3_665 . ?
C5FA C1MA C5OA 55.4(13) 3_665 . ?
C5NA C1MA C5OA 154.6(9) 3_665 . ?
C4FA C1MA C5OA 32.5(6) 3_665 . ?
C0LA C1MA C5OA 120.3(7) . . ?
C5FA C1MA C4NA 158(2) 3_665 . ?
C5NA C1MA C4NA 84.6(7) 3_665 . ?
C4FA C1MA C4NA 84.8(8) 3_665 . ?
C0LA C1MA C4NA 117.9(7) . . ?
C5OA C1MA C4NA 115.5(9) . . ?
C8IA C9MA C0OA 163(2) 3_665 . ?
C5CA C9MA C0OA 58.2(9) 3_665 . ?
C0JA C9MA C0OA 94.3(11) 3_665 . ?
C8IA C9MA C6NA 44.4(14) 3_665 . ?
C5CA C9MA C6NA 64.4(10) 3_665 . ?
C0JA C9MA C6NA 135.1(10) 3_665 . ?
C0OA C9MA C6NA 120.0(11) . . ?
C8IA C9MA C3NA 67.5(17) 3_665 . ?
C5CA C9MA C3NA 160.7(13) 3_665 . ?
C0JA C9MA C3NA 28.9(7) 3_665 . ?
C0OA C9MA C3NA 121.2(11) . . ?
C6NA C9MA C3NA 107.2(7) . . ?
C4FA C5OA C1MA 62.1(12) 3_665 . ?
C5FA C5OA C1MA 25.9(6) 3_665 . ?
C9GA C5OA C1MA 141.2(10) 3_665 . ?
C4FA C5OA C0OA 65.6(12) 3_665 . ?
C5FA C5OA C0OA 149.5(12) 3_665 . ?
C9GA C5OA C0OA 16.6(6) 3_665 . ?
C1MA C5OA C0OA 125.8(10) . . ?
C4FA C5OA C4OA 163.6(17) 3_665 . ?
C5FA C5OA C4OA 93.5(7) 3_665 . ?
C9GA C5OA C4OA 91.3(7) 3_665 . ?
C1MA C5OA C4OA 118.5(7) . . ?
C0OA C5OA C4OA 107.6(7) . . ?
C8HA C2OA C8GA 136.1(10) 3_665 . ?
C9GA C2OA C8GA 132.4(13) 3_665 . ?
C8HA C2OA C3OA 17.6(6) 3_665 . ?
C9GA C2OA C3OA 93.6(8) 3_665 . ?
C8GA C2OA C3OA 120.8(7) . . ?
C2KA C2OA C3OA 48.7(6) 3_665 . ?
C8HA C2OA C0OA 90.0(8) 3_665 . ?
C9GA C2OA C0OA 14.2(8) 3_665 . ?
C8GA C2OA C0OA 119.3(11) . . ?
C2KA C2OA C0OA 148.2(10) 3_665 . ?
C3OA C2OA C0OA 107.2(7) . . ?
C8IA C6NA C7BA 140.8(13) 3_665 . ?
C7IA C6NA C7BA 136.9(12) 3_665 . ?
C8IA C6NA C7LA 90.6(8) 3_665 . ?
C7IA C6NA C7LA 17.7(6) 3_665 . ?
C7BA C6NA C7LA 119.3(11) . . ?
C5CA C6NA C7LA 150.9(9) 3_665 . ?
C8IA C6NA C9MA 20.0(7) 3_665 . ?
C7IA C6NA C9MA 93.5(8) 3_665 . ?
C7BA C6NA C9MA 121.1(11) . . ?
C5CA C6NA C9MA 46.9(7) 3_665 . ?
C7LA C6NA C9MA 108.6(7) . . ?
C3FA C1EA C7LA 69.4(15) 3_665 . ?
C7GA C1EA C7LA 150.1(12) 3_665 . ?
C7IA C1EA C7LA 18.7(6) 3_665 . ?
C3FA C1EA C3NA 165.1(19) 3_665 . ?
C7GA C1EA C3NA 92.3(11) 3_665 . ?
C7IA C1EA C3NA 91.4(7) 3_665 . ?
C7LA C1EA C3NA 108.0(7) . . ?
C3FA C1EA C7HA 56.8(14) 3_665 . ?
C7GA C1EA C7HA 28.9(7) 3_665 . ?
C7IA C1EA C7HA 140.8(10) 3_665 . ?
C7LA C1EA C7HA 122.3(10) . . ?
C3NA C1EA C7HA 118.4(10) . . ?
C5IA C4NA C1NA 61.6(12) 3_665 . ?
C7KA C4NA C1NA 27.8(6) 3_665 . ?
C0JA C4NA C1NA 146.0(10) 3_665 . ?
C5IA C4NA C3NA 55.4(12) 3_665 . ?
C7KA C4NA C3NA 143.9(12) 3_665 . ?
C0JA C4NA C3NA 29.6(6) 3_665 . ?
C1NA C4NA C3NA 116.6(9) . . ?
C5IA C4NA C1MA 159.6(16) 3_665 . ?
C7KA C4NA C1MA 92.6(8) 3_665 . ?
C0JA C4NA C1MA 90.2(9) 3_665 . ?
C1NA C4NA C1MA 118.8(7) . . ?
C3NA C4NA C1MA 117.6(9) . . ?
C0JA C3NA C4NA 63.1(14) 3_665 . ?
C5IA C3NA C4NA 32.4(7) 3_665 . ?
C8IA C3NA C4NA 143.5(11) 3_665 . ?
C0JA C3NA C1EA 164.7(19) 3_665 . ?
C5IA C3NA C1EA 90.6(10) 3_665 . ?
C8IA C3NA C1EA 86.8(7) 3_665 . ?
C4NA C3NA C1EA 121.5(10) . . ?
C0JA C3NA C9MA 61.8(15) 3_665 . ?
C5IA C3NA C9MA 151.9(12) 3_665 . ?
C8IA C3NA C9MA 22.1(6) 3_665 . ?
C4NA C3NA C9MA 122.1(10) . . ?
C1EA C3NA C9MA 107.8(7) . . ?
C7IA C7LA C4MA 172(3) 3_665 . ?
C6LA C7LA C4MA 54.2(9) 3_665 . ?
C3FA C7LA C4MA 88.5(10) 3_665 . ?
C7IA C7LA C6NA 52(2) 3_665 . ?
C6LA C7LA C6NA 72.9(10) 3_665 . ?
C3FA C7LA C6NA 136.9(9) 3_665 . ?
C4MA C7LA C6NA 123.3(11) . . ?
C7IA C7LA C1EA 64(2) 3_665 . ?
C6LA C7LA C1EA 163.1(13) 3_665 . ?
C3FA C7LA C1EA 29.8(6) 3_665 . ?
C4MA C7LA C1EA 116.6(11) . . ?
C6NA C7LA C1EA 108.4(7) . . ?
C3IA C4OA C6GA 62.6(13) 3_665 . ?
C0IA C4OA C6GA 33.5(6) 3_665 . ?
C8HA C4OA C6GA 141.4(8) 3_665 . ?
C3IA C4OA C3OA 61.6(12) 3_665 . ?
C0IA C4OA C3OA 153.6(10) 3_665 . ?
C8HA C4OA C3OA 21.4(5) 3_665 . ?
C6GA C4OA C3OA 122.7(7) . . ?
C3IA C4OA C5OA 159.8(18) 3_665 . ?
C0IA C4OA C5OA 88.3(7) 3_665 . ?
C8HA C4OA C5OA 86.9(6) 3_665 . ?
C6GA C4OA C5OA 120.1(7) . . ?
C3OA C4OA C5OA 108.0(6) . . ?
C7KA C1NA C4NA 56.4(14) 3_665 . ?
C5IA C1NA C4NA 33.2(6) 3_665 . ?
C9LA C1NA C4NA 142.3(9) 3_665 . ?
C7KA C1NA C1LA 163(2) 3_665 . ?
C5IA C1NA C1LA 90.8(8) 3_665 . ?
C9LA C1NA C1LA 86.0(7) 3_665 . ?
C4NA C1NA C1LA 122.6(9) . . ?
C7KA C1NA C2LA 66.5(14) 3_665 . ?
C5IA C1NA C2LA 151.7(10) 3_665 . ?
C9LA C1NA C2LA 22.3(6) 3_665 . ?
C4NA C1NA C2LA 121.2(7) . . ?
C1LA C1NA C2LA 107.5(6) . . ?
C3KA C7BA C6NA 103.0(17) 3_665 . ?
C4JA C7BA C6NA 102.2(17) 3_665 . ?
C3KA C7BA C8GA 20.6(13) 3_665 . ?
C4JA C7BA C8GA 131.4(15) 3_665 . ?
C6NA C7BA C8GA 118.6(12) . . ?
C3KA C7BA C5KA 129.2(16) 3_665 . ?
C4JA C7BA C5KA 22.8(12) 3_665 . ?
C6NA C7BA C5KA 119.8(12) . . ?
C8GA C7BA C5KA 108.7(7) . . ?
C2IA C8GA C2OA 108.1(14) 3_665 . ?
C3KA C8GA C2OA 106.7(14) 3_665 . ?
C2IA C8GA C7BA 123.5(15) 3_665 . ?
C3KA C8GA C7BA 17.9(11) 3_665 . ?
C2OA C8GA C7BA 120.4(11) . . ?
C2IA C8GA C2JA 16.4(13) 3_665 . ?
C3KA C8GA C2JA 125.2(13) 3_665 . ?
C2OA C8GA C2JA 119.5(7) . . ?
C7BA C8GA C2JA 107.4(7) . . ?
C1IA C2JA C1HA 110.4(13) 3_665 . ?
C2IA C2JA C1HA 109.4(12) 3_665 . ?
C1IA C2JA C7MA 14.9(12) 3_665 . ?
C2IA C2JA C7MA 122.2(13) 3_665 . ?
C1HA C2JA C7MA 120.6(7) . . ?
C1IA C2JA C8GA 122.4(13) 3_665 . ?
C2IA C2JA C8GA 14.6(12) 3_665 . ?
C1HA C2JA C8GA 119.7(7) . . ?
C7MA C2JA C8GA 107.9(7) . . ?
C4LA C2MA C9LA 158(3) 3_665 . ?
C2NA C2MA C9LA 53.0(7) 3_665 . ?
C1LA C2MA C9LA 89.3(10) 3_665 . ?
C4LA C2MA C4KA 67.8(18) 3_665 . ?
C2NA C2MA C4KA 157.8(16) 3_665 . ?
C1LA C2MA C4KA 29.8(6) 3_665 . ?
C9LA C2MA C4KA 117.7(12) . . ?
C4LA C2MA C1HA 43.2(17) 3_665 . ?
C2NA C2MA C1HA 70.1(7) 3_665 . ?
C1LA C2MA C1HA 136.4(9) 3_665 . ?
C9LA C2MA C1HA 120.9(7) . . ?
C4KA C2MA C1HA 108.7(7) . . ?
C2LA C6MA C7MA 139.4(9) 3_665 . ?
C3LA C6MA C7MA 134.2(9) 3_665 . ?
C2LA C6MA C9LA 20.5(7) 3_665 . ?
C3LA C6MA C9LA 95.1(8) 3_665 . ?
C7MA C6MA C9LA 119.6(7) . . ?
C2LA C6MA C6KA 89.3(8) 3_665 . ?
C3LA C6MA C6KA 14.2(7) 3_665 . ?
C7MA C6MA C6KA 120.3(7) . . ?
C9LA C6MA C6KA 107.9(7) . . ?
C1IA C7MA C6MA 108.1(14) 3_665 . ?
C4IA C7MA C6MA 106.0(13) 3_665 . ?
C1IA C7MA C2JA 16.3(12) 3_665 . ?
C4IA C7MA C2JA 127.4(13) 3_665 . ?
C6MA C7MA C2JA 119.4(7) . . ?
C1IA C7MA C5KA 124.9(14) 3_665 . ?
C4IA C7MA C5KA 18.6(11) 3_665 . ?
C6MA C7MA C5KA 119.8(7) . . ?
C2JA C7MA C5KA 109.0(7) . . ?
C4IA C5KA C6IA 105.2(15) 3_665 . ?
C4JA C5KA C6IA 101.9(17) 3_665 . ?
C4IA C5KA C7MA 20.4(13) 3_665 . ?
C4JA C5KA C7MA 130.0(15) 3_665 . ?
C6IA C5KA C7MA 120.1(7) . . ?
C4IA C5KA C7BA 127.2(15) 3_665 . ?
C4JA C5KA C7BA 23.1(13) 3_665 . ?
C6IA C5KA C7BA 119.9(11) . . ?
C7MA C5KA C7BA 107.0(7) . . ?
C2LA C9LA C2MA 162(2) 3_665 . ?
C2NA C9LA C2MA 55.6(7) 3_665 . ?
C1NA C9LA C2MA 94.5(10) 3_665 . ?
C2LA C9LA C6MA 44.0(13) 3_665 . ?
C2NA C9LA C6MA 67.0(7) 3_665 . ?
C1NA C9LA C6MA 133.7(9) 3_665 . ?
C2MA C9LA C6MA 120.5(7) . . ?
C2LA C9LA C7KA 68.4(14) 3_665 . ?
C2NA C9LA C7KA 160.2(14) 3_665 . ?
C1NA C9LA C7KA 26.8(6) 3_665 . ?
C2MA C9LA C7KA 120.1(11) . . ?
C6MA C9LA C7KA 108.4(7) . . ?
C1KA C1HA C2JA 134.7(10) 3_665 . ?
C4LA C1HA C2JA 134.1(10) 3_665 . ?
C1KA C1HA C2MA 92.6(8) 3_665 . ?
C4LA C1HA C2MA 16.2(7) 3_665 . ?
C2JA C1HA C2MA 119.0(7) . . ?
C1KA C1HA C6HA 15.3(6) 3_665 . ?
C4LA C1HA C6HA 91.9(8) 3_665 . ?
C2JA C1HA C6HA 120.9(7) . . ?
C2MA C1HA C6HA 107.3(7) . . ?
C5AA C5HA C3CA 121.3(9) . . ?
C5AA C5HA C5JA 108.9(15) . . ?
C3CA C5HA C5JA 118.9(9) . . ?
C3CA C3AA C0MA 118.8(8) . . ?
C3CA C3AA C9AA 121.9(9) . . ?
C0MA C3AA C9AA 107.7(7) . . ?
C5LA C4AA C6JA 118.8(19) . . ?
C5LA C4AA C9AA 108.5(7) . . ?
C6JA C4AA C9AA 121.0(8) . . ?
C9GA C0OA C9MA 158(4) 3_665 . ?
C5CA C0OA C9MA 51.3(9) 3_665 . ?
C4FA C0OA C9MA 87.4(10) 3_665 . ?
C9GA C0OA C5OA 66(2) 3_665 . ?
C5CA C0OA C5OA 157.3(17) 3_665 . ?
C4FA C0OA C5OA 32.1(6) 3_665 . ?
C9MA C0OA C5OA 117.6(12) . . ?
C9GA C0OA C2OA 45(2) 3_665 . ?
C5CA C0OA C2OA 71.7(9) 3_665 . ?
C4FA C0OA C2OA 138.8(10) 3_665 . ?
C9MA C0OA C2OA 120.6(13) . . ?
C5OA C0OA C2OA 108.7(7) . . ?
C2 C1 C4 114.0(15) . . ?
C2 C1 C3 121.4(8) . . ?
C4 C1 C3 115.2(16) . . ?
C8NA C6OA C2 119.2(8) . . ?
C8NA C6OA C9NA 118.9(8) . . ?
C2 C6OA C9NA 111.0(15) . . ?
C1 C2 C6OA 119.3(8) . . ?
C1 C2 C2UA 119.4(18) . . ?
C6OA C2 C2UA 106.6(18) . . ?
C3PA C7OA C5PA 119.3(9) . . ?
C3PA C7OA C4PA 119.8(18) . . ?
C5PA C7OA C4PA 107.6(16) . . ?
C0PA C9NA C3UA 117.9(10) . . ?
C0PA C9NA C6OA 120.6(9) . . ?
C3UA C9NA C6OA 102.6(15) . . ?
C3QA C4PA C7OA 120.6(18) . . ?
C3QA C4PA C0PA 119.3(9) . . ?
C7OA C4PA C0PA 104.9(17) . . ?
C9NA C0PA C2PA 121.1(9) . . ?
C9NA C0PA C4PA 119.9(9) . . ?
C2PA C0PA C4PA 110.2(17) . . ?
C3 C7QA C8NA 121.0(7) . . ?
C3 C7QA C2QA 123.0(8) . . ?
C8NA C7QA C2QA 109.5(7) . . ?
C0PA C2PA C5TA 120.1(9) . . ?
C0PA C2PA C5PA 109.2(18) . . ?
C5TA C2PA C5PA 120.3(9) . . ?
C6PA C5PA C2PA 119.4(9) . . ?
C6PA C5PA C7OA 119.9(9) . . ?
C2PA C5PA C7OA 108.1(17) . . ?
C4PA C3QA C8NA 121.0(9) . . ?
C4PA C3QA C9QA 121.9(15) . . ?
C8NA C3QA C9QA 107.8(7) . . ?
C6OA C8NA C7QA 119.4(8) . . ?
C6OA C8NA C3QA 119.9(8) . . ?
C7QA C8NA C3QA 107.1(7) . . ?
C3SA C3PA C7OA 121.2(17) . . ?
C3SA C3PA C9OA 108.8(8) . . ?
C7OA C3PA C9OA 120.9(9) . . ?
C5PA C6PA C0SA 120.2(8) . . ?
C5PA C6PA C8OA 120.8(8) . . ?
C0SA C6PA C8OA 107.7(7) . . ?
C3PA C9OA C1RA 107.1(8) . . ?
C3PA C9OA C8OA 119.8(8) . . ?
C1RA C9OA C8OA 118.9(8) . . ?
C6PA C8OA C8PA 108.0(7) . . ?
C6PA C8OA C9OA 119.2(7) . . ?
C8PA C8OA C9OA 120.2(8) . . ?
C3PA C3SA C2SA 107.1(7) . . ?
C3PA C3SA C9QA 120.7(16) . . ?
C2SA C3SA C9QA 119.4(7) . . ?
C2QA C9QA C3QA 108.2(7) . . ?
C2QA C9QA C3SA 118.6(7) . . ?
C3QA C9QA C3SA 115.5(16) . . ?
C1UA C3UA C9NA 119.8(9) . . ?
C1UA C3UA C2UA 120.0(9) . . ?
C9NA C3UA C2UA 116.0(15) . . ?
C2PA C5TA C1UA 118.7(9) . . ?
C2PA C5TA C7EA 120.9(9) . . ?
C1UA C5TA C7EA 108.2(8) . . ?
C3UA C1UA C5TA 121.1(9) . . ?
C3UA C1UA C4UA 121.3(9) . . ?
C5TA C1UA C4UA 108.3(7) . . ?
C8PA C0QA C6RA 117.3(7) . . ?
C8PA C0QA C8QA 118.6(8) . . ?
C6RA C0QA C8QA 119.8(7) . . ?
C1RA C8QA C1OA 114.9(7) . . ?
C1RA C8QA C0QA 116.1(7) . . ?
C1OA C8QA C0QA 114.8(7) . . ?
C2SA C1RA C8QA 123.3(7) . . ?
C2SA C1RA C9OA 107.4(6) . . ?
C8QA C1RA C9OA 123.6(7) . . ?
C0QA C8PA C9RA 121.5(9) . . ?
C0QA C8PA C8OA 121.4(8) . . ?
C9RA C8PA C8OA 108.3(7) . . ?
C9QA C2QA C7QA 107.2(7) . . ?
C9QA C2QA C7SA 121.7(8) . . ?
C7QA C2QA C7SA 118.1(8) . . ?
C1 C3 C7QA 119.3(8) . . ?
C1 C3 C5QA 114.4(12) . . ?
C7QA C3 C5QA 117.3(7) . . ?
C7TA C5QA C4RA 107.5(8) . . ?
C7TA C5QA C3 127.6(13) . . ?
C4RA C5QA C3 118.9(8) . . ?
C7SA C4RA C7RA 121.2(6) . . ?
C7SA C4RA C5QA 121.5(9) . . ?
C7RA C4RA C5QA 107.2(7) . . ?
C1RA C2SA C3SA 109.3(7) . . ?
C1RA C2SA C6SA 121.3(7) . . ?
C3SA C2SA C6SA 123.8(7) . . ?
C4RA C7SA C2QA 118.6(7) . . ?
C4RA C7SA C6SA 119.2(7) . . ?
C2QA C7SA C6SA 118.5(6) . . ?
C2SA C6SA C5SA 114.0(7) . . ?
C2SA C6SA C7SA 116.3(7) . . ?
C5SA C6SA C7SA 113.7(6) . . ?
C8PA C9RA C0SA 107.5(8) . . ?
C8PA C9RA C9PA 118.8(9) . . ?
C0SA C9RA C9PA 120.1(9) . . ?
C7EA C0SA C6PA 119.7(8) . . ?
C7EA C0SA C9RA 120.6(8) . . ?
C6PA C0SA C9RA 108.4(8) . . ?
C5TA C7EA C0SA 119.4(8) . . ?
C5TA C7EA C1SA 107.5(7) . . ?
C0SA C7EA C1SA 120.7(8) . . ?
C2RA C9PA C9RA 118.2(7) . . ?
C2RA C9PA C4SA 119.1(8) . . ?
C9RA C9PA C4SA 118.1(8) . . ?
C9PA C2RA C2TA 120.7(7) . . ?
C9PA C2RA C6RA 120.4(8) . . ?
C2TA C2RA C6RA 110.5(12) . . ?
C2RA C6RA C0QA 117.8(9) . . ?
C2RA C6RA C7NA 99.8(18) . . ?
C0QA C6RA C7NA 120.4(9) . . ?
C5SA C1OA C5RA 112.5(13) . . ?
C5SA C1OA C8QA 122.1(9) . . ?
C5RA C1OA C8QA 121.9(9) . . ?
C1OA C5SA C0RA 109.0(13) . . ?
C1OA C5SA C6SA 124.4(9) . . ?
C0RA C5SA C6SA 122.2(8) . . ?
C1SA C4SA C4QA 117.4(7) . . ?
C1SA C4SA C9PA 119.9(8) . . ?
C4QA C4SA C9PA 119.6(7) . . ?
C4UA C1SA C4SA 118.7(10) . . ?
C4UA C1SA C7EA 107.7(7) . . ?
C4SA C1SA C7EA 120.5(9) . . ?
C7NA C3TA C2TA 106.6(16) . . ?
C7NA C3TA C1PA 121.4(9) . . ?
C2TA C3TA C1PA 120.6(8) . . ?
C6QA C4QA C4SA 120.0(10) . . ?
C6QA C4QA C0TA 108.3(7) . . ?
C4SA C4QA C0TA 119.8(8) . . ?
C2TA C0TA C3RA 119.4(8) . . ?
C2TA C0TA C4QA 120.8(8) . . ?
C3RA C0TA C4QA 107.8(7) . . ?
C3TA C2TA C0TA 120.0(8) . . ?
C3TA C2TA C2RA 108.4(13) . . ?
C0TA C2TA C2RA 120.0(7) . . ?
C5SA C0RA C8RA 105.9(16) . . ?
C5SA C0RA C7RA 121.3(8) . . ?
C8RA C0RA C7RA 120.9(7) . . ?
C8RA C5RA C1OA 102(2) . . ?
C8RA C5RA C7NA 120.1(9) . . ?
C1OA C5RA C7NA 120.0(10) . . ?
C3TA C7NA C5RA 118.0(9) . . ?
C3TA C7NA C6RA 114.1(17) . . ?
C5RA C7NA C6RA 119.4(8) . . ?
C5UA C7RA C4RA 108.7(7) . . ?
C5UA C7RA C0RA 120.2(7) . . ?
C4RA C7RA C0RA 120.1(7) . . ?
C7RA C5UA C7TA 107.7(7) . . ?
C7RA C5UA C9TA 119.5(7) . . ?
C7TA C5UA C9TA 115.4(19) . . ?
C6TA C9TA C9SA 108.3(7) . . ?
C6TA C9TA C5UA 115.2(16) . . ?
C9SA C9TA C5UA 120.7(7) . . ?
C1PA C9SA C9TA 108.1(7) . . ?
C1PA C9SA C8RA 118.5(9) . . ?
C9TA C9SA C8RA 119.3(7) . . ?
C5RA C8RA C0RA 110.7(18) . . ?
C5RA C8RA C9SA 121.0(9) . . ?
C0RA C8RA C9SA 119.4(7) . . ?
C3RA C8SA C1PA 120.2(8) . . ?
C3RA C8SA C6TA 120.7(8) . . ?
C1PA C8SA C6TA 107.7(8) . . ?
C4QA C6QA C8TA 108.2(8) . . ?
C4QA C6QA C0UA 118.8(9) . . ?
C8TA C6QA C0UA 119.9(9) . . ?
C4UA C0UA C6QA 118.2(7) . . ?
C4UA C0UA C1TA 118.9(8) . . ?
C6QA C0UA C1TA 119.1(8) . . ?
C3TA C1PA C9SA 120.4(8) . . ?
C3TA C1PA C8SA 119.3(8) . . ?
C9SA C1PA C8SA 107.9(7) . . ?
C9TA C6TA C4TA 120.2(16) . . ?
C9TA C6TA C8SA 107.9(7) . . ?
C4TA C6TA C8SA 120.7(8) . . ?
C8SA C3RA C0TA 120.4(8) . . ?
C8SA C3RA C8TA 120.1(8) . . ?
C0TA C3RA C8TA 108.2(7) . . ?
C0UA C4UA C1SA 121.7(9) . . ?
C0UA C4UA C1UA 119.9(8) . . ?
C1SA C4UA C1UA 108.2(7) . . ?
C1 C4 C5 122(2) . . ?
C1 C4 C1QA 123.8(16) . . ?
C5 C4 C1QA 107.2(7) . . ?
C5 C7TA C5UA 137(2) . . ?
C5 C7TA C5QA 112(2) . . ?
C5UA C7TA C5QA 108.0(8) . . ?
C2UA C1TA C1QA 113.3(14) . . ?
C2UA C1TA C0UA 119.9(9) . . ?
C1QA C1TA C0UA 120.6(8) . . ?
C1TA C2UA C3UA 119.6(9) . . ?
C1TA C2UA C2 125.3(18) . . ?
C3UA C2UA C2 103.1(17) . . ?
C1TA C1QA C7PA 118.8(8) . . ?
C1TA C1QA C4 120.5(16) . . ?
C7PA C1QA C4 107.7(7) . . ?
C6TA C4TA C7PA 118.1(8) . . ?
C6TA C4TA C5 124(2) . . ?
C7PA C4TA C5 107.3(7) . . ?
C8TA C7PA C4TA 119.8(7) . . ?
C8TA C7PA C1QA 120.1(7) . . ?
C4TA C7PA C1QA 109.3(7) . . ?
C7PA C8TA C3RA 120.5(8) . . ?
C7PA C8TA C6QA 121.3(8) . . ?
C3RA C8TA C6QA 107.5(7) . . ?
C7TA C5 C4TA 107(3) . . ?
C7TA C5 C4 127(3) . . ?
C4TA C5 C4 108.6(8) . . ?

loop_
_geom_bond_atom_site_label_1
_geom_bond_atom_site_label_2
_geom_bond_distance
_geom_bond_site_symmetry_2
_geom_bond_publ_flag
C004 C006 1.389(7) . ?
C004 C009 1.406(6) . ?
C005 C00B 1.406(6) . ?
C005 C00H 1.418(6) . ?
C005 C009 1.489(6) . ?
C006 C00X 1.391(7) . ?
C007 C01K 1.393(6) . ?
C007 C015 1.402(6) . ?
C007 C00Y 1.496(6) . ?
C008 C00T 1.375(6) . ?
C008 C00O 1.402(6) . ?
C009 C00I 1.388(7) . ?
C00A C00R 1.398(6) . ?
C00A C00P 1.411(7) . ?
C00A C00H 1.465(6) . ?
C00B C00Y 1.414(6) . ?
C00B C00K 1.505(6) . ?
C00C C01J 1.387(6) . ?
C00C C00S 1.393(6) . ?
C00E C01T 1.388(7) . ?
C00E C016 1.392(7) . ?
C00F C01P 1.389(7) . ?
C00F C01C 1.404(7) . ?
C00F C00W 1.481(7) . ?
C00G C00H 1.417(6) . ?
C00G C00J 1.428(6) . ?
C00G C00L 1.467(6) . ?
C00I C00M 1.382(7) . ?
C00J C00Y 1.405(6) . ?
C00J C00O 1.493(6) . ?
C00K C012 1.369(6) . ?
C00K C013 1.388(6) . ?
C00L C00N 1.392(7) . ?
C00L C014 1.400(6) . ?
C00M C00X 1.412(6) . ?
C00N C01N 1.385(7) . ?
C00O C01J 1.398(6) . ?
C00P C02E 1.412(7) . ?
C00P C014 1.454(7) . ?
C00Q C01B 1.402(7) . ?
C00Q C026 1.408(7) . ?
C00Q C016 1.497(7) . ?
C00R C025 1.398(6) . ?
C00S C00T 1.408(6) . ?
C00S C01X 1.484(6) . ?
C00U C01E 1.377(7) . ?
C00U C00W 1.393(7) . ?
C00V C01T 1.393(7) . ?
C00V C022 1.399(7) . ?
C00V C00Z 1.491(7) . ?
C00W C021 1.404(7) . ?
C00X C01M 1.466(7) . ?
C00Z C017 1.401(7) . ?
C00Z C020 1.402(7) . ?
C010 C01Q 1.396(7) . ?
C010 C01F 1.397(7) . ?
C010 C02C 1.539(6) . ?
C011 C01I 1.390(7) . ?
C011 C02I 1.403(7) . ?
C011 C01W 1.501(7) . ?
C012 C029 1.396(7) . ?
C013 C01L 1.383(7) . ?
C014 C02F 1.414(7) . ?
C015 C01F 1.369(7) . ?
C016 C02G 1.389(7) . ?
C017 C01A 1.371(8) . ?
C018 C02O 1.379(8) . ?
C018 C02N 1.399(7) . ?
C018 C028 1.473(8) . ?
C019 C021 1.381(7) . ?
C019 C01Y 1.401(7) . ?
C01A C01S 1.402(7) . ?
C01B C01O 1.371(8) . ?
C01C C02A 1.392(7) . ?
C01D C023 1.387(7) . ?
C01D C01M 1.416(7) . ?
C01E C01Y 1.414(7) . ?
C01H C029 1.392(7) . ?
C01H C01L 1.397(7) . ?
C01H C027 1.541(7) . ?
C01I C01R 1.390(7) . ?
C01K C01Q 1.383(6) . ?
C01M C02R 1.388(7) . ?
C01N C02J 1.416(8) . ?
C01N C030 1.486(8) . ?
C01O C01W 1.400(7) . ?
C01P C01Z 1.388(7) . ?
C01R C01U 1.393(7) . ?
C01S C02L 1.397(7) . ?
C01S C01Y 1.473(7) . ?
C01U C02H 1.408(7) . ?
C01U C01V 1.490(7) . ?
C01V C023 1.390(7) . ?
C01V C02U 1.398(7) . ?
C01W C024 1.409(7) . ?
C01X C02A 1.375(7) . ?
C01X C01Z 1.402(7) . ?
C020 C02L 1.373(7) . ?
C022 C02G 1.384(8) . ?
C024 C026 1.374(8) . ?
C025 C02B 1.417(7) . ?
C025 C02D 1.479(6) . ?
C027 C03A 1.514(8) . ?
C027 C03J 1.530(8) . ?
C027 C034 1.540(8) . ?
C028 C03H 1.393(9) . ?
C028 C02S 1.414(8) . ?
C02B C02E 1.374(8) . ?
C02C C04I 1.505(10) . ?
C02C C04B 1.512(9) . ?
C02C C04Q 1.553(9) . ?
C02D C02X 1.389(7) . ?
C02D C02M 1.414(8) . ?
C02F C02J 1.362(8) . ?
C02H C02I 1.376(8) . ?
C02K C02Q 1.370(8) . ?
C02K C02P 1.415(7) . ?
C02K C031 1.475(8) . ?
C02M C02V 1.392(7) . ?
C02N C02Q 1.388(8) . ?
C02O C02P 1.374(8) . ?
C02R C02U 1.373(8) . ?
C02S C02W 1.382(9) . ?
C02T C02X 1.382(7) . ?
C02T C037 1.393(8) . ?
C02V C037 1.380(8) . ?
C02W C033 1.390(8) . ?
C02Y C036 1.391(10) . ?
C02Y C03M 1.402(8) . ?
C02Y C03D 1.492(11) . ?
C02Z C03E 1.403(9) . ?
C02Z C03F 1.404(8) . ?
C02Z C039 1.480(10) . ?
C030 C03T 1.383(8) . ?
C030 C03K 1.399(9) . ?
C031 C03L 1.390(9) . ?
C031 C03N 1.402(8) . ?
C032 C038 1.382(9) . ?
C032 C035 1.391(8) . ?
C033 C03R 1.389(10) . ?
C033 C03I 1.489(10) . ?
C035 C03G 1.395(8) . ?
C035 C037 1.481(7) . ?
C036 C03F 1.388(11) . ?
C038 C039 1.394(8) . ?
C039 C03B 1.408(9) . ?
C03B C03G 1.370(10) . ?
C03D C03O 1.376(9) . ?
C03D C03P 1.422(11) . ?
C03E C03M 1.377(10) . ?
C03H C03R 1.384(10) . ?
C03I C03V 1.393(9) . ?
C03I C03S 1.412(10) . ?
C03K C03N 1.388(8) . ?
C03L C03T 1.388(9) . ?
C03O C03S 1.351(11) . ?
C03P C03V 1.329(11) . ?
C03Y C040 1.349(12) . ?
C03Y C05O 1.430(11) . ?
C03Y C063 1.451(10) . ?
C03Z C04N 1.393(10) . ?
C03Z C05Y 1.414(10) . ?
C03Z C04A 1.416(10) . ?
C040 C05C 1.419(11) . ?
C040 C04N 1.462(10) . ?
C041 C05D 1.372(10) . ?
C041 C058 1.428(11) . ?
C041 C04J 1.441(10) . ?
C044 C05J 1.366(10) . ?
C044 C04T 1.454(10) . ?
C044 C04H 1.467(10) . ?
C047 C04U 1.383(9) . ?
C047 C052 1.419(9) . ?
C047 C04T 1.474(10) . ?
C04A C05A 1.377(11) . ?
C04A C04D 1.449(11) . ?
C04D C05T 1.362(11) . ?
C04D C04Y 1.442(11) . ?
C04G C05B 1.412(10) . ?
C04G C04U 1.422(9) . ?
C04G C04V 1.446(10) . ?
C04H C05M 1.351(10) . ?
C04H C052 1.458(11) . ?
C04J C055 1.419(9) . ?
C04J C05H 1.435(10) . ?
C04K C059 1.393(11) . ?
C04K C06H 1.406(11) . ?
C04K C05C 1.446(10) . ?
C04L C05I 1.404(11) . ?
C04L C05D 1.412(11) . ?
C04L C05W 1.435(12) . ?
C04N C053 1.416(10) . ?
C04O C05J 1.394(11) . ?
C04O C05E 1.453(12) . ?
C04O C056 1.495(11) . ?
C04R C05B 1.381(12) . ?
C04R C05W 1.414(11) . ?
C04R C05N 1.451(11) . ?
C04T C05P 1.392(9) . ?
C04U C055 1.457(9) . ?
C04V C05P 1.423(11) . ?
C04V C051 1.467(10) . ?
C04Y C056 1.375(11) . ?
C04Y C05Y 1.471(11) . ?
C051 C06O 1.384(11) . ?
C051 C067 1.444(12) . ?
C052 C05H 1.386(10) . ?
C053 C06L 1.413(11) . ?
C053 C062 1.477(11) . ?
C055 C05W 1.405(10) . ?
C056 C06M 1.416(10) . ?
C058 C06H 1.378(11) . ?
C058 C05Q 1.452(11) . ?
C059 C063 1.371(11) . ?
C059 C05D 1.520(11) . ?
C05A C05C 1.417(11) . ?
C05A C06E 1.456(11) . ?
C05B C067 1.439(11) . ?
C05E C05T 1.439(11) . ?
C05E C05M 1.455(11) . ?
C05H C05Q 1.421(10) . ?
C05I C061 1.342(11) . ?
C05I C05N 1.435(12) . ?
C05J C06Y 1.442(12) . ?
C05K C05Q 1.394(11) . ?
C05K C06K 1.425(10) . ?
C05K C05M 1.461(11) . ?
C05L C06J 1.362(12) . ?
C05L C06G 1.435(11) . ?
C05L C060 1.497(11) . ?
C05N C068 1.390(11) . ?
C05O C06L 1.406(11) . ?
C05O C06I 1.431(11) . ?
C05P C076 1.460(11) . ?
C05T C06K 1.440(11) . ?
C05X C06D 1.378(11) . ?
C05X C064 1.422(11) . ?
C05X C062 1.481(11) . ?
C05Y C06C 1.425(10) . ?
C060 C064 1.342(11) . ?
C060 C06Z 1.428(12) . ?
C061 C06I 1.446(10) . ?
C061 C063 1.477(11) . ?
C062 C06C 1.395(11) . ?
C064 C06L 1.451(12) . ?
C065 C066 1.399(11) . ?
C065 C06M 1.434(11) . ?
C065 C06C 1.500(12) . ?
C066 C06D 1.457(12) . ?
C066 C06X 1.501(12) . ?
C067 C06G 1.353(12) . ?
C068 C06Z 1.406(12) . ?
C068 C06G 1.481(12) . ?
C2CA C7CA 1.388(17) . ?
C2CA C08I 1.41(2) . ?
C2CA C0EA 1.411(19) . ?
C06D C06J 1.420(11) . ?
C06E C06K 1.364(12) . ?
C06E C06H 1.464(12) . ?
C06I C06Z 1.415(12) . ?
C06J C06O 1.479(12) . ?
C06M C06Y 1.456(12) . ?
C06O C06X 1.407(12) . ?
C06V C5EA 1.33(3) . ?
C06V C3BA 1.38(2) . ?
C06V C07G 1.44(3) . ?
C06X C076 1.432(12) . ?
C06Y C076 1.442(12) . ?
C073 C1AA 1.44(3) . ?
C073 C0BA 1.48(3) . ?
C073 C9CA 1.54(3) . ?
C3MA C0EA 1.418(18) . ?
C3MA C3JA 1.436(17) . ?
C3MA C8JA 1.462(16) . ?
C0CA C1CA 1.256(19) . ?
C0CA C6CA 1.45(2) . ?
C0CA C0EA 1.490(18) . ?
C8LA C1AA 1.449(17) . ?
C8LA C6JA 1.458(16) . ?
C8LA C6AA 1.50(2) . ?
C8BA C0DA 1.42(2) . ?
C8BA C1AA 1.437(16) . ?
C8BA C9BA 1.449(15) . ?
C6JA C4AA 1.45(2) . ?
C6JA C9BA 1.457(16) . ?
C8FA C0BA 1.44(2) . ?
C8FA C7FA 1.45(2) . ?
C8FA C07G 1.46(3) . ?
C07G C8CA 1.17(3) . ?
C2EA C4GA 1.468(16) . ?
C2EA C9CA 1.473(17) . ?
C2EA C6AA 1.55(3) . ?
C4DA C8EA 1.284(19) . ?
C4DA C8CA 1.473(16) . ?
C4DA C4GA 1.484(15) . ?
C9CA C8CA 1.455(16) . ?
C2BA C1CA 1.414(15) . ?
C2BA C7AA 1.441(14) . ?
C2BA C08I 1.70(2) . ?
C5EA C4EA 1.381(15) . ?
C5EA C8EA 1.408(15) . ?
C3JA C6CA 1.419(17) . ?
C3JA C5AA 1.435(18) . ?
C0BA C5DA 1.38(2) . ?
C7CA C2AA 1.378(13) . ?
C7CA C9JA 1.409(13) . ?
C4GA C8AA 1.28(2) . ?
C9JA C8JA 1.389(16) . ?
C9JA C0KA 1.444(13) . ?
C6AA C8MA 1.52(2) . ?
C3BA C7FA 1.355(18) . ?
C3BA C4BA 1.454(19) . ?
C2AA C7DA 1.338(19) . ?
C2AA C9DA 1.386(13) . ?
C1FA C8DA 1.362(18) . ?
C1FA C8EA 1.403(14) . ?
C1FA C3EA 1.431(14) . ?
C7DA C1DA 1.389(15) . ?
C7DA C6DA 1.422(14) . ?
C8DA C5AA 1.434(19) . ?
C8DA C8AA 1.49(2) . ?
C1DA C08I 1.34(2) . ?
C1DA C3DA 1.428(15) . ?
C5BA C6DA 1.29(2) . ?
C5BA C2GA 1.432(15) . ?
C5BA C6EA 1.434(14) . ?
C7AA C6BA 1.393(19) . ?
C7AA C4BA 1.434(14) . ?
C4BA C0AA 1.439(14) . ?
C6DA C2DA 1.442(15) . ?
C0DA C5DA 1.441(15) . ?
C0DA C1GA 1.452(14) . ?
C1GA C2GA 1.39(2) . ?
C1GA C0GA 1.455(15) . ?
C5DA C9EA 1.462(14) . ?
C8AA C5JA 1.52(3) . ?
C7FA C6FA 1.482(17) . ?
C3DA C2DA 1.423(14) . ?
C3DA C6BA 1.447(19) . ?
C0AA C4EA 1.298(19) . ?
C0AA C1CA 1.452(13) . ?
C4EA C3EA 1.418(14) . ?
C6EA C9DA 1.324(17) . ?
C6EA C0HA 1.422(14) . ?
C5AA C5HA 1.39(2) . ?
C2GA C3GA 1.443(14) . ?
C8JA C3CA 1.498(17) . ?
C6CA C3EA 1.351(17) . ?
C9EA C6FA 1.412(17) . ?
C9EA C0GA 1.420(14) . ?
C6BA C6FA 1.453(17) . ?
C0GA C2DA 1.39(2) . ?
C0KA C0MA 1.323(17) . ?
C0KA C9DA 1.410(13) . ?
C0MA C3AA 1.443(14) . ?
C0MA C5LA 1.458(14) . ?
C5JA C8MA 1.47(2) . ?
C5JA C5HA 1.53(2) . ?
C3GA C9BA 1.40(2) . ?
C3GA C0HA 1.434(15) . ?
C0HA C5LA 1.36(2) . ?
C5LA C4AA 1.444(15) . ?
C4HA C12 1.386(13) . ?
C4HA C3HA 1.585(12) . ?
C2HA C3HA 1.497(11) . ?
C2HA C9FA 1.518(10) . ?
C9FA C5GA 1.542(10) . ?
C3CA C3AA 1.419(19) . ?
C3CA C5HA 1.445(19) . ?
C9AA C8MA 1.47(2) . ?
C9AA C4AA 1.487(15) . ?
C9AA C3AA 1.489(15) . ?
C9GA C0OA 0.412(15) 3_665 ?
C9GA C2OA 1.182(14) 3_665 ?
C9GA C5OA 1.314(15) 3_665 ?
C9GA C8HA 1.4001(11) . ?
C9GA C4FA 1.429(13) . ?
C9GA C5CA 1.458(15) . ?
C9GA C9MA 1.752(16) 3_665 ?
C9GA C3OA 1.917(12) 3_665 ?
C9GA C4OA 1.974(13) 3_665 ?
C8HA C3OA 0.519(12) 3_665 ?
C8HA C2OA 1.085(14) 3_665 ?
C8HA C4OA 1.341(13) 3_665 ?
C8HA C2KA 1.4005(11) . ?
C8HA C3IA 1.423(11) . ?
C8HA C0OA 1.801(14) 3_665 ?
C8HA C6HA 1.892(12) 3_665 ?
C8HA C5OA 1.915(12) 3_665 ?
C3KA C7BA 0.710(15) 3_665 ?
C3KA C8GA 0.812(13) 3_665 ?
C3KA C5CA 1.378(14) . ?
C3KA C2IA 1.437(12) . ?
C3KA C4JA 1.453(12) . ?
C3KA C6NA 1.695(16) 3_665 ?
C3KA C2OA 1.817(16) 3_665 ?
C3KA C5KA 1.971(14) 3_665 ?
C3KA C2JA 2.033(14) 3_665 ?
C5CA C9MA 1.129(15) 3_665 ?
C5CA C0OA 1.229(17) 3_665 ?
C5CA C6NA 1.393(15) 3_665 ?
C5CA C8IA 1.4002(11) . ?
C5CA C2OA 1.570(14) 3_665 ?
C5CA C7BA 1.712(16) 3_665 ?
C5CA C8GA 1.770(14) 3_665 ?
C2KA C3OA 1.181(12) 3_665 ?
C2KA C6HA 1.233(13) 3_665 ?
C2KA C2IA 1.403(13) . ?
C2KA C2OA 1.431(12) 3_665 ?
C2KA C1KA 1.445(11) . ?
C2KA C1HA 1.519(11) 3_665 ?
C2KA C8GA 1.696(14) 3_665 ?
C2KA C2JA 1.736(12) 3_665 ?
C2IA C8GA 0.712(12) 3_665 ?
C2IA C2JA 0.796(11) 3_665 ?
C2IA C1IA 1.456(11) . ?
C2IA C2OA 1.764(14) 3_665 ?
C2IA C1HA 1.824(14) 3_665 ?
C2IA C7BA 1.924(16) 3_665 ?
C2IA C7MA 1.967(13) 3_665 ?
C7IA C7LA 0.463(14) 3_665 ?
C7IA C6NA 1.196(15) 3_665 ?
C7IA C1EA 1.296(16) 3_665 ?
C7IA C8IA 1.4000(11) . ?
C7IA C6LA 1.431(11) . ?
C7IA C3FA 1.457(12) . ?
C7IA C4MA 1.829(15) 3_665 ?
C7IA C9MA 1.927(14) 3_665 ?
C7IA C3NA 1.963(14) 3_665 ?
C8IA C9MA 0.546(15) 3_665 ?
C8IA C6NA 1.117(13) 3_665 ?
C8IA C3NA 1.340(15) 3_665 ?
C8IA C0JA 1.444(14) . ?
C8IA C7LA 1.822(13) 3_665 ?
C8IA C0OA 1.893(18) 3_665 ?
C8IA C1EA 1.914(14) 3_665 ?
C6LA C7LA 1.125(16) 3_665 ?
C6LA C4MA 1.156(17) 3_665 ?
C6LA C4JA 1.396(16) . ?
C6LA C1JA 1.449(12) . ?
C6LA C6IA 1.495(14) 3_665 ?
C6LA C6NA 1.535(15) 3_665 ?
C6LA C5KA 1.795(18) 3_665 ?
C6LA C7BA 1.812(17) 3_665 ?
C4JA C5KA 0.781(12) 3_665 ?
C4JA C7BA 0.788(14) 3_665 ?
C4JA C4IA 1.460(12) . ?
C4JA C6NA 1.734(15) 3_665 ?
C4JA C6IA 1.738(17) 3_665 ?
C4JA C7MA 2.034(14) 3_665 ?
C5FA C1MA 0.628(11) 3_665 ?
C5FA C5OA 1.184(13) 3_665 ?
C5FA C0LA 1.241(13) 3_665 ?
C5FA C4FA 1.387(14) . ?
C5FA C5NA 1.418(14) . ?
C5FA C0IA 1.479(14) . ?
C5FA C4OA 1.920(12) 3_665 ?
C5FA C9IA 1.961(12) 3_665 ?
C3IA C4OA 0.677(11) 3_665 ?
C3IA C6GA 1.221(14) 3_665 ?
C3IA C3OA 1.253(14) 3_665 ?
C3IA C0IA 1.413(14) . ?
C3IA C1BA 1.446(11) . ?
C3IA C6HA 1.927(14) 3_665 ?
C3IA C4CA 1.937(14) 3_665 ?
C1KA C6HA 0.465(13) 3_665 ?
C1KA C1HA 1.119(14) 3_665 ?
C1KA C9KA 1.350(15) 3_665 ?
C1KA C4LA 1.404(14) . ?
C1KA C1BA 1.411(12) . ?
C1KA C3OA 1.847(14) 3_665 ?
C1KA C2MA 1.857(14) 3_665 ?
C1KA C4KA 1.957(15) 3_665 ?
C4FA C5OA 0.766(12) 3_665 ?
C4FA C1MA 1.260(14) 3_665 ?
C4FA C0OA 1.312(16) 3_665 ?
C4FA C0JA 1.400(15) . ?
C4FA C9MA 1.849(17) 3_665 ?
C4FA C4NA 1.876(15) 3_665 ?
C0IA C6GA 0.760(11) 3_665 ?
C0IA C4OA 1.170(13) 3_665 ?
C0IA C9IA 1.244(13) 3_665 ?
C0IA C0NA 1.394(15) . ?
C0IA C5OA 1.829(13) 3_665 ?
C0IA C0LA 1.873(13) 3_665 ?
C1BA C9KA 0.737(11) 3_665 ?
C1BA C4CA 1.227(15) 3_665 ?
C1BA C6HA 1.242(14) 3_665 ?
C1BA C0FA 1.386(17) . ?
C1BA C3OA 1.872(14) 3_665 ?
C1BA C6GA 1.903(13) 3_665 ?
C6KA C3LA 0.412(14) 3_665 ?
C6KA C2FA 1.205(13) 3_665 ?
C6KA C0LA 1.286(12) 3_665 ?
C6KA C9HA 1.403(15) . ?
C6KA C5NA 1.429(12) . ?
C6KA C6MA 1.432(12) . ?
C6KA C2LA 1.795(14) 3_665 ?
C6KA C8KA 1.917(15) 3_665 ?
C6KA C9IA 1.962(14) 3_665 ?
C5NA C0LA 0.789(10) 3_665 ?
C5NA C1MA 1.165(13) 3_665 ?
C5NA C3LA 1.331(12) 3_665 ?
C5NA C7KA 1.452(12) . ?
C5NA C4NA 1.816(12) 3_665 ?
C5NA C2LA 1.898(13) 3_665 ?
C0NA C9IA 0.678(10) 3_665 ?
C0NA C6GA 1.169(14) 3_665 ?
C0NA C8KA 1.329(15) 3_665 ?
C0NA C9HA 1.456(12) . ?
C0NA C5MA 1.468(12) . ?
C0NA C4CA 1.907(14) 3_665 ?
C0NA C1JA 1.974(14) 3_665 ?
C9HA C8KA 0.524(13) 3_665 ?
C9HA C2FA 1.121(14) 3_665 ?
C9HA C9IA 1.285(13) 3_665 ?
C9HA C6IA 1.452(12) . ?
C9HA C3LA 1.800(14) 3_665 ?
C9HA C0LA 1.873(13) 3_665 ?
C9HA C1JA 1.913(15) 3_665 ?
C7KA C1NA 0.648(12) 3_665 ?
C7KA C4NA 1.157(14) 3_665 ?
C7KA C2LA 1.335(13) 3_665 ?
C7KA C5IA 1.377(15) . ?
C7KA C9LA 1.436(13) . ?
C7KA C1MA 1.942(13) 3_665 ?
C7KA C3LA 2.003(14) 3_665 ?
C5IA C4NA 0.760(12) 3_665 ?
C5IA C3NA 1.169(16) 3_665 ?
C5IA C1NA 1.220(15) 3_665 ?
C5IA C0JA 1.420(16) . ?
C5IA C7GA 1.502(17) . ?
C5IA C1EA 1.866(14) 3_665 ?
C5IA C1LA 1.908(15) 3_665 ?
C0JA C3NA 0.702(14) 3_665 ?
C0JA C4NA 1.267(14) 3_665 ?
C0JA C9MA 1.279(17) 3_665 ?
C0JA C0OA 1.939(18) 3_665 ?
C0JA C1MA 1.974(15) 3_665 ?
C4LA C2MA 0.465(13) 3_665 ?
C4LA C1HA 1.139(14) 3_665 ?
C4LA C4KA 1.324(17) 3_665 ?
C4LA C2NA 1.435(12) . ?
C4LA C1LA 1.441(12) . ?
C4LA C9LA 1.804(15) 3_665 ?
C4LA C6HA 1.864(14) 3_665 ?
C4LA C9KA 1.955(15) 3_665 ?
C7GA C7HA 0.720(13) 3_665 ?
C7GA C1EA 1.162(17) 3_665 ?
C7GA C1LA 1.276(17) 3_665 ?
C7GA C3FA 1.315(18) . ?
C7GA C4KA 1.453(19) . ?
C7GA C3NA 1.889(17) 3_665 ?
C7GA C1NA 1.956(17) 3_665 ?
C0FA C4CA 0.692(13) 3_665 ?
C0FA C9KA 1.126(17) 3_665 ?
C0FA C7JA 1.221(17) 3_665 ?
C0FA C5MA 1.389(17) . ?
C0FA C7HA 1.474(16) . ?
C0FA C4KA 1.866(16) 3_665 ?
C0FA C3FA 1.957(17) 3_665 ?
C5MA C7JA 0.736(12) 3_665 ?
C5MA C4CA 1.160(16) 3_665 ?
C5MA C1JA 1.332(16) 3_665 ?
C5MA C4MA 1.463(14) . ?
C5MA C6GA 1.876(14) 3_665 ?
C5MA C8KA 1.952(15) 3_665 ?
C2NA C9LA 1.150(13) 3_665 ?
C2NA C2MA 1.187(14) 3_665 ?
C2NA C1IA 1.423(14) . ?
C2NA C6MA 1.442(12) 3_665 ?
C2NA C2LA 1.443(11) . ?
C2NA C1HA 1.518(11) 3_665 ?
C2NA C7MA 1.716(14) 3_665 ?
C2NA C2JA 1.737(13) 3_665 ?
C3FA C1EA 0.719(12) 3_665 ?
C3FA C7HA 1.231(17) 3_665 ?
C3FA C7LA 1.356(18) 3_665 ?
C3FA C7JA 1.442(12) . ?
C3FA C4MA 1.901(17) 3_665 ?
C4IA C5KA 0.730(13) 3_665 ?
C4IA C7MA 0.799(13) 3_665 ?
C4IA C2FA 1.420(16) . ?
C4IA C1IA 1.428(13) . ?
C4IA C6IA 1.740(16) 3_665 ?
C4IA C6MA 1.801(13) 3_665 ?
C4IA C7BA 1.973(15) 3_665 ?
C4IA C2JA 2.012(15) 3_665 ?
C1LA C4KA 0.713(13) 3_665 ?
C1LA C2MA 1.305(16) 3_665 ?
C1LA C7HA 1.372(17) . ?
C1LA C1NA 1.449(12) . ?
C1LA C9LA 1.876(16) 3_665 ?
C7HA C4KA 1.165(17) 3_665 ?
C7HA C1EA 1.468(17) . ?
C7HA C9KA 1.849(15) 3_665 ?
C7HA C7JA 1.851(17) 3_665 ?
C1IA C7MA 0.707(12) 3_665 ?
C1IA C2JA 0.772(11) 3_665 ?
C1IA C6MA 1.762(13) 3_665 ?
C1IA C1HA 1.817(14) 3_665 ?
C1IA C5KA 1.935(15) 3_665 ?
C1IA C8GA 1.977(13) 3_665 ?
C2LA C9LA 0.554(14) 3_665 ?
C2LA C6MA 1.100(13) 3_665 ?
C2LA C3LA 1.399(15) . ?
C2LA C1NA 1.455(12) . ?
C2LA C2MA 1.900(15) 3_665 ?
C2FA C8KA 1.424(12) . ?
C2FA C3LA 1.438(11) . ?
C2FA C6IA 1.442(13) 3_665 ?
C2FA C6MA 1.567(13) 3_665 ?
C2FA C5KA 1.747(15) 3_665 ?
C2FA C7MA 1.806(14) 3_665 ?
C6IA C8KA 1.175(15) 3_665 ?
C6IA C1JA 1.205(17) 3_665 ?
C6IA C5KA 1.400(18) . ?
C6IA C4MA 1.467(13) . ?
C3LA C6MA 1.175(13) 3_665 ?
C3LA C0LA 1.426(11) . ?
C3LA C9LA 1.930(15) 3_665 ?
C4MA C1JA 0.497(14) 3_665 ?
C4MA C7JA 1.315(18) 3_665 ?
C4MA C7LA 1.369(18) . ?
C4MA C8KA 1.883(16) 3_665 ?
C6GA C4OA 1.374(14) . ?
C6GA C9IA 1.411(15) . ?
C6GA C4CA 1.514(15) . ?
C9IA C8KA 1.413(12) . ?
C9IA C0LA 1.444(11) . ?
C7JA C4CA 1.386(17) . ?
C7JA C1JA 1.444(13) . ?
C7JA C7LA 1.974(18) 3_665 ?
C8KA C1JA 1.421(16) . ?
C4CA C9KA 1.364(17) . ?
C3OA C6HA 1.420(16) . ?
C3OA C4OA 1.424(12) . ?
C3OA C2OA 1.437(13) . ?
C6HA C9KA 1.427(13) . ?
C6HA C1HA 1.438(12) . ?
C4KA C2MA 1.428(14) . ?
C4KA C9KA 1.452(13) . ?
C1JA C7LA 1.855(16) 3_665 ?
C0LA C1MA 1.368(14) . ?
C1MA C5OA 1.421(15) . ?
C1MA C4NA 1.508(15) . ?
C9MA C0OA 1.36(2) . ?
C9MA C6NA 1.440(13) . ?
C9MA C3NA 1.451(14) . ?
C5OA C0OA 1.427(14) . ?
C5OA C4OA 1.442(12) . ?
C2OA C8GA 1.408(17) . ?
C2OA C0OA 1.438(13) . ?
C6NA C7BA 1.388(18) . ?
C6NA C7LA 1.427(14) . ?
C1EA C7LA 1.430(14) . ?
C1EA C3NA 1.443(13) . ?
C4NA C1NA 1.382(15) . ?
C4NA C3NA 1.419(15) . ?
C1NA C9LA 1.296(15) 3_665 ?
C1NA C2MA 1.954(16) 3_665 ?
C7BA C8GA 1.437(14) . ?
C7BA C5KA 1.444(14) . ?
C8GA C2JA 1.453(13) . ?
C2JA C1HA 1.398(16) . ?
C2JA C7MA 1.424(13) . ?
C2MA C9LA 1.365(17) . ?
C2MA C1HA 1.433(12) . ?
C6MA C7MA 1.409(16) . ?
C6MA C9LA 1.430(12) . ?
C7MA C5KA 1.442(13) . ?
C1 C2 1.4001(11) . ?
C1 C4 1.4002(11) . ?
C1 C3 1.4003(11) . ?
C6OA C8NA 1.40(2) . ?
C6OA C2 1.46(2) . ?
C6OA C9NA 1.47(2) . ?
C2 C2UA 1.51(3) . ?
C7OA C3PA 1.40(2) . ?
C7OA C5PA 1.45(2) . ?
C7OA C4PA 1.46(3) . ?
C9NA C0PA 1.36(2) . ?
C9NA C3UA 1.42(2) . ?
C4PA C3QA 1.36(2) . ?
C4PA C0PA 1.48(2) . ?
C0PA C2PA 1.37(2) . ?
C7QA C3 1.401(19) . ?
C7QA C8NA 1.433(14) . ?
C7QA C2QA 1.440(15) . ?
C2PA C5TA 1.37(2) . ?
C2PA C5PA 1.42(2) . ?
C5PA C6PA 1.39(2) . ?
C3QA C8NA 1.451(15) . ?
C3QA C9QA 1.452(16) . ?
C3PA C3SA 1.376(15) . ?
C3PA C9OA 1.404(14) . ?
C6PA C0SA 1.414(16) . ?
C6PA C8OA 1.417(16) . ?
C9OA C1RA 1.405(12) . ?
C9OA C8OA 1.44(2) . ?
C8OA C8PA 1.417(16) . ?
C3SA C2SA 1.4001(11) . ?
C3SA C9QA 1.51(2) . ?
C9QA C2QA 1.439(15) . ?
C3UA C1UA 1.33(2) . ?
C3UA C2UA 1.43(2) . ?
C5TA C1UA 1.400(17) . ?
C5TA C7EA 1.402(16) . ?
C1UA C4UA 1.404(16) . ?
C0QA C8PA 1.41(2) . ?
C0QA C6RA 1.46(2) . ?
C0QA C8QA 1.541(19) . ?
C8QA C1RA 1.4002(11) . ?
C8QA C1OA 1.50(2) . ?
C1RA C2SA 1.376(13) . ?
C8PA C9RA 1.414(16) . ?
C2QA C7SA 1.479(19) . ?
C3 C5QA 1.52(2) . ?
C5QA C7TA 1.406(15) . ?
C5QA C4RA 1.429(14) . ?
C4RA C7SA 1.4002(11) . ?
C4RA C7RA 1.4002(11) . ?
C2SA C6SA 1.460(16) . ?
C7SA C6SA 1.521(17) . ?
C6SA C5SA 1.465(19) . ?
C9RA C0SA 1.419(16) . ?
C9RA C9PA 1.46(2) . ?
C0SA C7EA 1.41(2) . ?
C7EA C1SA 1.426(16) . ?
C9PA C2RA 1.4001(11) . ?
C9PA C4SA 1.46(2) . ?
C2RA C2TA 1.44(2) . ?
C2RA C6RA 1.46(2) . ?
C6RA C7NA 1.47(3) . ?
C1OA C5SA 1.28(2) . ?
C1OA C5RA 1.42(3) . ?
C5SA C0RA 1.346(19) . ?
C4SA C1SA 1.42(2) . ?
C4SA C4QA 1.42(2) . ?
C1SA C4UA 1.398(16) . ?
C3TA C7NA 1.38(2) . ?
C3TA C2TA 1.39(2) . ?
C3TA C1PA 1.399(19) . ?
C4QA C6QA 1.403(16) . ?
C4QA C0TA 1.423(15) . ?
C0TA C2TA 1.4000(11) . ?
C0TA C3RA 1.409(15) . ?
C0RA C8RA 1.4000(11) . ?
C0RA C7RA 1.4003(11) . ?
C5RA C8RA 1.35(3) . ?
C5RA C7NA 1.46(2) . ?
C7RA C5UA 1.4000(11) . ?
C5UA C7TA 1.405(15) . ?
C5UA C9TA 1.42(2) . ?
C9TA C6TA 1.395(16) . ?
C9TA C9SA 1.4000(11) . ?
C9SA C1PA 1.400(15) . ?
C9SA C8RA 1.428(19) . ?
C8SA C3RA 1.381(18) . ?
C8SA C1PA 1.407(14) . ?
C8SA C6TA 1.409(14) . ?
C6QA C8TA 1.422(15) . ?
C6QA C0UA 1.44(2) . ?
C0UA C4UA 1.37(2) . ?
C0UA C1TA 1.44(2) . ?
C6TA C4TA 1.4000(11) . ?
C3RA C8TA 1.422(15) . ?
C4 C5 1.486(17) . ?
C4 C1QA 1.487(16) . ?
C7TA C5 1.18(4) . ?
C1TA C2UA 1.36(2) . ?
C1TA C1QA 1.41(2) . ?
C1QA C7PA 1.474(15) . ?
C4TA C7PA 1.465(15) . ?
C4TA C5 1.482(17) . ?
C7PA C8TA 1.38(2) . ?

loop_
_platon_squeeze_void_nr
_platon_squeeze_void_average_x
_platon_squeeze_void_average_y
_platon_squeeze_void_average_z
_platon_squeeze_void_volume
_platon_squeeze_void_count_electrons
_platon_squeeze_void_content
1 0.000 0.000 0.500 1204 344 ' '
2 0.000 0.500 0.000 1204 344 ' '
3 0.174 0.161 0.016 36 -4 ' '
4 0.174 0.339 0.516 36 -4 ' '
5 0.434 0.235 0.308 232 53 ' '
6 0.434 0.265 0.808 232 53 ' '
7 0.306 0.674 0.423 35 -1 ' '
8 0.307 0.826 0.923 36 0 ' '
9 0.500 0.000 1.000 216 49 ' '
10 0.500 0.500 0.500 216 49 ' '
11 0.566 0.735 0.192 232 53 ' '
12 0.566 0.765 0.692 232 53 ' '
13 0.500 0.000 0.500 37 -1 ' '
14 0.500 0.500 0.000 37 -1 ' '
15 0.693 0.174 0.077 36 -1 ' '
16 0.693 0.326 0.577 36 -1 ' '
17 0.826 0.661 0.484 36 -4 ' '
18 0.826 0.839 0.984 36 -4 ' '
